data_7232415
loop_
_publ_author_name
'Wu, Hai-Yang'
'Huang, Min'
'Qin, Chao'
'Wang, Xin-Long'
'Hu, Hai'
'Huang, Peng'
'Su, Zhong-Min'

_publ_section_title
;
 Self-assembly and Li-ion storage performance of three new Nb/W
 mixed-addendum polyoxometalates based on the {SiNb3W9O40} clusters and
 transition-metal cations
;
_journal_issue 12
_journal_name_full CrystEngComm
_journal_page_first 1862
_journal_paper_doi 10.1039/C8CE01626G
_journal_volume 21
_journal_year 2019
_chemical_formula_moiety 'C0 H0 Cs9 K9 Mn Na0 Nb12 O199 Si4 W36'
_chemical_formula_sum 'C0 H0 Cs9 K9 Mn Na0 Nb12 O199 Si4 W36'
_chemical_formula_weight 12632.91
_space_group_IT_number 2
_space_group_name_Hall '-P 1'
_space_group_name_H-M_alt 'P -1'
_symmetry_cell_setting triclinic
_symmetry_space_group_name_Hall '-P 1'
_symmetry_space_group_name_H-M 'P -1'
_atom_sites_solution_primary direct
_atom_sites_solution_secondary difmap
_audit_creation_method SHELXL-97
_audit_update_record
;
2018-05-04 deposited with the CCDC.    2019-02-18 downloaded from the CCDC.
;
_cell_angle_alpha 77.511(5)
_cell_angle_beta 75.913(5)
_cell_angle_gamma 83.394(5)
_cell_formula_units_Z 1
_cell_length_a 12.960(5)
_cell_length_b 19.166(5)
_cell_length_c 20.622(5)
_cell_measurement_reflns_used 17153
_cell_measurement_temperature 293(2)
_cell_measurement_theta_max 25.24
_cell_measurement_theta_min 1.86
_cell_volume 4840(3)
_computing_cell_refinement 'SMART (Bruker, 1997)'
_computing_data_collection 'SMART (Bruker, 1997)'
_computing_data_reduction SAINT
_computing_molecular_graphics 'SHELXTL-PLUS (Sheldrick, 1990)'
_computing_publication_material SHELXL-97
_computing_structure_refinement 'SHELXL-97 (Sheldrick, 2008)'
_computing_structure_solution 'SHELXS-97(Sheldrick, 1997)'
_diffrn_ambient_temperature 293(2)
_diffrn_measured_fraction_theta_full 0.979
_diffrn_measured_fraction_theta_max 0.979
_diffrn_measurement_device_type 'Bruker APEX CCD area-detector'
_diffrn_measurement_method '\w scans'
_diffrn_radiation_monochromator graphite
_diffrn_radiation_source 'fine-focus sealed tube'
_diffrn_radiation_type MoK\a
_diffrn_radiation_wavelength 0.71069
_diffrn_reflns_av_R_equivalents 0.0557
_diffrn_reflns_av_sigmaI/netI 0.1193
_diffrn_reflns_limit_h_max 15
_diffrn_reflns_limit_h_min -15
_diffrn_reflns_limit_k_max 13
_diffrn_reflns_limit_k_min -22
_diffrn_reflns_limit_l_max 24
_diffrn_reflns_limit_l_min -24
_diffrn_reflns_number 25402
_diffrn_reflns_theta_full 25.24
_diffrn_reflns_theta_max 25.24
_diffrn_reflns_theta_min 1.86
_exptl_absorpt_coefficient_mu 24.035
_exptl_absorpt_correction_T_max 0.06
_exptl_absorpt_correction_T_min 0.03
_exptl_absorpt_correction_type multi-scan
_exptl_absorpt_process_details 'SADABS(Sheldrick, 1996)'
_exptl_crystal_colour purple
_exptl_crystal_density_diffrn 4.334
_exptl_crystal_density_method 'not measured'
_exptl_crystal_description block
_exptl_crystal_F_000 5495
_exptl_crystal_size_max 0.29
_exptl_crystal_size_mid 0.27
_exptl_crystal_size_min 0.23
_refine_diff_density_max 4.126
_refine_diff_density_min -3.492
_refine_diff_density_rms 0.555
_refine_ls_extinction_method none
_refine_ls_goodness_of_fit_ref 1.023
_refine_ls_matrix_type full
_refine_ls_number_parameters 719
_refine_ls_number_reflns 17153
_refine_ls_number_restraints 0
_refine_ls_restrained_S_all 1.023
_refine_ls_R_factor_all 0.1159
_refine_ls_R_factor_gt 0.0664
_refine_ls_shift/su_max 0.001
_refine_ls_shift/su_mean 0.000
_refine_ls_structure_factor_coef Fsqd
_refine_ls_weighting_details 'calc w=1/[\s^2^(Fo^2^)+(0.0810P)^2^+97.5971P] where P=(Fo^2^+2Fc^2^)/3'
_refine_ls_weighting_scheme calc
_refine_ls_wR_factor_gt 0.1665
_refine_ls_wR_factor_ref 0.1906
_reflns_number_gt 10630
_reflns_number_total 17153
_reflns_threshold_expression >2\s(I)
_cod_data_source_file c8ce01626g2.cif
_cod_data_source_block mm
_cod_depositor_comments 'Adding full bibliography for 7232415--7232417.cif.'
_cod_database_code 7232415

loop_
_symmetry_equiv_pos_as_xyz
'x, y, z'
'-x, -y, -z'

loop_
_atom_site_label
_atom_site_type_symbol
_atom_site_fract_x
_atom_site_fract_y
_atom_site_fract_z
_atom_site_U_iso_or_equiv
_atom_site_adp_type
_atom_site_occupancy
_atom_site_symmetry_multiplicity
_atom_site_calc_flag
_atom_site_refinement_flags
W14 W 0.93071(9) -0.66581(6) 0.62860(6) 0.0165(3) Uani 1 1 d .
W16 W 1.12389(9) -0.80148(6) 0.69831(6) 0.0200(3) Uani 1 1 d .
W7 W 0.50129(9) -0.08640(6) 0.62556(6) 0.0211(3) Uani 1 1 d .
W1 W 0.72971(9) -0.29474(6) 0.54389(6) 0.0178(3) Uani 1 1 d .
W2 W 0.94861(9) -0.23929(6) 0.60632(6) 0.0170(3) Uani 1 1 d .
W13 W 0.72773(9) -0.75484(6) 0.73817(7) 0.0206(3) Uani 1 1 d .
W9 W 0.69842(10) -0.03560(6) 0.68077(6) 0.0206(3) Uani 1 1 d .
W3 W 0.89093(9) -0.17099(6) 0.75035(6) 0.0197(3) Uani 1 1 d .
W15 W 1.14508(9) -0.61004(6) 0.69464(6) 0.0158(3) Uani 1 1 d .
W10 W 1.13566(9) -0.64779(7) 0.86382(6) 0.0189(3) Uani 1 1 d .
W12 W 0.71689(9) -0.79472(7) 0.92485(7) 0.0230(3) Uani 1 1 d .
W11 W 0.91016(10) -0.74519(7) 0.98378(6) 0.0223(3) Uani 1 1 d .
W18 W 0.92107(10) -0.88988(6) 0.80762(7) 0.0227(3) Uani 1 1 d .
W6 W 0.47491(9) -0.27807(7) 0.63204(7) 0.0211(3) Uani 1 1 d .
W4 W 0.60944(10) -0.15682(7) 0.84830(6) 0.0227(3) Uani 1 1 d .
W17 W 1.11492(10) -0.83956(7) 0.86658(6) 0.0222(3) Uani 1 1 d .
W5 W 0.41219(9) -0.20721(7) 0.79296(7) 0.0231(3) Uani 1 1 d .
Nb5 Nb 0.74725(18) -0.58282(13) 0.73828(13) 0.0142(5) Uani 1 1 d .
Nb3 Nb 0.5824(2) -0.33288(14) 0.86015(13) 0.0180(6) Uani 1 1 d .
Nb6 Nb 0.73257(19) -0.62088(14) 0.92449(13) 0.0182(6) Uani 1 1 d .
Nb1 Nb 0.86104(19) -0.34413(13) 0.76001(13) 0.0136(5) Uani 1 1 d .
Nb4 Nb 0.95867(19) -0.52720(13) 0.80297(13) 0.0135(5) Uani 1 1 d .
Si2 Si 0.9296(5) -0.7059(4) 0.8059(4) 0.0064(14) Uiso 1 1 d .
Si1 Si 0.6763(5) -0.2219(4) 0.6956(4) 0.0113(15) Uiso 1 1 d .
O3 O 0.8110(15) -0.0633(11) 0.4547(10) 0.024(5) Uiso 1 1 d .
O4 O 0.3567(15) -0.2848(11) 0.6092(10) 0.023(5) Uiso 1 1 d .
O11 O 0.9370(15) -0.7684(11) 1.0637(10) 0.026(5) Uiso 1 1 d .
O13 O 0.9665(16) -0.6525(12) 0.5428(11) 0.032(5) Uiso 1 1 d .
O15 O 0.6323(17) -0.7955(12) 0.7182(12) 0.038(6) Uiso 1 1 d .
O7 O 1.0680(15) -0.2397(11) 0.5469(11) 0.028(5) Uiso 1 1 d .
O10 O 0.6172(16) -0.8509(12) 0.9619(11) 0.032(5) Uiso 1 1 d .
O5 O 0.4239(13) -0.2614(10) 0.7224(9) 0.016(4) Uiso 1 1 d .
O14 O 1.2125(18) -0.8352(13) 0.6372(12) 0.040(6) Uiso 1 1 d .
O8 O 0.5583(16) -0.4035(11) 0.9325(11) 0.028(5) Uiso 1 1 d .
O1 O 0.6062(19) -0.1097(14) 0.9104(13) 0.046(6) Uiso 1 1 d .
O48 O 0.5991(14) -0.2263(10) 0.7711(9) 0.017(4) Uiso 1 1 d .
O2 O 0.3935(16) -0.0369(11) 0.6016(11) 0.029(5) Uiso 1 1 d .
O12 O 1.2482(17) -0.5778(12) 0.6308(12) 0.036(6) Uiso 1 1 d .
O9 O 0.6425(15) -0.5625(11) 0.9651(11) 0.027(5) Uiso 1 1 d .
O56 O 0.9972(12) -0.7806(9) 0.7965(9) 0.009(4) Uiso 1 1 d .
O28 O 0.6640(12) -0.1402(9) 0.6502(9) 0.010(4) Uiso 1 1 d .
O73 O 1.0122(13) -0.6427(10) 0.7951(9) 0.013(4) Uiso 1 1 d .
O63 O 0.8290(15) -0.5885(11) 0.6424(10) 0.025(5) Uiso 1 1 d .
O16 O 0.7198(17) 0.0475(12) 0.6911(12) 0.036(6) Uiso 1 1 d .
O17 O 0.2759(17) -0.1947(12) 0.8199(12) 0.036(6) Uiso 1 1 d .
O39 O 0.6432(14) -0.2802(10) 0.6581(9) 0.018(4) Uiso 1 1 d .
O24 O 0.6285(16) -0.0777(12) 0.7695(11) 0.031(5) Uiso 1 1 d .
O20 O 1.2334(15) -0.6420(11) 0.9043(10) 0.025(5) Uiso 1 1 d .
O71 O 0.8162(14) -0.7277(10) 0.6485(9) 0.018(4) Uiso 1 1 d .
O75 O 1.0203(14) -0.6805(10) 0.9360(10) 0.021(5) Uiso 1 1 d .
O44 O 0.8585(14) -0.2842(10) 0.5718(10) 0.021(5) Uiso 1 1 d .
O52 O 0.6998(15) -0.6016(11) 0.8330(10) 0.023(5) Uiso 1 1 d .
O38 O 0.8017(12) -0.2378(9) 0.7013(8) 0.007(4) Uiso 1 1 d .
O19 O 0.8844(16) -0.9737(12) 0.8134(11) 0.031(5) Uiso 1 1 d .
O70 O 0.6666(15) -0.6601(11) 0.7303(10) 0.026(5) Uiso 1 1 d .
O34 O 0.7209(13) -0.3876(10) 0.5964(9) 0.015(4) Uiso 1 1 d .
O53 O 0.6539(15) -0.7084(11) 0.9443(10) 0.026(5) Uiso 1 1 d .
O32 O 0.4652(16) -0.1520(12) 0.8462(11) 0.031(5) Uiso 1 1 d .
O51 O 0.8555(13) -0.5587(9) 0.8790(9) 0.013(4) Uiso 1 1 d .
O77 O 0.8583(13) -0.6830(9) 0.7488(9) 0.013(4) Uiso 1 1 d .
O21 O 0.7630(15) -0.0290(11) 0.5857(10) 0.023(5) Uiso 1 1 d .
O35 O 0.7831(12) -0.3860(9) 0.7099(8) 0.008(4) Uiso 1 1 d .
O47 O 0.9444(15) -0.4240(11) 0.7960(10) 0.025(5) Uiso 1 1 d .
O22 O 0.5667(16) -0.0148(11) 0.6540(11) 0.030(5) Uiso 1 1 d .
O50 O 0.8636(13) -0.5365(9) 0.7452(9) 0.012(4) Uiso 1 1 d .
O23 O 0.8223(15) -0.0919(11) 0.7028(11) 0.027(5) Uiso 1 1 d .
O55 O 1.0014(14) -0.8140(11) 0.9385(10) 0.022(5) Uiso 1 1 d .
O25 O 0.6079(16) -0.0676(12) 0.5418(11) 0.034(6) Uiso 1 1 d .
O58 O 1.1860(16) -0.8398(11) 0.7728(11) 0.029(5) Uiso 1 1 d .
O72 O 0.6867(15) -0.7672(11) 0.8354(10) 0.022(5) Uiso 1 1 d .
O26 O 0.4849(14) -0.1759(11) 0.6056(10) 0.023(5) Uiso 1 1 d .
O31 O 0.4345(14) -0.2901(11) 0.8537(10) 0.022(5) Uiso 1 1 d .
O49 O 0.5977(14) -0.2491(10) 0.8983(10) 0.020(4) Uiso 1 1 d .
O30 O 0.9837(14) -0.1832(10) 0.6637(10) 0.022(5) Uiso 1 1 d .
O76 O 0.8542(13) -0.7150(10) 0.8827(9) 0.015(4) Uiso 1 1 d .
O57 O 1.1587(16) -0.7463(11) 0.8556(11) 0.028(5) Uiso 1 1 d .
O59 O 1.0304(15) -0.9106(11) 0.8601(10) 0.023(5) Uiso 1 1 d .
O46 O 0.9714(14) -0.3207(10) 0.6673(10) 0.020(4) Uiso 1 1 d .
O36 O 0.5794(16) -0.2855(11) 0.5481(11) 0.029(5) Uiso 1 1 d .
O29 O 0.9252(15) -0.2684(11) 0.7875(11) 0.028(5) Uiso 1 1 d .
O60 O 1.0364(14) -0.6174(10) 0.6497(10) 0.021(5) Uiso 1 1 d .
O62 O 1.0701(14) -0.5535(10) 0.8553(10) 0.018(4) Uiso 1 1 d .
O37 O 0.8743(15) -0.1518(11) 0.5691(10) 0.022(5) Uiso 1 1 d .
O18 O 0.7775(15) -0.3132(11) 0.4643(11) 0.027(5) Uiso 1 1 d .
O61 O 1.0783(14) -0.5242(10) 0.7182(10) 0.018(4) Uiso 1 1 d .
O40 O 0.7424(14) -0.3409(10) 0.8293(10) 0.021(5) Uiso 1 1 d .
O74 O 1.2111(14) -0.6248(10) 0.7711(9) 0.018(4) Uiso 1 1 d .
O1W O 0.5802(19) -0.4713(14) 1.0736(13) 0.048(7) Uiso 1 1 d .
O82 O 0.7964(15) -0.8075(11) 0.9958(10) 0.024(5) Uiso 1 1 d .
O81 O 0.6562(14) -0.5001(10) 0.7119(9) 0.017(4) Uiso 1 1 d .
O85 O 1.1696(14) -0.7131(10) 0.7000(10) 0.020(4) Uiso 1 1 d .
O83 O 0.8139(15) -0.6672(11) 0.9954(10) 0.025(5) Uiso 1 1 d .
O84 O 1.0189(14) -0.7513(10) 0.6513(9) 0.018(4) Uiso 1 1 d .
O91 O 0.4435(15) -0.1271(11) 0.7187(10) 0.024(5) Uiso 1 1 d .
O90 O 1.0388(15) -0.8824(11) 0.7286(11) 0.028(5) Uiso 1 1 d .
O98 O 1.2053(17) -0.8915(12) 0.9094(12) 0.037(6) Uiso 1 1 d .
Nb2 Nb 0.64681(19) -0.39956(13) 0.69788(13) 0.0149(6) Uani 1 1 d .
W19 W 0.75519(9) -0.10276(6) 0.53701(6) 0.0191(3) Uani 1 1 d .
Mn1 Mn 0.5000 -0.5000 1.0000 0.0164(13) Uani 1 2 d S
O101 O 0.8291(14) -0.8304(10) 0.7529(10) 0.021(5) Uiso 1 1 d .
O100 O 0.5849(15) -0.3821(11) 0.7854(10) 0.024(5) Uiso 1 1 d .
O103 O 0.7612(15) -0.1730(10) 0.8189(10) 0.022(5) Uiso 1 1 d .
Cs2 Cs 1.0321(2) -0.55124(13) 0.40596(12) 0.0444(6) Uani 1 1 d .
Cs1 Cs 1.0668(2) -0.12574(14) 0.40585(13) 0.0505(7) Uani 1 1 d .
Cs3 Cs 1.4576(2) -0.86700(15) 0.56832(14) 0.0557(7) Uani 1 1 d .
K1 K 0.7985(5) -0.4412(4) 0.9773(3) 0.0264(16) Uani 1 1 d .
O106 O 0.9751(16) -0.1318(12) 0.7833(11) 0.031(5) Uiso 1 1 d .
O107 O 0.7214(14) -0.1918(11) 0.5261(10) 0.021(5) Uiso 1 1 d .
O108 O 0.5108(15) -0.3719(11) 0.6681(11) 0.027(5) Uiso 1 1 d .
O105 O 0.8228(17) -0.8623(12) 0.8840(12) 0.038(6) Uiso 1 1 d .
O4W O 0.849(2) -0.4788(16) 0.4975(15) 0.046(8) Uiso 1 1 d .
O8W O 1.2071(15) -0.1446(11) 0.6534(10) 0.025(5) Uiso 1 1 d .
O11W O 0.3303(17) -0.0368(12) 0.9114(11) 0.035(6) Uiso 1 1 d .
O6W O 1.2815(16) -0.3279(11) 0.4867(11) 0.029(5) Uiso 1 1 d .
O5W O 0.398(2) -0.7431(14) 0.7575(14) 0.053(7) Uiso 1 1 d .
O9W O 1.108(2) -0.0330(15) 0.9933(14) 0.059(8) Uiso 1 1 d .
O3W O 0.575(3) -0.287(2) 0.393(2) 0.106(13) Uiso 1 1 d .
O10W O 1.456(4) -0.475(3) 0.583(3) 0.159(19) Uiso 1 1 d .
O18W O 1.436(2) -0.5698(14) 0.7149(13) 0.051(7) Uiso 1 1 d .
O25W O 0.528(2) -0.3502(16) 1.1414(16) 0.070(9) Uiso 1 1 d .
O20W O 0.650(4) -0.574(3) 1.174(3) 0.16(2) Uiso 1 1 d .
O21W O 0.946(3) -0.5525(19) 1.0338(19) 0.094(11) Uiso 1 1 d .
O16W O 0.987(4) 0.039(3) 0.428(2) 0.147(17) Uiso 1 1 d .
O15W O 0.5000 0.0000 1.0000 0.14(2) Uiso 1 2 d S
O19W O 0.441(4) -0.853(3) 0.888(2) 0.140(17) Uiso 1 1 d .
O23W O 1.244(4) -0.430(3) 0.717(3) 0.153(18) Uiso 1 1 d .
O24W O 0.811(2) -0.4948(14) 0.5026(13) 0.038(7) Uiso 1 1 d .
O17W O 1.201(5) -0.392(3) 0.586(3) 0.20(3) Uiso 1 1 d .
Cs20 Cs 0.8702(5) -1.1059(3) 0.9301(2) 0.0551(14) Uani 0.50 1 d P
Cs21 Cs 1.1754(4) -0.0270(3) 0.7125(3) 0.0612(17) Uani 0.50 1 d P
Cs23 Cs 0.6128(5) -0.9424(3) 0.8454(3) 0.0615(16) Uani 0.50 1 d P
O60W O 0.412(5) 0.023(4) 0.978(4) 0.09(2) Uiso 0.50 1 d P
O62W O 0.454(5) -0.882(4) 0.717(4) 0.09(2) Uiso 0.50 1 d P
O61W O 0.375(5) 0.008(4) 0.784(3) 0.21(3) Uiso 1 1 d .
K7 K 1.1711(13) -0.2813(10) 0.7380(10) 0.046(4) Uiso 0.50 1 d P
K5 K 0.1605(15) -0.2982(11) 0.7874(12) 0.058(5) Uiso 0.50 1 d P
K5A K 0.1513(16) -0.3289(11) 0.8387(11) 0.063(5) Uiso 0.50 1 d P
K2 K 1.1083(6) -0.0747(5) 0.8630(4) 0.045(2) Uiso 1 1 d .
K8 K 0.3829(14) -0.7756(11) 0.9517(10) 0.052(5) Uiso 0.50 1 d P
K8A K 0.4136(18) -0.7383(13) 0.9565(12) 0.074(6) Uiso 0.50 1 d P
O30W O 1.1757(11) -0.7271(8) 1.0544(8) 0.001(3) Uiso 1 1 d .

loop_
_atom_site_aniso_label
_atom_site_aniso_U_11
_atom_site_aniso_U_22
_atom_site_aniso_U_33
_atom_site_aniso_U_23
_atom_site_aniso_U_13
_atom_site_aniso_U_12
W14 0.0223(6) 0.0135(6) 0.0132(6) 0.0009(5) -0.0076(5) 0.0019(5)
W16 0.0255(6) 0.0146(7) 0.0153(6) -0.0007(5) -0.0027(5) 0.0090(5)
W7 0.0210(6) 0.0130(7) 0.0250(7) 0.0042(5) -0.0062(5) 0.0031(5)
W1 0.0236(6) 0.0151(7) 0.0150(6) -0.0007(5) -0.0066(5) -0.0014(5)
W2 0.0167(6) 0.0157(7) 0.0163(6) 0.0016(5) -0.0025(5) -0.0024(5)
W13 0.0232(6) 0.0107(6) 0.0282(7) -0.0002(5) -0.0096(5) -0.0018(5)
W9 0.0281(7) 0.0096(6) 0.0230(7) 0.0005(5) -0.0065(5) -0.0017(5)
W3 0.0238(6) 0.0152(7) 0.0232(7) -0.0037(5) -0.0099(5) -0.0040(5)
W15 0.0154(6) 0.0167(7) 0.0129(6) 0.0008(5) -0.0028(5) 0.0012(5)
W10 0.0189(6) 0.0219(7) 0.0156(7) 0.0014(5) -0.0101(5) 0.0038(5)
W12 0.0231(6) 0.0138(7) 0.0238(7) 0.0044(5) 0.0034(5) -0.0011(5)
W11 0.0256(6) 0.0235(7) 0.0115(6) 0.0041(5) -0.0027(5) 0.0065(5)
W18 0.0296(7) 0.0092(6) 0.0248(7) 0.0009(5) -0.0044(5) 0.0053(5)
W6 0.0178(6) 0.0161(7) 0.0307(8) 0.0002(5) -0.0135(5) 0.0017(5)
W4 0.0323(7) 0.0153(7) 0.0172(7) -0.0028(5) -0.0009(5) 0.0005(5)
W17 0.0249(6) 0.0192(7) 0.0170(7) 0.0037(5) -0.0067(5) 0.0117(5)
W5 0.0168(6) 0.0184(7) 0.0262(7) 0.0029(5) 0.0016(5) 0.0041(5)
Nb5 0.0142(12) 0.0067(13) 0.0204(15) 0.0015(10) -0.0069(10) 0.0040(10)
Nb3 0.0200(13) 0.0128(14) 0.0155(14) 0.0039(11) 0.0004(11) 0.0003(11)
Nb6 0.0170(13) 0.0141(15) 0.0172(15) -0.0011(11) 0.0028(11) 0.0059(11)
Nb1 0.0157(12) 0.0094(13) 0.0146(14) 0.0023(10) -0.0045(10) -0.0030(10)
Nb4 0.0167(12) 0.0100(13) 0.0116(13) 0.0020(10) -0.0034(10) 0.0016(10)
Nb2 0.0179(13) 0.0081(13) 0.0185(14) 0.0014(11) -0.0078(11) -0.0001(10)
W19 0.0237(6) 0.0126(6) 0.0169(7) 0.0057(5) -0.0043(5) -0.0017(5)
Mn1 0.018(3) 0.014(3) 0.010(3) 0.003(2) 0.003(2) 0.005(2)
Cs2 0.0600(15) 0.0346(14) 0.0332(14) -0.0010(10) -0.0085(11) 0.0040(11)
Cs1 0.0679(17) 0.0430(16) 0.0389(15) -0.0068(12) -0.0083(12) -0.0065(13)
Cs3 0.0621(17) 0.0493(17) 0.0566(18) -0.0073(13) -0.0220(14) 0.0057(13)
K1 0.035(4) 0.029(4) 0.024(4) -0.019(3) -0.006(3) -0.012(3)
Cs20 0.092(4) 0.049(3) 0.026(3) -0.005(2) -0.027(3) 0.013(3)
Cs21 0.037(3) 0.031(3) 0.096(5) -0.011(3) 0.019(3) 0.003(2)
Cs23 0.083(4) 0.040(3) 0.060(4) -0.015(3) -0.001(3) -0.024(3)

loop_
_atom_type_symbol
_atom_type_description
_atom_type_scat_dispersion_real
_atom_type_scat_dispersion_imag
_atom_type_scat_source
C C 0.0033 0.0016 'International Tables Vol C Tables 4.2.6.8 and 6.1.1.4'
H H 0.0000 0.0000 'International Tables Vol C Tables 4.2.6.8 and 6.1.1.4'
O O 0.0106 0.0060 'International Tables Vol C Tables 4.2.6.8 and 6.1.1.4'
Nb Nb -2.0727 0.6215 'International Tables Vol C Tables 4.2.6.8 and 6.1.1.4'
W W -0.8490 6.8722 'International Tables Vol C Tables 4.2.6.8 and 6.1.1.4'
Si Si 0.0817 0.0704 'International Tables Vol C Tables 4.2.6.8 and 6.1.1.4'
Mn Mn 0.3368 0.7283 'International Tables Vol C Tables 4.2.6.8 and 6.1.1.4'
Cs Cs -0.3680 2.1192 'International Tables Vol C Tables 4.2.6.8 and 6.1.1.4'
K K 0.2009 0.2494 'International Tables Vol C Tables 4.2.6.8 and 6.1.1.4'
Na Na 0.0362 0.0249 'International Tables Vol C Tables 4.2.6.8 and 6.1.1.4'

loop_
_geom_angle_atom_site_label_1
_geom_angle_atom_site_label_2
_geom_angle_atom_site_label_3
_geom_angle
_geom_angle_site_symmetry_1
_geom_angle_site_symmetry_3
O13 W14 O63 101.8(10) . .
O13 W14 O71 101.8(9) . .
O63 W14 O71 88.9(8) . .
O13 W14 O60 102.1(9) . .
O63 W14 O60 91.0(8) . .
O71 W14 O60 155.5(8) . .
O13 W14 O84 99.9(9) . .
O63 W14 O84 158.3(8) . .
O71 W14 O84 86.2(8) . .
O60 W14 O84 84.9(8) . .
O13 W14 O77 173.1(8) . .
O63 W14 O77 73.8(7) . .
O71 W14 O77 73.1(7) . .
O60 W14 O77 83.4(7) . .
O84 W14 O77 84.6(7) . .
O13 W14 Cs2 82.9(7) . 2_746
O63 W14 Cs2 49.5(6) . 2_746
O71 W14 Cs2 137.7(6) . 2_746
O60 W14 Cs2 51.1(6) . 2_746
O84 W14 Cs2 134.9(5) . 2_746
O77 W14 Cs2 97.7(4) . 2_746
O13 W14 Cs1 78.3(7) . 2_746
O63 W14 Cs1 136.9(6) . 2_746
O71 W14 Cs1 50.1(5) . 2_746
O60 W14 Cs1 131.6(6) . 2_746
O84 W14 Cs1 48.4(5) . 2_746
O77 W14 Cs1 101.2(4) . 2_746
Cs2 W14 Cs1 161.09(6) 2_746 2_746
O14 W16 O85 107.1(10) . .
O14 W16 O58 99.6(10) . .
O85 W16 O58 87.1(9) . .
O14 W16 O90 95.8(10) . .
O85 W16 O90 156.9(8) . .
O58 W16 O90 85.9(9) . .
O14 W16 O84 102.9(10) . .
O85 W16 O84 88.5(8) . .
O58 W16 O84 157.3(8) . .
O90 W16 O84 89.5(8) . .
O14 W16 O56 167.4(9) . .
O85 W16 O56 83.4(7) . .
O58 W16 O56 73.4(7) . .
O90 W16 O56 73.5(7) . .
O84 W16 O56 84.0(7) . .
O14 W16 Cs1 76.7(8) . 2_746
O85 W16 Cs1 136.1(6) . 2_746
O58 W16 Cs1 136.3(6) . 2_746
O90 W16 Cs1 52.0(6) . 2_746
O84 W16 Cs1 49.3(5) . 2_746
O56 W16 Cs1 100.9(4) . 2_746
O14 W16 Cs21 59.8(8) . 1_545
O85 W16 Cs21 151.1(6) . 1_545
O58 W16 Cs21 71.5(6) . 1_545
O90 W16 Cs21 43.3(6) . 1_545
O84 W16 Cs21 118.6(6) . 1_545
O56 W16 Cs21 107.7(4) . 1_545
Cs1 W16 Cs21 69.29(10) 2_746 1_545
O2 W7 O26 100.9(9) . .
O2 W7 O91 102.1(9) . .
O26 W7 O91 86.7(8) . .
O2 W7 O25 100.7(10) . .
O26 W7 O25 88.8(9) . .
O91 W7 O25 157.2(9) . .
O2 W7 O22 100.9(9) . .
O26 W7 O22 158.2(8) . .
O91 W7 O22 90.2(9) . .
O25 W7 O22 85.7(9) . .
O2 W7 O28 171.7(8) . .
O26 W7 O28 85.0(7) . .
O91 W7 O28 83.9(7) . .
O25 W7 O28 73.4(8) . .
O22 W7 O28 73.2(7) . .
O2 W7 Cs3 51.4(7) . 1_465
O26 W7 Cs3 145.2(6) . 1_465
O91 W7 Cs3 116.7(6) . 1_465
O25 W7 Cs3 78.4(7) . 1_465
O22 W7 Cs3 53.6(6) . 1_465
O28 W7 Cs3 120.9(4) . 1_465
O2 W7 Cs3 80.7(7) . 2_746
O26 W7 Cs3 53.6(6) . 2_746
O91 W7 Cs3 139.5(6) . 2_746
O25 W7 Cs3 45.4(6) . 2_746
O22 W7 Cs3 129.4(6) . 2_746
O28 W7 Cs3 98.5(4) . 2_746
Cs3 W7 Cs3 96.77(6) 1_465 2_746
O2 W7 Cs21 40.4(7) . 1_455
O26 W7 Cs21 100.1(6) . 1_455
O91 W7 Cs21 61.8(6) . 1_455
O25 W7 Cs21 141.0(7) . 1_455
O22 W7 Cs21 97.4(6) . 1_455
O28 W7 Cs21 144.7(4) . 1_455
Cs3 W7 Cs21 72.76(8) 1_465 1_455
Cs3 W7 Cs21 112.70(10) 2_746 1_455
O18 W1 O34 100.5(9) . .
O18 W1 O36 100.5(9) . .
O34 W1 O36 91.8(8) . .
O18 W1 O107 102.4(9) . .
O34 W1 O107 157.1(8) . .
O36 W1 O107 85.7(8) . .
O18 W1 O44 102.8(9) . .
O34 W1 O44 90.3(8) . .
O36 W1 O44 155.8(8) . .
O107 W1 O44 83.1(8) . .
O18 W1 O39 171.9(8) . .
O34 W1 O39 74.5(7) . .
O36 W1 O39 73.6(8) . .
O107 W1 O39 83.0(7) . .
O44 W1 O39 83.8(7) . .
O18 W1 Cs2 83.4(7) . 2_746
O34 W1 Cs2 49.1(5) . 2_746
O36 W1 Cs2 140.3(6) . 2_746
O107 W1 Cs2 132.5(5) . 2_746
O44 W1 Cs2 50.1(6) . 2_746
O39 W1 Cs2 97.5(4) . 2_746
O18 W1 Cs3 80.5(7) . 2_746
O34 W1 Cs3 140.4(5) . 2_746
O36 W1 Cs3 49.9(6) . 2_746
O107 W1 Cs3 47.0(6) . 2_746
O44 W1 Cs3 128.4(6) . 2_746
O39 W1 Cs3 99.2(4) . 2_746
Cs2 W1 Cs3 162.90(6) 2_746 2_746
O7 W2 O46 100.1(9) . .
O7 W2 O44 103.8(9) . .
O46 W2 O44 92.0(8) . .
O7 W2 O30 99.4(9) . .
O46 W2 O30 89.7(8) . .
O44 W2 O30 156.1(8) . .
O7 W2 O37 102.2(9) . .
O46 W2 O37 157.6(8) . .
O44 W2 O37 84.2(8) . .
O30 W2 O37 85.1(8) . .
O7 W2 O38 170.4(8) . .
O46 W2 O38 75.2(7) . .
O44 W2 O38 84.9(7) . .
O30 W2 O38 72.4(7) . .
O37 W2 O38 82.4(7) . .
O7 W2 Cs2 82.6(7) . 2_746
O46 W2 Cs2 48.6(6) . 2_746
O44 W2 Cs2 53.1(6) . 2_746
O30 W2 Cs2 137.4(6) . 2_746
O37 W2 Cs2 136.5(6) . 2_746
O38 W2 Cs2 100.0(4) . 2_746
O7 W2 Cs1 44.4(7) . .
O46 W2 Cs1 143.1(6) . .
O44 W2 Cs1 88.7(6) . .
O30 W2 Cs1 104.0(6) . .
O37 W2 Cs1 59.1(6) . .
O38 W2 Cs1 141.4(4) . .
Cs2 W2 Cs1 106.33(6) 2_746 .
O15 W13 O101 102.3(10) . .
O15 W13 O70 100.1(10) . .
O101 W13 O70 157.7(8) . .
O15 W13 O72 103.6(9) . .
O101 W13 O72 85.8(8) . .
O70 W13 O72 89.9(9) . .
O15 W13 O71 99.4(9) . .
O101 W13 O71 87.0(8) . .
O70 W13 O71 88.5(8) . .
O72 W13 O71 156.9(8) . .
O15 W13 O77 170.0(9) . .
O101 W13 O77 84.4(7) . .
O70 W13 O77 73.4(7) . .
O72 W13 O77 84.1(7) . .
O71 W13 O77 73.3(7) . .
O15 W13 Cs23 56.4(8) . .
O101 W13 Cs23 64.0(6) . .
O70 W13 Cs23 131.8(6) . .
O72 W13 Cs23 61.7(6) . .
O71 W13 Cs23 132.8(6) . .
O77 W13 Cs23 133.6(4) . .
O15 W13 Cs1 81.2(7) . 2_746
O101 W13 Cs1 50.5(6) . 2_746
O70 W13 Cs1 133.6(6) . 2_746
O72 W13 Cs1 135.4(6) . 2_746
O71 W13 Cs1 46.3(6) . 2_746
O77 W13 Cs1 97.8(4) . 2_746
Cs23 W13 Cs1 87.67(9) . 2_746
O16 W9 O24 102.0(10) . .
O16 W9 O22 99.8(10) . .
O24 W9 O22 90.8(9) . .
O16 W9 O21 100.3(10) . .
O24 W9 O21 157.7(9) . .
O22 W9 O21 86.3(9) . .
O16 W9 O23 102.2(10) . .
O24 W9 O23 84.9(9) . .
O22 W9 O23 157.9(9) . .
O21 W9 O23 89.5(8) . .
O16 W9 O28 171.1(9) . .
O24 W9 O28 85.1(8) . .
O22 W9 O28 74.4(7) . .
O21 W9 O28 72.9(7) . .
O23 W9 O28 83.6(7) . .
O16 W9 Cs23 49.0(8) . 1_565
O24 W9 Cs23 53.1(6) . 1_565
O22 W9 Cs23 96.4(6) . 1_565
O21 W9 Cs23 149.2(6) . 1_565
O23 W9 Cs23 98.2(6) . 1_565
O28 W9 Cs23 137.5(4) . 1_565
O16 W9 Cs1 41.6(7) . 2_756
O24 W9 Cs1 135.2(6) . 2_756
O22 W9 Cs1 116.0(7) . 2_756
O21 W9 Cs1 64.5(6) . 2_756
O23 W9 Cs1 81.2(6) . 2_756
O28 W9 Cs1 134.6(4) . 2_756
Cs23 W9 Cs1 87.11(8) 1_565 2_756
O106 W3 O23 102.9(10) . .
O106 W3 O29 98.2(10) . .
O23 W3 O29 158.9(9) . .
O106 W3 O103 102.8(9) . .
O23 W3 O103 84.7(8) . .
O29 W3 O103 89.6(8) . .
O106 W3 O30 100.4(9) . .
O23 W3 O30 88.0(8) . .
O29 W3 O30 89.3(9) . .
O103 W3 O30 156.7(8) . .
O106 W3 O38 170.3(8) . .
O23 W3 O38 84.2(7) . .
O29 W3 O38 74.9(7) . .
O103 W3 O38 84.2(7) . .
O30 W3 O38 73.0(7) . .
O106 W3 K7 69.3(7) . .
O23 W3 K7 141.0(7) . .
O29 W3 K7 49.8(6) . .
O103 W3 K7 134.1(7) . .
O30 W3 K7 57.8(6) . .
O38 W3 K7 101.0(5) . .
O106 W3 Cs20 44.9(7) . 1_565
O23 W3 Cs20 101.0(6) . 1_565
O29 W3 Cs20 93.1(6) . 1_565
O103 W3 Cs20 58.1(6) . 1_565
O30 W3 Cs20 145.1(6) . 1_565
O38 W3 Cs20 140.9(4) . 1_565
K7 W3 Cs20 98.6(3) . 1_565
O12 W15 O61 100.1(9) . .
O12 W15 O60 104.5(9) . .
O61 W15 O60 90.5(8) . .
O12 W15 O74 99.8(9) . .
O61 W15 O74 89.2(8) . .
O60 W15 O74 155.4(8) . .
O12 W15 O85 102.4(9) . .
O61 W15 O85 157.5(8) . .
O60 W15 O85 84.9(8) . .
O74 W15 O85 85.9(8) . .
O12 W15 O73 169.7(9) . .
O61 W15 O73 73.8(7) . .
O60 W15 O73 84.1(7) . .
O74 W15 O73 72.2(7) . .
O85 W15 O73 83.8(7) . .
O12 W15 Cs2 83.6(8) . 2_746
O61 W15 Cs2 49.0(6) . 2_746
O60 W15 Cs2 51.0(6) . 2_746
O74 W15 Cs2 137.6(6) . 2_746
O85 W15 Cs2 135.1(5) . 2_746
O73 W15 Cs2 97.9(4) . 2_746
O20 W10 O75 103.6(9) . .
O20 W10 O62 102.1(9) . .
O75 W10 O62 90.2(8) . .
O20 W10 O74 100.5(9) . .
O75 W10 O74 155.5(8) . .
O62 W10 O74 89.2(8) . .
O20 W10 O57 100.2(9) . .
O75 W10 O57 84.0(8) . .
O62 W10 O57 157.7(8) . .
O74 W10 O57 87.3(8) . .
O20 W10 O73 171.7(8) . .
O75 W10 O73 83.8(7) . .
O62 W10 O73 73.9(7) . .
O74 W10 O73 72.5(7) . .
O57 W10 O73 84.1(7) . .
O10 W12 O53 102.2(9) . .
O10 W12 O72 98.4(9) . .
O53 W12 O72 89.3(9) . .
O10 W12 O105 98.7(10) . .
O53 W12 O105 158.9(9) . .
O72 W12 O105 84.4(9) . .
O10 W12 O82 102.0(9) . .
O53 W12 O82 92.1(9) . .
O72 W12 O82 158.8(8) . .
O105 W12 O82 86.7(9) . .
O10 W12 O76 175.2(8) . .
O53 W12 O76 75.5(7) . .
O72 W12 O76 85.9(7) . .
O105 W12 O76 84.0(8) . .
O82 W12 O76 74.0(7) . .
O10 W12 K8A 54.7(8) . .
O53 W12 K8A 53.8(7) . .
O72 W12 K8A 74.8(6) . .
O105 W12 K8A 141.9(7) . .
O82 W12 K8A 122.4(7) . .
O76 W12 K8A 124.9(6) . .
O10 W12 Cs23 51.5(7) . .
O53 W12 Cs23 130.7(6) . .
O72 W12 Cs23 60.9(6) . .
O105 W12 Cs23 62.4(6) . .
O82 W12 Cs23 130.1(6) . .
O76 W12 Cs23 133.2(4) . .
K8A W12 Cs23 79.6(4) . .
O11 W11 O83 100.0(9) . .
O11 W11 O55 101.2(9) . .
O83 W11 O55 158.8(9) . .
O11 W11 O75 101.8(9) . .
O83 W11 O75 89.5(8) . .
O55 W11 O75 84.6(8) . .
O11 W11 O82 99.7(9) . .
O83 W11 O82 91.8(8) . .
O55 W11 O82 86.3(8) . .
O75 W11 O82 157.9(8) . .
O11 W11 O76 173.6(8) . .
O83 W11 O76 76.3(8) . .
O55 W11 O76 82.7(7) . .
O75 W11 O76 83.6(7) . .
O82 W11 O76 75.3(7) . .
O11 W11 K5A 40.1(7) . 2_647
O83 W11 K5A 60.2(7) . 2_647
O55 W11 K5A 140.6(7) . 2_647
O75 W11 K5A 95.3(6) . 2_647
O82 W11 K5A 104.5(6) . 2_647
O76 W11 K5A 136.5(5) . 2_647
O11 W11 K2 43.3(7) . 2_747
O83 W11 K2 119.6(6) . 2_747
O55 W11 K2 78.0(6) . 2_747
O75 W11 K2 134.5(6) . 2_747
O82 W11 K2 62.3(6) . 2_747
O76 W11 K2 134.0(5) . 2_747
K5A W11 K2 74.3(3) 2_647 2_747
O11 W11 Cs20 46.1(7) . 2_737
O83 W11 Cs20 145.5(6) . 2_737
O55 W11 Cs20 55.3(6) . 2_737
O75 W11 Cs20 91.9(6) . 2_737
O82 W11 Cs20 99.4(6) . 2_737
O76 W11 Cs20 138.1(4) . 2_737
K5A W11 Cs20 85.4(3) 2_647 2_737
K2 W11 Cs20 43.98(14) 2_747 2_737
O19 W18 O105 100.8(10) . .
O19 W18 O90 101.2(9) . .
O105 W18 O90 158.0(9) . .
O19 W18 O59 100.8(9) . .
O105 W18 O59 89.6(9) . .
O90 W18 O59 85.3(8) . .
O19 W18 O101 102.6(9) . .
O105 W18 O101 86.0(9) . .
O90 W18 O101 90.2(8) . .
O59 W18 O101 156.6(8) . .
O19 W18 O56 171.8(8) . .
O105 W18 O56 85.2(8) . .
O90 W18 O56 72.9(7) . .
O59 W18 O56 73.5(7) . .
O101 W18 O56 83.3(7) . .
O19 W18 Cs23 55.8(7) . .
O105 W18 Cs23 61.8(7) . .
O90 W18 Cs23 134.1(6) . .
O59 W18 Cs23 133.8(6) . .
O101 W18 Cs23 62.5(6) . .
O56 W18 Cs23 132.4(4) . .
O19 W18 Cs1 82.8(7) . 2_746
O105 W18 Cs1 136.9(7) . 2_746
O90 W18 Cs1 48.1(6) . 2_746
O59 W18 Cs1 132.4(6) . 2_746
O101 W18 Cs1 51.8(6) . 2_746
O56 W18 Cs1 96.8(4) . 2_746
Cs23 W18 Cs1 87.38(9) . 2_746
O19 W18 Cs21 66.8(7) . 1_545
O105 W18 Cs21 153.3(7) . 1_545
O90 W18 Cs21 41.5(6) . 1_545
O59 W18 Cs21 70.8(6) . 1_545
O101 W18 Cs21 119.1(6) . 1_545
O56 W18 Cs21 105.4(4) . 1_545
Cs23 W18 Cs21 119.56(11) . 1_545
Cs1 W18 Cs21 67.30(10) 2_746 1_545
O19 W18 Cs20 32.0(7) . .
O105 W18 Cs20 82.9(7) . .
O90 W18 Cs20 116.0(6) . .
O59 W18 Cs20 74.3(6) . .
O101 W18 Cs20 127.7(6) . .
O56 W18 Cs20 145.5(4) . .
Cs23 W18 Cs20 67.25(12) . .
Cs1 W18 Cs20 113.84(8) 2_746 .
Cs21 W18 Cs20 74.57(10) 1_545 .
O4 W6 O108 102.5(9) . .
O4 W6 O5 101.5(8) . .
O108 W6 O5 88.8(8) . .
O4 W6 O26 99.2(9) . .
O108 W6 O26 158.3(8) . .
O5 W6 O26 85.6(8) . .
O4 W6 O36 101.7(9) . .
O108 W6 O36 89.8(9) . .
O5 W6 O36 156.5(8) . .
O26 W6 O36 87.1(8) . .
O4 W6 O39 173.7(8) . .
O108 W6 O39 73.0(8) . .
O5 W6 O39 82.9(7) . .
O26 W6 O39 85.5(7) . .
O36 W6 O39 74.3(7) . .
O4 W6 K7 47.9(7) . 1_455
O108 W6 K7 94.7(7) . 1_455
O5 W6 K7 53.9(6) . 1_455
O26 W6 K7 98.8(6) . 1_455
O36 W6 K7 149.5(7) . 1_455
O39 W6 K7 135.7(5) . 1_455
O4 W6 Cs3 82.3(7) . 2_746
O108 W6 Cs3 137.1(6) . 2_746
O5 W6 Cs3 132.6(6) . 2_746
O26 W6 Cs3 47.6(6) . 2_746
O36 W6 Cs3 48.1(6) . 2_746
O39 W6 Cs3 98.0(5) . 2_746
K7 W6 Cs3 117.3(3) 1_455 2_746
O1 W4 O49 101.4(10) . .
O1 W4 O32 101.7(10) . .
O49 W4 O32 89.6(9) . .
O1 W4 O103 99.1(10) . .
O49 W4 O103 91.5(8) . .
O32 W4 O103 158.5(9) . .
O1 W4 O24 98.7(11) . .
O49 W4 O24 159.7(8) . .
O32 W4 O24 88.2(9) . .
O103 W4 O24 83.4(8) . .
O1 W4 O48 174.3(9) . .
O49 W4 O48 74.8(7) . .
O32 W4 O48 74.2(8) . .
O103 W4 O48 85.4(7) . .
O24 W4 O48 85.2(8) . .
O1 W4 K8A 60.4(9) . 2_647
O49 W4 K8A 41.1(7) . 2_647
O32 W4 K8A 98.3(7) . 2_647
O103 W4 K8A 96.6(7) . 2_647
O24 W4 K8A 158.9(7) . 2_647
O48 W4 K8A 115.8(6) . 2_647
O1 W4 K8 49.1(9) . 2_647
O49 W4 K8 52.9(7) . 2_647
O32 W4 K8 105.1(7) . 2_647
O103 W4 K8 92.6(6) . 2_647
O24 W4 K8 146.6(7) . 2_647
O48 W4 K8 127.6(6) . 2_647
K8A W4 K8 12.6(3) 2_647 2_647
O1 W4 Cs23 47.2(9) . 1_565
O49 W4 Cs23 148.6(6) . 1_565
O32 W4 Cs23 94.5(7) . 1_565
O103 W4 Cs23 95.8(6) . 1_565
O24 W4 Cs23 51.7(6) . 1_565
O48 W4 Cs23 136.2(5) . 1_565
K8A W4 Cs23 107.6(4) 2_647 1_565
K8 W4 Cs23 96.2(3) 2_647 1_565
O1 W4 Cs20 49.7(8) . 1_565
O49 W4 Cs20 96.0(6) . 1_565
O32 W4 Cs20 151.4(6) . 1_565
O103 W4 Cs20 49.7(6) . 1_565
O24 W4 Cs20 95.6(6) . 1_565
O48 W4 Cs20 134.3(4) . 1_565
K8A W4 Cs20 69.3(3) 2_647 1_565
K8 W4 Cs20 58.6(3) 2_647 1_565
Cs23 W4 Cs20 66.85(11) 1_565 1_565
O98 W17 O57 102.2(10) . .
O98 W17 O59 100.7(10) . .
O57 W17 O59 157.1(9) . .
O98 W17 O55 103.6(9) . .
O57 W17 O55 85.7(8) . .
O59 W17 O55 88.2(8) . .
O98 W17 O58 101.6(10) . .
O57 W17 O58 88.8(9) . .
O59 W17 O58 87.4(8) . .
O55 W17 O58 154.8(9) . .
O98 W17 O56 171.4(8) . .
O57 W17 O56 83.5(8) . .
O59 W17 O56 73.8(7) . .
O55 W17 O56 83.1(7) . .
O58 W17 O56 71.9(7) . .
O98 W17 Cs20 46.5(7) . 2_737
O57 W17 Cs20 93.6(6) . 2_737
O59 W17 Cs20 101.6(6) . 2_737
O55 W17 Cs20 57.4(6) . 2_737
O58 W17 Cs20 147.7(6) . 2_737
O56 W17 Cs20 140.4(4) . 2_737
O17 W5 O31 98.9(10) . .
O17 W5 O91 101.9(10) . .
O31 W5 O91 159.2(8) . .
O17 W5 O5 101.5(9) . .
O31 W5 O5 90.5(8) . .
O91 W5 O5 84.8(8) . .
O17 W5 O32 102.7(9) . .
O31 W5 O32 90.0(9) . .
O91 W5 O32 86.1(9) . .
O5 W5 O32 155.4(8) . .
O17 W5 O48 172.6(9) . .
O31 W5 O48 76.3(7) . .
O91 W5 O48 83.1(7) . .
O5 W5 O48 84.3(7) . .
O32 W5 O48 72.0(7) . .
O17 W5 K5 42.8(8) . .
O31 W5 K5 83.7(7) . .
O91 W5 K5 111.4(7) . .
O5 W5 K5 61.8(6) . .
O32 W5 K5 142.6(7) . .
O48 W5 K5 140.4(5) . .
O17 W5 K7 49.1(8) . 1_455
O31 W5 K7 94.4(6) . 1_455
O91 W5 K7 98.7(6) . 1_455
O5 W5 K7 52.6(6) . 1_455
O32 W5 K7 151.7(6) . 1_455
O48 W5 K7 136.2(5) . 1_455
K5 W5 K7 14.0(3) . 1_455
O17 W5 K5A 42.8(8) . .
O31 W5 K5A 70.6(6) . .
O91 W5 K5A 126.0(7) . .
O5 W5 K5A 70.6(6) . .
O32 W5 K5A 132.2(7) . .
O48 W5 K5A 137.6(5) . .
K5 W5 K5A 15.1(4) . .
K7 W5 K5A 28.9(4) 1_455 .
O52 Nb5 O50 90.5(8) . .
O52 Nb5 O81 101.9(8) . .
O50 Nb5 O81 99.4(8) . .
O52 Nb5 O70 91.3(8) . .
O50 Nb5 O70 158.9(8) . .
O81 Nb5 O70 100.9(8) . .
O52 Nb5 O63 162.6(8) . .
O50 Nb5 O63 86.5(8) . .
O81 Nb5 O63 95.5(8) . .
O70 Nb5 O63 85.5(8) . .
O52 Nb5 O77 88.3(8) . .
O50 Nb5 O77 84.3(7) . .
O81 Nb5 O77 169.1(7) . .
O70 Nb5 O77 74.7(7) . .
O63 Nb5 O77 74.4(7) . .
O52 Nb5 Cs2 135.9(6) . 2_746
O50 Nb5 Cs2 47.1(5) . 2_746
O81 Nb5 Cs2 78.3(5) . 2_746
O70 Nb5 Cs2 132.4(6) . 2_746
O63 Nb5 Cs2 47.9(6) . 2_746
O77 Nb5 Cs2 97.2(4) . 2_746
O8 Nb3 O100 102.0(9) . .
O8 Nb3 O49 104.0(9) . .
O100 Nb3 O49 153.9(8) . .
O8 Nb3 O40 102.4(9) . .
O100 Nb3 O40 84.7(8) . .
O49 Nb3 O40 87.6(8) . .
O8 Nb3 O31 103.3(9) . .
O100 Nb3 O31 89.3(8) . .
O49 Nb3 O31 86.9(8) . .
O40 Nb3 O31 154.3(8) . .
O8 Nb3 O48 172.2(8) . .
O100 Nb3 O48 84.1(7) . .
O49 Nb3 O48 70.2(7) . .
O40 Nb3 O48 82.9(7) . .
O31 Nb3 O48 71.7(7) . .
O9 Nb6 O53 103.2(9) . .
O9 Nb6 O52 102.1(9) . .
O53 Nb6 O52 86.8(8) . .
O9 Nb6 O83 102.6(9) . .
O53 Nb6 O83 89.3(8) . .
O52 Nb6 O83 155.2(8) . .
O9 Nb6 O51 101.5(8) . .
O53 Nb6 O51 155.1(8) . .
O52 Nb6 O51 85.0(7) . .
O83 Nb6 O51 88.4(8) . .
O9 Nb6 O76 171.8(8) . .
O53 Nb6 O76 71.7(7) . .
O52 Nb6 O76 84.3(7) . .
O83 Nb6 O76 71.2(7) . .
O51 Nb6 O76 84.0(6) . .
O9 Nb6 K1 53.4(7) . .
O53 Nb6 K1 151.2(6) . .
O52 Nb6 K1 112.6(6) . .
O83 Nb6 K1 81.3(6) . .
O51 Nb6 K1 52.4(5) . .
O76 Nb6 K1 129.0(4) . .
O40 Nb1 O47 103.0(9) . .
O40 Nb1 O35 91.0(7) . .
O47 Nb1 O35 102.4(8) . .
O40 Nb1 O29 91.5(8) . .
O47 Nb1 O29 97.9(8) . .
O35 Nb1 O29 158.3(8) . .
O40 Nb1 O46 162.7(8) . .
O47 Nb1 O46 94.3(8) . .
O35 Nb1 O46 85.4(7) . .
O29 Nb1 O46 85.8(8) . .
O40 Nb1 O38 89.8(7) . .
O47 Nb1 O38 165.4(7) . .
O35 Nb1 O38 83.9(6) . .
O29 Nb1 O38 74.6(7) . .
O46 Nb1 O38 72.9(7) . .
O40 Nb1 Cs2 137.5(6) . 2_746
O47 Nb1 Cs2 77.7(6) . 2_746
O35 Nb1 Cs2 48.8(5) . 2_746
O29 Nb1 Cs2 130.8(6) . 2_746
O46 Nb1 Cs2 46.6(5) . 2_746
O38 Nb1 Cs2 97.5(4) . 2_746
O51 Nb4 O47 102.9(8) . .
O51 Nb4 O50 89.8(7) . .
O47 Nb4 O50 99.7(8) . .
O51 Nb4 O62 91.1(8) . .
O47 Nb4 O62 100.6(8) . .
O50 Nb4 O62 159.0(8) . .
O51 Nb4 O61 162.8(8) . .
O47 Nb4 O61 94.3(8) . .
O50 Nb4 O61 86.4(7) . .
O62 Nb4 O61 86.6(7) . .
O51 Nb4 O73 89.5(7) . .
O47 Nb4 O73 166.9(7) . .
O50 Nb4 O73 84.1(7) . .
O62 Nb4 O73 74.9(7) . .
O61 Nb4 O73 73.4(7) . .
O51 Nb4 Cs2 135.7(5) . 2_746
O47 Nb4 Cs2 76.9(6) . 2_746
O50 Nb4 Cs2 47.9(5) . 2_746
O62 Nb4 Cs2 133.0(5) . 2_746
O61 Nb4 Cs2 47.6(5) . 2_746
O73 Nb4 Cs2 97.0(5) . 2_746
O56 Si2 O77 109.5(9) . .
O56 Si2 O76 109.3(10) . .
O77 Si2 O76 111.0(9) . .
O56 Si2 O73 109.4(9) . .
O77 Si2 O73 108.6(10) . .
O76 Si2 O73 109.1(9) . .
O48 Si1 O39 109.4(10) . .
O48 Si1 O38 110.0(9) . .
O39 Si1 O38 110.3(9) . .
O48 Si1 O28 109.5(10) . .
O39 Si1 O28 110.0(10) . .
O38 Si1 O28 107.6(9) . .
W19 O3 Cs1 111.4(9) . .
W19 O3 Cs21 158.7(9) . 2_756
Cs1 O3 Cs21 88.5(5) . 2_756
W6 O4 K7 107.8(9) . 1_455
W11 O11 K5A 118.0(10) . 2_647
W11 O11 K2 114.4(9) . 2_747
K5A O11 K2 109.1(8) 2_647 2_747
W11 O11 Cs20 111.6(9) . 2_737
K5A O11 Cs20 128.4(8) 2_647 2_737
K2 O11 Cs20 58.6(4) 2_747 2_737
W14 O13 Cs2 149.4(11) . .
W13 O15 Cs23 98.9(9) . .
W2 O7 Cs1 113.7(9) . .
W12 O10 K8A 99.8(10) . .
W12 O10 K8 113.0(10) . .
K8A O10 K8 15.9(4) . .
W12 O10 Cs23 104.6(9) . .
K8A O10 Cs23 103.1(7) . .
K8 O10 Cs23 90.8(6) . .
W6 O5 W5 153.1(10) . .
W6 O5 K7 98.1(7) . 1_455
W5 O5 K7 99.5(7) . 1_455
W16 O14 Cs3 147.4(11) . .
W16 O14 Cs21 97.3(9) . 1_545
Cs3 O14 Cs21 92.5(6) . 1_545
Nb3 O8 Mn1 161.3(12) . .
Nb3 O8 K1 104.1(8) . .
Mn1 O8 K1 90.3(7) . .
W4 O1 Cs23 109.7(11) . 1_565
W4 O1 K8 107.3(11) . 2_647
Cs23 O1 K8 142.7(9) 1_565 2_647
W4 O1 Cs20 108.8(10) . 1_565
Cs23 O1 Cs20 88.0(6) 1_565 1_565
K8 O1 Cs20 75.6(6) 2_647 1_565
Si1 O48 W4 125.0(10) . .
Si1 O48 W5 124.4(10) . .
W4 O48 W5 91.6(6) . .
Si1 O48 Nb3 124.6(10) . .
W4 O48 Nb3 90.9(6) . .
W5 O48 Nb3 90.0(6) . .
W7 O2 Cs21 119.3(10) . 1_455
W7 O2 Cs3 105.0(8) . 1_465
Cs21 O2 Cs3 99.9(6) 1_455 1_465
Nb6 O9 Mn1 162.9(12) . .
Nb6 O9 K1 102.3(8) . .
Mn1 O9 K1 92.5(7) . .
Si2 O56 W16 125.9(9) . .
Si2 O56 W18 124.4(9) . .
W16 O56 W18 91.3(6) . .
Si2 O56 W17 124.0(9) . .
W16 O56 W17 90.6(6) . .
W18 O56 W17 90.2(6) . .
Si1 O28 W19 124.7(9) . .
Si1 O28 W9 124.6(9) . .
W19 O28 W9 91.9(6) . .
Si1 O28 W7 123.4(9) . .
W19 O28 W7 91.5(6) . .
W9 O28 W7 90.9(6) . .
Si2 O73 Nb4 123.9(9) . .
Si2 O73 W10 123.4(10) . .
Nb4 O73 W10 91.9(6) . .
Si2 O73 W15 123.8(9) . .
Nb4 O73 W15 93.3(6) . .
W10 O73 W15 91.3(6) . .
W14 O63 Nb5 119.1(11) . .
W14 O63 Cs2 104.2(7) . 2_746
Nb5 O63 Cs2 104.5(7) . 2_746
W9 O16 Cs23 107.1(10) . 1_565
W9 O16 Cs1 118.2(10) . 2_756
Cs23 O16 Cs1 127.0(7) 1_565 2_756
W5 O17 K5 113.3(11) . .
W5 O17 K2 138.6(11) . 1_455
K5 O17 K2 106.1(8) . 1_455
W5 O17 K5A 115.0(11) . .
K5 O17 K5A 20.4(5) . .
K2 O17 K5A 106.4(8) 1_455 .
W5 O17 K7 107.0(10) . 1_455
K5 O17 K7 17.5(5) . 1_455
K2 O17 K7 106.8(7) 1_455 1_455
K5A O17 K7 37.8(6) . 1_455
W5 O17 Cs21 109.7(9) . 1_455
K5 O17 Cs21 98.9(8) . 1_455
K2 O17 Cs21 50.1(4) 1_455 1_455
K5A O17 Cs21 115.2(8) . 1_455
K7 O17 Cs21 86.2(6) 1_455 1_455
Si1 O39 Nb2 124.7(11) . .
Si1 O39 W6 124.2(10) . .
Nb2 O39 W6 92.5(6) . .
Si1 O39 W1 123.4(10) . .
Nb2 O39 W1 92.4(7) . .
W6 O39 W1 90.0(6) . .
W9 O24 W4 152.0(12) . .
W9 O24 Cs23 99.5(8) . 1_565
W4 O24 Cs23 100.4(8) . 1_565
W10 O20 K8A 138.6(11) . 1_655
W10 O20 K1 123.5(9) . 2_747
K8A O20 K1 90.5(7) 1_655 2_747
W10 O20 K8 122.6(10) . 1_655
K8A O20 K8 16.4(5) 1_655 1_655
K1 O20 K8 101.6(7) 2_747 1_655
W14 O71 W13 123.3(10) . .
W14 O71 Cs1 103.5(7) . 2_746
W13 O71 Cs1 109.0(7) . 2_746
W10 O75 W11 154.1(11) . .
W2 O44 W1 155.9(11) . .
W2 O44 Cs2 99.8(7) . 2_746
W1 O44 Cs2 103.0(7) . 2_746
Nb5 O52 Nb6 149.3(11) . .
Si1 O38 Nb1 121.6(9) . .
Si1 O38 W3 124.9(9) . .
Nb1 O38 W3 92.5(6) . .
Si1 O38 W2 124.3(9) . .
Nb1 O38 W2 92.6(6) . .
W3 O38 W2 91.8(5) . .
W18 O19 Cs20 131.0(10) . .
W18 O19 Cs23 100.0(9) . .
Cs20 O19 Cs23 92.2(6) . .
W13 O70 Nb5 120.1(10) . .
W1 O34 Nb2 118.1(9) . .
W1 O34 Cs2 105.3(7) . 2_746
Nb2 O34 Cs2 105.1(7) . 2_746
W12 O53 Nb6 123.2(10) . .
W12 O53 K8A 98.3(9) . .
Nb6 O53 K8A 134.4(10) . .
W4 O32 W5 122.1(11) . .
Nb4 O51 Nb6 149.1(10) . .
Nb4 O51 K1 110.3(7) . .
Nb6 O51 K1 98.2(6) . .
Si2 O77 Nb5 124.8(10) . .
Si2 O77 W13 123.6(10) . .
Nb5 O77 W13 91.8(6) . .
Si2 O77 W14 124.1(9) . .
Nb5 O77 W14 92.7(6) . .
W13 O77 W14 90.2(6) . .
W9 O21 W19 122.4(10) . .
Nb2 O35 Nb1 145.7(9) . .
Nb2 O35 Cs2 109.5(7) . 2_746
Nb1 O35 Cs2 104.6(6) . 2_746
Nb1 O47 Nb4 138.7(11) . .
W9 O22 W7 121.5(11) . .
W9 O22 Cs3 132.9(9) . 1_465
W7 O22 Cs3 98.6(8) . 1_465
Nb5 O50 Nb4 146.1(10) . .
Nb5 O50 Cs2 107.7(7) . 2_746
Nb4 O50 Cs2 105.6(6) . 2_746
W3 O23 W9 153.3(12) . .
W11 O55 W17 152.1(11) . .
W11 O55 Cs20 98.1(7) . 2_737
W17 O55 Cs20 95.1(7) . 2_737
W7 O25 W19 121.4(12) . .
W7 O25 Cs3 108.8(8) . 2_746
W19 O25 Cs3 103.7(8) . 2_746
W16 O58 W17 124.1(11) . .
W13 O72 W12 152.3(11) . .
W13 O72 Cs23 89.9(7) . .
W12 O72 Cs23 90.8(7) . .
W7 O26 W6 151.1(12) . .
W7 O26 Cs3 99.9(7) . 2_746
W6 O26 Cs3 107.8(7) . 2_746
W5 O31 Nb3 122.0(10) . .
W4 O49 Nb3 124.1(10) . .
W4 O49 K8A 114.3(9) . 2_647
Nb3 O49 K8A 121.4(10) . 2_647
W4 O49 K8 100.6(8) . 2_647
Nb3 O49 K8 135.3(9) . 2_647
K8A O49 K8 14.9(5) 2_647 2_647
W2 O30 W3 122.6(10) . .
W2 O30 K7 106.6(8) . .
W3 O30 K7 93.0(8) . .
Si2 O76 W11 126.7(9) . .
Si2 O76 W12 123.9(9) . .
W11 O76 W12 91.6(6) . .
Si2 O76 Nb6 123.8(10) . .
W11 O76 Nb6 90.8(6) . .
W12 O76 Nb6 89.5(6) . .
W17 O57 W10 153.8(12) . .
W17 O59 W18 122.5(11) . .
W17 O59 K2 124.8(8) . 1_545
W18 O59 K2 106.3(8) . 1_545
W2 O46 Nb1 119.2(9) . .
W2 O46 Cs2 105.7(8) . 2_746
Nb1 O46 Cs2 104.8(7) . 2_746
W1 O36 W6 122.0(11) . .
W1 O36 Cs3 104.7(8) . 2_746
W6 O36 Cs3 107.0(8) . 2_746
W3 O29 Nb1 118.0(10) . .
W3 O29 K5 112.5(9) . 1_655
Nb1 O29 K5 114.5(9) . 1_655
W3 O29 K7 102.3(8) . .
Nb1 O29 K7 109.9(9) . .
K5 O29 K7 18.4(5) 1_655 .
W3 O29 K5A 124.7(9) . 1_655
Nb1 O29 K5A 112.3(9) . 1_655
K5 O29 K5A 18.6(5) 1_655 1_655
K7 O29 K5A 36.7(5) . 1_655
W15 O60 W14 154.7(12) . .
W15 O60 Cs2 102.4(7) . 2_746
W14 O60 Cs2 101.9(7) . 2_746
W10 O62 Nb4 119.3(9) . .
W19 O37 W2 150.9(11) . .
W19 O37 Cs1 97.2(7) . .
W2 O37 Cs1 93.8(6) . .
W15 O61 Nb4 119.5(10) . .
W15 O61 Cs2 105.1(7) . 2_746
Nb4 O61 Cs2 104.6(7) . 2_746
Nb1 O40 Nb3 149.0(11) . .
Nb1 O40 K1 108.8(8) . .
Nb3 O40 K1 98.2(7) . .
W10 O74 W15 123.9(9) . .
Mn1 O1W K1 98.3(9) . .
W11 O82 W12 118.8(10) . .
Nb2 O81 Nb5 141.8(10) . .
W16 O85 W15 151.0(10) . .
W11 O83 Nb6 121.5(10) . .
W16 O84 W14 150.0(10) . .
W16 O84 Cs1 104.2(7) . 2_746
W14 O84 Cs1 105.4(7) . 2_746
W7 O91 W5 152.3(11) . .
W7 O91 Cs21 91.8(7) . 1_455
W5 O91 Cs21 104.4(7) . 1_455
W16 O90 W18 122.4(11) . .
W16 O90 Cs21 112.1(8) . 1_545
W18 O90 Cs21 114.5(9) . 1_545
W16 O90 Cs1 101.3(8) . 2_746
W18 O90 Cs1 106.4(8) . 2_746
Cs21 O90 Cs1 94.9(5) 1_545 2_746
W17 O98 Cs20 110.5(9) . 2_737
O100 Nb2 O81 102.7(8) . .
O100 Nb2 O35 89.9(8) . .
O81 Nb2 O35 99.0(7) . .
O100 Nb2 O108 91.9(8) . .
O81 Nb2 O108 103.5(8) . .
O35 Nb2 O108 156.5(8) . .
O100 Nb2 O34 163.4(8) . .
O81 Nb2 O34 93.6(8) . .
O35 Nb2 O34 84.6(7) . .
O108 Nb2 O34 87.0(8) . .
O100 Nb2 O39 88.9(8) . .
O81 Nb2 O39 168.2(7) . .
O35 Nb2 O39 83.4(7) . .
O108 Nb2 O39 73.2(8) . .
O34 Nb2 O39 75.0(7) . .
O100 Nb2 Cs2 133.7(6) . 2_746
O81 Nb2 Cs2 76.9(5) . 2_746
O35 Nb2 Cs2 45.9(5) . 2_746
O108 Nb2 Cs2 133.8(6) . 2_746
O34 Nb2 Cs2 47.4(5) . 2_746
O39 Nb2 Cs2 97.1(5) . 2_746
O3 W19 O107 102.0(9) . .
O3 W19 O37 102.9(9) . .
O107 W19 O37 87.3(8) . .
O3 W19 O21 101.4(9) . .
O107 W19 O21 156.5(8) . .
O37 W19 O21 88.0(8) . .
O3 W19 O25 99.9(9) . .
O107 W19 O25 89.6(9) . .
O37 W19 O25 157.1(9) . .
O21 W19 O25 85.9(8) . .
O3 W19 O28 171.4(8) . .
O107 W19 O28 83.8(7) . .
O37 W19 O28 83.5(7) . .
O21 W19 O28 72.8(7) . .
O25 W19 O28 73.6(8) . .
O3 W19 Cs3 76.9(6) . 2_746
O107 W19 Cs3 54.2(6) . 2_746
O37 W19 Cs3 139.5(6) . 2_746
O21 W19 Cs3 132.2(6) . 2_746
O25 W19 Cs3 48.7(6) . 2_746
O28 W19 Cs3 102.0(4) . 2_746
O3 W19 Cs1 46.8(6) . .
O107 W19 Cs1 90.6(6) . .
O37 W19 Cs1 56.9(6) . .
O21 W19 Cs1 105.9(6) . .
O25 W19 Cs1 145.8(7) . .
O28 W19 Cs1 140.3(4) . .
Cs3 W19 Cs1 106.28(6) 2_746 .
O9 Mn1 O9 180.0(11) . 2_647
O9 Mn1 O8 92.7(8) . .
O9 Mn1 O8 87.3(8) 2_647 .
O9 Mn1 O8 87.3(8) . 2_647
O9 Mn1 O8 92.7(8) 2_647 2_647
O8 Mn1 O8 180.0(7) . 2_647
O9 Mn1 O1W 92.0(8) . 2_647
O9 Mn1 O1W 88.0(8) 2_647 2_647
O8 Mn1 O1W 93.9(9) . 2_647
O8 Mn1 O1W 86.1(9) 2_647 2_647
O9 Mn1 O1W 88.0(8) . .
O9 Mn1 O1W 92.0(8) 2_647 .
O8 Mn1 O1W 86.1(9) . .
O8 Mn1 O1W 93.9(9) 2_647 .
O1W Mn1 O1W 180.000(3) 2_647 .
O9 Mn1 K1 124.4(5) . 2_647
O9 Mn1 K1 55.6(5) 2_647 2_647
O8 Mn1 K1 122.4(5) . 2_647
O8 Mn1 K1 57.6(5) 2_647 2_647
O1W Mn1 K1 48.7(6) 2_647 2_647
O1W Mn1 K1 131.3(6) . 2_647
O9 Mn1 K1 55.6(5) . .
O9 Mn1 K1 124.4(5) 2_647 .
O8 Mn1 K1 57.6(5) . .
O8 Mn1 K1 122.4(5) 2_647 .
O1W Mn1 K1 131.3(6) 2_647 .
O1W Mn1 K1 48.7(6) . .
K1 Mn1 K1 180.000(1) 2_647 .
W13 O101 W18 152.1(11) . .
W13 O101 Cs1 105.0(8) . 2_746
W18 O101 Cs1 102.0(7) . 2_746
W13 O101 Cs23 88.4(6) . .
W18 O101 Cs23 89.0(7) . .
Cs1 O101 Cs23 109.8(5) 2_746 .
Nb2 O100 Nb3 150.3(11) . .
W3 O103 W4 152.7(11) . .
W3 O103 Cs20 94.1(7) . 1_565
W4 O103 Cs20 105.5(7) . 1_565
O4W Cs2 O13 71.0(7) 2_746 .
O4W Cs2 O4W 81.1(8) 2_746 .
O13 Cs2 O4W 70.7(7) . .
O4W Cs2 O46 136.1(7) 2_746 2_746
O13 Cs2 O46 88.8(5) . 2_746
O4W Cs2 O46 129.3(6) . 2_746
O4W Cs2 O61 142.9(7) 2_746 2_746
O13 Cs2 O61 136.5(5) . 2_746
O4W Cs2 O61 86.6(6) . 2_746
O46 Cs2 O61 77.4(5) 2_746 2_746
O4W Cs2 O63 62.6(7) 2_746 2_746
O13 Cs2 O63 132.8(5) . 2_746
O4W Cs2 O63 93.9(7) . 2_746
O46 Cs2 O63 130.7(5) 2_746 2_746
O61 Cs2 O63 83.7(5) 2_746 2_746
O4W Cs2 O50 107.8(6) 2_746 2_746
O13 Cs2 O50 170.1(5) . 2_746
O4W Cs2 O50 119.1(6) . 2_746
O46 Cs2 O50 85.7(5) 2_746 2_746
O61 Cs2 O50 49.8(4) 2_746 2_746
O63 Cs2 O50 48.7(5) 2_746 2_746
O4W Cs2 O35 104.2(6) 2_746 2_746
O13 Cs2 O35 116.5(5) . 2_746
O4W Cs2 O35 172.0(6) . 2_746
O46 Cs2 O35 50.3(4) 2_746 2_746
O61 Cs2 O35 85.6(4) 2_746 2_746
O63 Cs2 O35 83.4(4) 2_746 2_746
O50 Cs2 O35 53.8(4) 2_746 2_746
O4W Cs2 O34 57.9(6) 2_746 2_746
O13 Cs2 O34 88.1(5) . 2_746
O4W Cs2 O34 138.4(6) . 2_746
O46 Cs2 O34 83.7(5) 2_746 2_746
O61 Cs2 O34 129.9(5) 2_746 2_746
O63 Cs2 O34 74.4(5) 2_746 2_746
O50 Cs2 O34 83.1(4) 2_746 2_746
O35 Cs2 O34 48.0(4) 2_746 2_746
O4W Cs2 O17W 137.3(12) 2_746 2_746
O13 Cs2 O17W 72.0(12) . 2_746
O4W Cs2 O17W 67.0(12) . 2_746
O46 Cs2 O17W 62.5(11) 2_746 2_746
O61 Cs2 O17W 65.0(12) 2_746 2_746
O63 Cs2 O17W 143.4(12) 2_746 2_746
O50 Cs2 O17W 112.3(12) 2_746 2_746
O35 Cs2 O17W 111.0(11) 2_746 2_746
O34 Cs2 O17W 140.4(12) 2_746 2_746
O4W Cs2 O60 95.2(7) 2_746 2_746
O13 Cs2 O60 132.7(5) . 2_746
O4W Cs2 O60 62.4(6) . 2_746
O46 Cs2 O60 125.6(5) 2_746 2_746
O61 Cs2 O60 48.6(5) 2_746 2_746
O63 Cs2 O60 49.2(5) 2_746 2_746
O50 Cs2 O60 56.8(4) 2_746 2_746
O35 Cs2 O60 110.6(4) 2_746 2_746
O34 Cs2 O60 123.3(5) 2_746 2_746
O17W Cs2 O60 94.4(12) 2_746 2_746
O4W Cs2 O24W 88.5(8) 2_746 .
O13 Cs2 O24W 66.9(6) . .
O4W Cs2 O24W 9.8(7) . .
O46 Cs2 O24W 119.5(6) 2_746 .
O61 Cs2 O24W 84.5(6) 2_746 .
O63 Cs2 O24W 103.1(6) 2_746 .
O50 Cs2 O24W 123.0(6) 2_746 .
O35 Cs2 O24W 167.4(5) 2_746 .
O34 Cs2 O24W 143.9(6) 2_746 .
O17W Cs2 O24W 57.5(12) 2_746 .
O60 Cs2 O24W 67.8(6) 2_746 .
O7 Cs1 O84 88.6(5) . 2_746
O7 Cs1 O16 123.6(5) . 2_756
O84 Cs1 O16 116.6(5) 2_746 2_756
O7 Cs1 O16W 113.5(9) . .
O84 Cs1 O16W 136.7(9) 2_746 .
O16 Cs1 O16W 82.8(9) 2_756 .
O7 Cs1 O71 77.4(5) . 2_746
O84 Cs1 O71 47.1(4) 2_746 2_746
O16 Cs1 O71 85.0(5) 2_756 2_746
O16W Cs1 O71 166.9(9) . 2_746
O7 Cs1 O90 134.9(5) . 2_746
O84 Cs1 O90 48.1(5) 2_746 2_746
O16 Cs1 O90 91.9(5) 2_756 2_746
O16W Cs1 O90 96.4(9) . 2_746
O71 Cs1 O90 79.3(5) 2_746 2_746
O7 Cs1 O3 95.1(5) . .
O84 Cs1 O3 88.6(5) 2_746 .
O16 Cs1 O3 132.2(5) 2_756 .
O16W Cs1 O3 54.3(9) . .
O71 Cs1 O3 134.5(4) 2_746 .
O90 Cs1 O3 75.1(5) 2_746 .
O7 Cs1 O101 122.6(5) . 2_746
O84 Cs1 O101 55.1(4) 2_746 2_746
O16 Cs1 O101 61.6(5) 2_756 2_746
O16W Cs1 O101 123.5(9) . 2_746
O71 Cs1 O101 45.2(5) 2_746 2_746
O90 Cs1 O101 47.6(5) 2_746 2_746
O3 Cs1 O101 122.7(5) . 2_746
O7 Cs1 O37 48.6(5) . .
O84 Cs1 O37 95.2(4) 2_746 .
O16 Cs1 O37 148.0(5) 2_756 .
O16W Cs1 O37 76.3(9) . .
O71 Cs1 O37 116.7(4) 2_746 .
O90 Cs1 O37 114.2(5) 2_746 .
O3 Cs1 O37 47.3(5) . .
O101 Cs1 O37 150.3(4) 2_746 .
O7 Cs1 W16 108.3(4) . 2_746
O84 Cs1 W16 26.4(3) 2_746 2_746
O16 Cs1 W16 115.2(4) 2_756 2_746
O16W Cs1 W16 111.0(8) . 2_746
O71 Cs1 W16 70.3(3) 2_746 2_746
O90 Cs1 W16 26.7(4) 2_746 2_746
O3 Cs1 W16 70.0(3) . 2_746
O101 Cs1 W16 58.6(3) 2_746 2_746
O37 Cs1 W16 95.0(3) . 2_746
O7 Cs1 W14 70.8(4) . 2_746
O84 Cs1 W14 26.2(3) 2_746 2_746
O16 Cs1 W14 110.0(4) 2_756 2_746
O16W Cs1 W14 162.0(8) . 2_746
O71 Cs1 W14 26.3(3) 2_746 2_746
O90 Cs1 W14 71.2(4) 2_746 2_746
O3 Cs1 W14 108.7(3) . 2_746
O101 Cs1 W14 57.6(3) 2_746 2_746
O37 Cs1 W14 96.4(3) . 2_746
W16 Cs1 W14 52.59(4) 2_746 2_746
O7 Cs1 W2 21.9(3) . .
O84 Cs1 W2 88.3(3) 2_746 .
O16 Cs1 W2 141.4(4) 2_756 .
O16W Cs1 W2 99.4(9) . .
O71 Cs1 W2 93.1(3) 2_746 .
O90 Cs1 W2 125.8(4) 2_746 .
O3 Cs1 W2 73.2(4) . .
O101 Cs1 W2 136.1(3) 2_746 .
O37 Cs1 W2 27.2(3) . .
W16 Cs1 W2 100.17(6) 2_746 .
W14 Cs1 W2 78.78(5) 2_746 .
O62W Cs3 O25 145.9(13) 1_655 2_746
O62W Cs3 O3W 70.5(15) 1_655 2_746
O25 Cs3 O3W 134.4(8) 2_746 2_746
O62W Cs3 O14 75.8(13) 1_655 .
O25 Cs3 O14 90.7(6) 2_746 .
O3W Cs3 O14 70.4(8) 2_746 .
O62W Cs3 O107 134.0(13) 1_655 2_746
O25 Cs3 O107 49.0(5) 2_746 2_746
O3W Cs3 O107 86.7(8) 2_746 2_746
O14 Cs3 O107 58.8(5) . 2_746
O62W Cs3 O2 88.3(13) 1_655 1_645
O25 Cs3 O2 59.0(5) 2_746 1_645
O3W Cs3 O2 150.1(8) 2_746 1_645
O14 Cs3 O2 84.4(5) . 1_645
O107 Cs3 O2 94.0(5) 2_746 1_645
O62W Cs3 O22 59.1(14) 1_655 1_645
O25 Cs3 O22 99.9(5) 2_746 1_645
O3W Cs3 O22 125.5(8) 2_746 1_645
O14 Cs3 O22 112.4(6) . 1_645
O107 Cs3 O22 143.8(5) 2_746 1_645
O2 Cs3 O22 49.9(5) 1_645 1_645
O62W Cs3 O26 165.4(13) 1_655 2_746
O25 Cs3 O26 47.9(5) 2_746 2_746
O3W Cs3 O26 101.6(8) 2_746 2_746
O14 Cs3 O26 113.8(5) . 2_746
O107 Cs3 O26 55.1(5) 2_746 2_746
O2 Cs3 O26 103.3(5) 1_645 2_746
O22 Cs3 O26 122.3(5) 1_645 2_746
O62W Cs3 O36 128.6(14) 1_655 2_746
O25 Cs3 O36 79.6(5) 2_746 2_746
O3W Cs3 O36 58.2(8) 2_746 2_746
O14 Cs3 O36 84.4(6) . 2_746
O107 Cs3 O36 45.4(5) 2_746 2_746
O2 Cs3 O36 136.8(5) 1_645 2_746
O22 Cs3 O36 163.2(5) 1_645 2_746
O26 Cs3 O36 45.9(5) 2_746 2_746
O62W Cs3 W19 134.4(12) 1_655 2_746
O25 Cs3 W19 27.6(4) 2_746 2_746
O3W Cs3 W19 112.8(7) 2_746 2_746
O14 Cs3 W19 64.4(4) . 2_746
O107 Cs3 W19 27.3(3) 2_746 2_746
O2 Cs3 W19 67.4(4) 1_645 2_746
O22 Cs3 W19 116.6(4) 1_645 2_746
O26 Cs3 W19 59.6(3) 2_746 2_746
O36 Cs3 W19 70.1(3) 2_746 2_746
O62W Cs3 W7 79.0(13) 1_655 1_645
O25 Cs3 W7 73.7(4) 2_746 1_645
O3W Cs3 W7 149.5(7) 2_746 1_645
O14 Cs3 W7 103.0(4) . 1_645
O107 Cs3 W7 116.1(3) 2_746 1_645
O2 Cs3 W7 23.6(4) 1_645 1_645
O22 Cs3 W7 27.9(3) 1_645 1_645
O26 Cs3 W7 108.1(3) 2_746 1_645
O36 Cs3 W7 152.3(4) 2_746 1_645
W19 Cs3 W7 88.82(6) 2_746 1_645
O62W Cs3 W7 161.8(13) 1_655 2_746
O25 Cs3 W7 25.9(4) 2_746 2_746
O3W Cs3 W7 127.2(7) 2_746 2_746
O14 Cs3 W7 112.4(4) . 2_746
O107 Cs3 W7 58.6(3) 2_746 2_746
O2 Cs3 W7 76.8(4) 1_645 2_746
O22 Cs3 W7 102.9(4) 1_645 2_746
O26 Cs3 W7 26.5(3) 2_746 2_746
O36 Cs3 W7 69.3(3) 2_746 2_746
W19 Cs3 W7 48.23(4) 2_746 2_746
W7 Cs3 W7 83.23(6) 1_645 2_746
O21W K1 O1W 104.4(9) . .
O21W K1 O20 93.7(8) . 2_747
O1W K1 O20 71.1(6) . 2_747
O21W K1 O30W 125.6(8) . 2_747
O1W K1 O30W 108.4(6) . 2_747
O20 K1 O30W 59.4(5) 2_747 2_747
O21W K1 O21W 48.0(12) . 2_747
O1W K1 O21W 145.2(8) . 2_747
O20 K1 O21W 88.1(7) 2_747 2_747
O30W K1 O21W 82.2(7) 2_747 2_747
O21W K1 O51 72.9(8) . .
O1W K1 O51 108.1(6) . .
O20 K1 O51 166.2(6) 2_747 .
O30W K1 O51 131.5(5) 2_747 .
O21W K1 O51 85.6(7) 2_747 .
O21W K1 O9 92.2(8) . .
O1W K1 O9 56.3(6) . .
O20 K1 O9 126.8(5) 2_747 .
O30W K1 O9 142.1(5) 2_747 .
O21W K1 O9 131.4(8) 2_747 .
O51 K1 O9 52.1(5) . .
O21W K1 O8 146.4(8) . .
O1W K1 O8 54.5(6) . .
O20 K1 O8 101.5(5) 2_747 .
O30W K1 O8 87.7(5) 2_747 .
O21W K1 O8 160.2(8) 2_747 .
O51 K1 O8 88.4(5) . .
O9 K1 O8 54.7(5) . .
O21W K1 O40 144.3(8) . .
O1W K1 O40 105.0(6) . .
O20 K1 O40 114.7(5) 2_747 .
O30W K1 O40 61.5(4) 2_747 .
O21W K1 O40 109.0(7) 2_747 .
O51 K1 O40 79.0(5) . .
O9 K1 O40 87.6(5) . .
O8 K1 O40 51.2(5) . .
O21W K1 Mn1 115.6(7) . .
O1W K1 Mn1 33.0(5) . .
O20 K1 Mn1 101.4(4) 2_747 .
O30W K1 Mn1 115.6(3) 2_747 .
O21W K1 Mn1 162.2(7) 2_747 .
O51 K1 Mn1 81.7(3) . .
O9 K1 Mn1 31.9(3) . .
O8 K1 Mn1 32.1(4) . .
O40 K1 Mn1 80.9(3) . .
O21W K1 Nb6 76.6(7) . .
O1W K1 Nb6 78.9(5) . .
O20 K1 Nb6 145.0(4) 2_747 .
O30W K1 Nb6 151.2(3) 2_747 .
O21W K1 Nb6 108.0(7) 2_747 .
O51 K1 Nb6 29.4(3) . .
O9 K1 Nb6 24.4(3) . .
O8 K1 Nb6 73.8(4) . .
O40 K1 Nb6 89.7(3) . .
Mn1 K1 Nb6 56.12(9) . .
O21W K1 K8A 137.2(8) . 2_647
O1W K1 K8A 60.7(6) . 2_647
O20 K1 K8A 44.2(5) 2_747 2_647
O30W K1 K8A 47.8(4) 2_747 2_647
O21W K1 K8A 121.4(7) 2_747 2_647
O51 K1 K8A 148.0(5) . 2_647
O9 K1 K8A 106.8(5) . 2_647
O8 K1 K8A 60.3(5) . 2_647
O40 K1 K8A 76.0(5) . 2_647
Mn1 K1 K8A 74.8(3) . 2_647
Nb6 K1 K8A 130.6(4) . 2_647
W3 O106 K2 171.3(11) . .
W3 O106 Cs20 112.1(9) . 1_565
K2 O106 Cs20 60.6(4) . 1_565
W3 O106 Cs21 133.3(10) . .
K2 O106 Cs21 55.4(4) . .
Cs20 O106 Cs21 110.1(6) 1_565 .
W19 O107 W1 153.3(11) . .
W19 O107 Cs3 98.5(7) . 2_746
W1 O107 Cs3 108.1(7) . 2_746
W6 O108 Nb2 121.3(10) . .
W18 O105 W12 151.3(14) . .
W18 O105 Cs23 90.4(8) . .
W12 O105 Cs23 89.0(7) . .
O24W O4W Cs2 130(5) . 2_746
O24W O4W Cs2 109(5) . .
Cs2 O4W Cs2 98.9(8) 2_746 .
Cs21 O8W K7 118.8(8) . .
K2 O9W Cs20 145.4(10) . 2_747
K8A O25W K8 15.7(7) 2_647 2_647
K5A O20W K5 18.3(6) 2_647 2_647
K1 O21W K5A 117.9(12) . 2_647
K1 O21W K1 132.0(12) . 2_747
K5A O21W K1 107.6(11) 2_647 2_747
O60W O15W O60W 180(6) 2_657 .
O60W O15W Cs23 97(3) 2_657 1_565
O60W O15W Cs23 83(3) . 1_565
O60W O15W Cs23 83(3) 2_657 2_647
O60W O15W Cs23 97(3) . 2_647
Cs23 O15W Cs23 180.000(1) 1_565 2_647
K8 O19W Cs23 144(2) . .
K8 O19W K8A 13.9(7) . .
Cs23 O19W K8A 133.0(18) . .
K7 O23W K5 18.2(5) . 1_655
K7 O23W K5A 36.6(7) . 1_655
K5 O23W K5A 18.4(5) 1_655 1_655
O4W O24W Cs2 62(4) . .
O4W O24W Cs2 42(4) . 2_746
Cs2 O24W Cs2 86.6(6) . 2_746
O19 Cs20 O106 63.3(6) . 1_545
O19 Cs20 K2 69.4(4) . 1_545
O106 Cs20 K2 59.0(4) 1_545 1_545
O19 Cs20 O98 127.3(6) . 2_737
O106 Cs20 O98 167.8(6) 1_545 2_737
K2 Cs20 O98 116.4(4) 1_545 2_737
O19 Cs20 O30W 134.5(5) . 2_737
O106 Cs20 O30W 79.0(5) 1_545 2_737
K2 Cs20 O30W 112.7(3) 1_545 2_737
O98 Cs20 O30W 93.8(5) 2_737 2_737
O19 Cs20 O11 122.4(6) . 2_737
O106 Cs20 O11 70.3(5) 1_545 2_737
K2 Cs20 O11 58.1(4) 1_545 2_737
O98 Cs20 O11 97.6(6) 2_737 2_737
O30W Cs20 O11 59.4(4) 2_737 2_737
O19 Cs20 O9W 76.2(6) . 2_747
O106 Cs20 O9W 130.0(6) 1_545 2_747
K2 Cs20 O9W 80.8(5) 1_545 2_747
O98 Cs20 O9W 55.5(6) 2_737 2_747
O30W Cs20 O9W 148.7(6) 2_737 2_747
O11 Cs20 O9W 114.1(6) 2_737 2_747
O19 Cs20 O103 80.9(5) . 1_545
O106 Cs20 O103 50.6(5) 1_545 1_545
K2 Cs20 O103 109.6(4) 1_545 1_545
O98 Cs20 O103 132.0(5) 2_737 1_545
O30W Cs20 O103 54.8(4) 2_737 1_545
O11 Cs20 O103 95.0(5) 2_737 1_545
O9W Cs20 O103 149.6(6) 2_747 1_545
O19 Cs20 O55 139.5(5) . 2_737
O106 Cs20 O55 118.0(5) 1_545 2_737
K2 Cs20 O55 77.8(4) 1_545 2_737
O98 Cs20 O55 50.5(5) 2_737 2_737
O30W Cs20 O55 79.7(4) 2_737 2_737
O11 Cs20 O55 48.8(5) 2_737 2_737
O9W Cs20 O55 75.7(6) 2_747 2_737
O103 Cs20 O55 133.7(5) 1_545 2_737
O19 Cs20 O1 84.9(6) . 1_545
O106 Cs20 O1 93.7(6) 1_545 1_545
K2 Cs20 O1 148.6(5) 1_545 1_545
O98 Cs20 O1 93.4(6) 2_737 1_545
O30W Cs20 O1 72.6(5) 2_737 1_545
O11 Cs20 O1 131.2(6) 2_737 1_545
O9W Cs20 O1 111.3(6) 2_747 1_545
O103 Cs20 O1 46.2(5) 1_545 1_545
O55 Cs20 O1 132.6(5) 2_737 1_545
O19 Cs20 W3 70.8(4) . 1_545
O106 Cs20 W3 23.0(4) 1_545 1_545
K2 Cs20 W3 81.91(19) 1_545 1_545
O98 Cs20 W3 156.9(4) 2_737 1_545
O30W Cs20 W3 64.9(3) 2_737 1_545
O11 Cs20 W3 79.6(4) 2_737 1_545
O9W Cs20 W3 146.4(5) 2_747 1_545
O103 Cs20 W3 27.7(3) 1_545 1_545
O55 Cs20 W3 127.8(3) 2_737 1_545
O1 Cs20 W3 72.4(4) 1_545 1_545
O19 Cs20 W17 139.8(4) . 2_737
O106 Cs20 W17 145.1(4) 1_545 2_737
K2 Cs20 W17 100.0(2) 1_545 2_737
O98 Cs20 W17 23.1(4) 2_737 2_737
O30W Cs20 W17 85.7(3) 2_737 2_737
O11 Cs20 W17 74.9(4) 2_737 2_737
O9W Cs20 W17 63.6(5) 2_747 2_737
O103 Cs20 W17 137.2(4) 1_545 2_737
O55 Cs20 W17 27.5(3) 2_737 2_737
O1 Cs20 W17 111.4(4) 1_545 2_737
W3 Cs20 W17 148.25(14) 1_545 2_737
O8W Cs21 K2 108.6(5) . .
O8W Cs21 O90 145.9(6) . 1_565
K2 Cs21 O90 88.0(4) . 1_565
O8W Cs21 O2 64.6(6) . 1_655
K2 Cs21 O2 135.0(5) . 1_655
O90 Cs21 O2 123.3(6) 1_565 1_655
O8W Cs21 O106 70.7(6) . .
K2 Cs21 O106 58.3(4) . .
O90 Cs21 O106 95.6(5) 1_565 .
O2 Cs21 O106 135.2(6) 1_655 .
O8W Cs21 O61W 117.7(11) . 1_655
K2 Cs21 O61W 72.1(11) . 1_655
O90 Cs21 O61W 95.5(11) 1_565 1_655
O2 Cs21 O61W 73.4(11) 1_655 1_655
O106 Cs21 O61W 128.6(12) . 1_655
O8W Cs21 O3 82.5(6) . 2_756
K2 Cs21 O3 163.3(4) . 2_756
O90 Cs21 O3 76.2(5) 1_565 2_756
O2 Cs21 O3 60.7(5) 1_655 2_756
O106 Cs21 O3 117.0(5) . 2_756
O61W Cs21 O3 114.4(12) 1_655 2_756
O8W Cs21 O14 131.1(6) . 1_565
K2 Cs21 O14 120.2(4) . 1_565
O90 Cs21 O14 44.9(5) 1_565 1_565
O2 Cs21 O14 78.7(5) 1_655 1_565
O106 Cs21 O14 137.9(5) . 1_565
O61W Cs21 O14 77.9(12) 1_655 1_565
O3 Cs21 O14 50.6(5) 2_756 1_565
O8W Cs21 O17 66.1(6) . 1_655
K2 Cs21 O17 52.9(4) . 1_655
O90 Cs21 O17 140.4(5) 1_565 1_655
O2 Cs21 O17 87.9(5) 1_655 1_655
O106 Cs21 O17 71.2(5) . 1_655
O61W Cs21 O17 68.6(12) 1_655 1_655
O3 Cs21 O17 143.3(5) 2_756 1_655
O14 Cs21 O17 146.3(5) 1_565 1_655
O8W Cs21 O91 67.1(5) . 1_655
K2 Cs21 O91 88.8(4) . 1_655
O90 Cs21 O91 145.0(5) 1_565 1_655
O2 Cs21 O91 46.7(5) 1_655 1_655
O106 Cs21 O91 112.1(5) . 1_655
O61W Cs21 O91 50.6(11) 1_655 1_655
O3 Cs21 O91 107.3(5) 2_756 1_655
O14 Cs21 O91 109.9(5) 1_565 1_655
O17 Cs21 O91 43.9(5) 1_655 1_655
O8W Cs21 W16 150.4(5) . 1_565
K2 Cs21 W16 99.7(2) . 1_565
O90 Cs21 W16 24.6(4) 1_565 1_565
O2 Cs21 W16 100.9(4) 1_655 1_565
O106 Cs21 W16 120.1(4) . 1_565
O61W Cs21 W16 78.7(11) 1_655 1_565
O3 Cs21 W16 68.0(3) 2_756 1_565
O14 Cs21 W16 23.0(4) 1_565 1_565
O17 Cs21 W16 142.1(4) 1_655 1_565
O91 Cs21 W16 123.1(3) 1_655 1_565
O8W Cs21 W7 64.3(4) . 1_655
K2 Cs21 W7 114.8(2) . 1_655
O90 Cs21 W7 135.8(4) 1_565 1_655
O2 Cs21 W7 20.3(4) 1_655 1_655
O106 Cs21 W7 128.6(4) . 1_655
O61W Cs21 W7 60.7(10) 1_655 1_655
O3 Cs21 W7 81.0(3) 2_756 1_655
O14 Cs21 W7 91.8(4) 1_565 1_655
O17 Cs21 W7 68.8(3) 1_655 1_655
O91 Cs21 W7 26.4(3) 1_655 1_655
W16 Cs21 W7 111.32(11) 1_565 1_655
O19W Cs23 O15W 69.2(10) . 1_545
O19W Cs23 O16 125.6(11) . 1_545
O15W Cs23 O16 156.3(5) 1_545 1_545
O19W Cs23 O1 118.4(11) . 1_545
O15W Cs23 O1 57.8(4) 1_545 1_545
O16 Cs23 O1 99.1(6) 1_545 1_545
O19W Cs23 O24 129.8(10) . 1_545
O15W Cs23 O24 105.1(4) 1_545 1_545
O16 Cs23 O24 51.3(6) 1_545 1_545
O1 Cs23 O24 51.0(6) 1_545 1_545
O19W Cs23 O10 60.2(10) . .
O15W Cs23 O10 60.3(4) 1_545 .
O16 Cs23 O10 141.4(6) 1_545 .
O1 Cs23 O10 110.3(6) 1_545 .
O24 Cs23 O10 160.6(6) 1_545 .
O19W Cs23 O60W 51.8(16) . 1_545
O15W Cs23 O60W 23.5(12) 1_545 1_545
O16 Cs23 O60W 148.7(12) 1_545 1_545
O1 Cs23 O60W 67.8(13) 1_545 1_545
O24 Cs23 O60W 103.5(12) 1_545 1_545
O10 Cs23 O60W 68.5(12) . 1_545
O19W Cs23 O15 75.5(11) . .
O15W Cs23 O15 143.3(4) 1_545 .
O16 Cs23 O15 58.2(6) 1_545 .
O1 Cs23 O15 155.9(6) 1_545 .
O24 Cs23 O15 104.9(6) 1_545 .
O10 Cs23 O15 93.6(6) . .
O60W Cs23 O15 126.8(13) 1_545 .
O19W Cs23 O19 147.0(10) . .
O15W Cs23 O19 112.8(4) 1_545 .
O16 Cs23 O19 66.1(5) 1_545 .
O1 Cs23 O19 85.4(6) 1_545 .
O24 Cs23 O19 82.6(5) 1_545 .
O10 Cs23 O19 91.2(5) . .
O60W Cs23 O19 136.3(13) 1_545 .
O15 Cs23 O19 91.5(5) . .
O19W Cs23 O72 68.1(10) . .
O15W Cs23 O72 106.9(3) 1_545 .
O16 Cs23 O72 96.4(5) 1_545 .
O1 Cs23 O72 152.7(6) 1_545 .
O24 Cs23 O72 147.6(5) 1_545 .
O10 Cs23 O72 47.3(5) . .
O60W Cs23 O72 107.8(12) 1_545 .
O15 Cs23 O72 48.4(5) . .
O19 Cs23 O72 80.5(5) . .
O19W Cs23 O60W 86.4(15) . 2_647
O15W Cs23 O60W 21.4(11) 1_545 2_647
O16 Cs23 O60W 147.1(12) 1_545 2_647
O1 Cs23 O60W 53.4(12) 1_545 2_647
O24 Cs23 O60W 104.4(12) 1_545 2_647
O10 Cs23 O60W 57.2(12) . 2_647
O60W Cs23 O60W 45(2) 1_545 2_647
O15 Cs23 O60W 150.7(12) . 2_647
O19 Cs23 O60W 91.4(11) . 2_647
O72 Cs23 O60W 103.5(11) . 2_647
O19W Cs23 O105 101.0(10) . .
O15W Cs23 O105 95.2(4) 1_545 .
O16 Cs23 O105 99.0(5) 1_545 .
O1 Cs23 O105 112.2(6) 1_545 .
O24 Cs23 O105 129.1(5) 1_545 .
O10 Cs23 O105 47.2(5) . .
O60W Cs23 O105 112.2(12) 1_545 .
O15 Cs23 O105 81.6(5) . .
O19 Cs23 O105 46.5(5) . .
O72 Cs23 O105 42.7(5) . .
O60W Cs23 O105 79.4(11) 2_647 .
O15W O60W Cs23 74(3) . 1_565
O15W O60W Cs23 62(3) . 2_647
Cs23 O60W Cs23 135(2) 1_565 2_647
Cs3 O62W Cs23 144(2) 1_455 .
K5 K7 K5A 7.0(15) 1_655 1_655
K5 K7 O8W 132.5(19) 1_655 .
K5A K7 O8W 139.3(10) 1_655 .
K5 K7 O23W 90(2) 1_655 .
K5A K7 O23W 82.7(13) 1_655 .
O8W K7 O23W 132.9(12) . .
K5 K7 O29 77.3(16) 1_655 .
K5A K7 O29 78.4(8) 1_655 .
O8W K7 O29 100.6(8) . .
O23W K7 O29 110.1(11) . .
K5 K7 O4 137.1(18) 1_655 1_655
K5A K7 O4 134.0(10) 1_655 1_655
O8W K7 O4 66.7(7) . 1_655
O23W K7 O4 67.4(11) . 1_655
O29 K7 O4 143.6(8) . 1_655
K5 K7 O17 62.6(16) 1_655 1_655
K5A K7 O17 68.1(8) 1_655 1_655
O8W K7 O17 74.2(7) . 1_655
O23W K7 O17 124.0(12) . 1_655
O29 K7 O17 109.3(8) . 1_655
O4 K7 O17 100.0(7) 1_655 1_655
K5 K7 O5 91.7(16) 1_655 1_655
K5A K7 O5 92.5(9) 1_655 1_655
O8W K7 O5 75.4(6) . 1_655
O23W K7 O5 84.9(11) . 1_655
O29 K7 O5 161.0(8) . 1_655
O4 K7 O5 52.2(5) 1_655 1_655
O17 K7 O5 51.8(6) 1_655 1_655
K5 K7 O30 123.3(17) 1_655 .
K5A K7 O30 126.2(9) 1_655 .
O8W K7 O30 57.5(6) . .
O23W K7 O30 122.2(12) . .
O29 K7 O30 49.3(6) . .
O4 K7 O30 99.5(7) 1_655 .
O17 K7 O30 113.5(7) 1_655 .
O5 K7 O30 132.5(7) 1_655 .
K5 K7 W3 94.3(16) 1_655 .
K5A K7 W3 97.8(8) 1_655 .
O8W K7 W3 72.7(5) . .
O23W K7 W3 133.0(11) . .
O29 K7 W3 28.0(4) . .
O4 K7 W3 128.2(7) 1_655 .
O17 K7 W3 98.6(6) 1_655 .
O5 K7 W3 141.6(6) 1_655 .
O30 K7 W3 29.3(4) . .
K5 K7 W6 115.8(17) 1_655 1_655
K5A K7 W6 114.7(8) 1_655 1_655
O8W K7 W6 70.4(5) . 1_655
O23W K7 W6 72.3(10) . 1_655
O29 K7 W6 166.9(7) . 1_655
O4 K7 W6 24.3(4) 1_655 1_655
O17 K7 W6 78.1(5) 1_655 1_655
O5 K7 W6 28.0(3) 1_655 1_655
O30 K7 W6 118.1(6) . 1_655
W3 K7 W6 142.4(5) . 1_655
K5 K7 W5 73.9(16) 1_655 1_655
K5A K7 W5 77.4(7) 1_655 1_655
O8W K7 W5 74.2(5) . 1_655
O23W K7 W5 105.9(10) . 1_655
O29 K7 W5 133.1(6) . 1_655
O4 K7 W5 78.2(5) 1_655 1_655
O17 K7 W5 23.9(4) 1_655 1_655
O5 K7 W5 27.9(3) 1_655 1_655
O30 K7 W5 127.0(6) . 1_655
W3 K7 W5 120.2(4) . 1_655
W6 K7 W5 55.0(2) 1_655 1_655
K7 K5 K5A 167(3) 1_455 .
K7 K5 O17 99.9(18) 1_455 .
K5A K5 O17 90.6(17) . .
K7 K5 O29 84.3(17) 1_455 1_455
K5A K5 O29 97.5(17) . 1_455
O17 K5 O29 120.3(9) . 1_455
K7 K5 O23W 72.2(19) 1_455 1_455
K5A K5 O23W 94.8(19) . 1_455
O17 K5 O23W 130.4(12) . 1_455
O29 K5 O23W 107.8(11) 1_455 1_455
K7 K5 O20W 111.2(19) 1_455 2_647
K5A K5 O20W 60.4(17) . 2_647
O17 K5 O20W 89.1(11) . 2_647
O29 K5 O20W 144.7(12) 1_455 2_647
O23W K5 O20W 52.9(13) 1_455 2_647
K7 K5 W5 92.1(16) 1_455 .
K5A K5 W5 94.4(16) . .
O17 K5 W5 23.9(5) . .
O29 K5 W5 142.5(7) 1_455 .
O23W K5 W5 106.5(10) 1_455 .
O20W K5 W5 70.8(9) 2_647 .
K7 K5 K2 100.6(17) 1_455 1_455
K5A K5 K2 92.7(16) . 1_455
O17 K5 K2 38.4(5) . 1_455
O29 K5 K2 82.1(6) 1_455 1_455
O23W K5 K2 166.7(11) 1_455 1_455
O20W K5 K2 123.1(10) 2_647 1_455
W5 K5 K2 61.9(3) . 1_455
K7 K5 Cs21 66.2(16) 1_455 1_455
K5A K5 Cs21 127.1(17) . 1_455
O17 K5 Cs21 47.0(6) . 1_455
O29 K5 Cs21 84.3(6) 1_455 1_455
O23W K5 Cs21 135.2(11) 1_455 1_455
O20W K5 Cs21 130.8(10) 2_647 1_455
W5 K5 Cs21 60.5(3) . 1_455
K2 K5 Cs21 34.83(19) 1_455 1_455
K5 K5A K7 6.4(14) . 1_455
K5 K5A O11 108.8(18) . 2_647
K7 K5A O11 115.0(11) 1_455 2_647
K5 K5A O20W 101(2) . 2_647
K7 K5A O20W 97.5(14) 1_455 2_647
O11 K5A O20W 130.2(13) 2_647 2_647
K5 K5A O17 69.0(16) . .
K7 K5A O17 74.1(9) 1_455 .
O11 K5A O17 64.0(7) 2_647 .
O20W K5A O17 92.8(12) 2_647 .
K5 K5A O21W 155.7(19) . 2_647
K7 K5A O21W 151.3(12) 1_455 2_647
O11 K5A O21W 82.4(9) 2_647 2_647
O20W K5A O21W 86.0(13) 2_647 2_647
O17 K5A O21W 134.4(10) . 2_647
K5 K5A O29 63.9(15) . 1_455
K7 K5A O29 64.9(8) 1_455 1_455
O11 K5A O29 81.1(7) 2_647 1_455
O20W K5A O29 148.7(13) 2_647 1_455
O17 K5A O29 105.7(8) . 1_455
O21W K5A O29 98.0(9) 2_647 1_455
K5 K5A O23W 66.8(18) . 1_455
K7 K5A O23W 60.6(11) 1_455 1_455
O11 K5A O23W 175.3(13) 2_647 1_455
O20W K5A O23W 53.7(14) 2_647 1_455
O17 K5A O23W 114.7(11) . 1_455
O21W K5A O23W 101.0(12) 2_647 1_455
O29 K5A O23W 95.2(10) 1_455 1_455
K5 K5A W11 128.0(17) . 2_647
K7 K5A W11 134.4(9) 1_455 2_647
O11 K5A W11 21.9(4) 2_647 2_647
O20W K5A W11 110.6(12) 2_647 2_647
O17 K5A W11 69.6(6) . 2_647
O21W K5A W11 68.4(7) 2_647 2_647
O29 K5A W11 99.6(6) 1_455 2_647
O23W K5A W11 162.8(11) 1_455 2_647
K5 K5A W5 70.6(15) . .
K7 K5A W5 73.7(7) 1_455 .
O11 K5A W5 82.7(6) 2_647 .
O20W K5A W5 71.0(11) 2_647 .
O17 K5A W5 22.2(4) . .
O21W K5A W5 133.4(9) 2_647 .
O29 K5A W5 122.8(7) 1_455 .
O23W K5A W5 97.0(10) 1_455 .
W11 K5A W5 82.3(4) 2_647 .
K5 K5A K2 74.7(16) . 1_455
K7 K5A K2 81.1(8) 1_455 1_455
O11 K5A K2 36.3(5) 2_647 1_455
O20W K5A K2 128.4(11) 2_647 1_455
O17 K5A K2 36.8(5) . 1_455
O21W K5A K2 118.8(8) 2_647 1_455
O29 K5A K2 76.6(5) 1_455 1_455
O23W K5A K2 140.1(11) 1_455 1_455
W11 K5A K2 53.3(3) 2_647 1_455
W5 K5A K2 59.0(3) . 1_455
O9W K2 Cs21 142.1(6) . .
O9W K2 O106 145.3(7) . .
Cs21 K2 O106 66.4(4) . .
O9W K2 O17 116.5(7) . 1_655
Cs21 K2 O17 77.0(5) . 1_655
O106 K2 O17 84.3(6) . 1_655
O9W K2 O11 91.6(7) . 2_747
Cs21 K2 O11 124.4(5) . 2_747
O106 K2 O11 73.0(6) . 2_747
O17 K2 O11 62.5(6) 1_655 2_747
O9W K2 Cs20 84.9(6) . 1_565
Cs21 K2 Cs20 119.7(3) . 1_565
O106 K2 Cs20 60.4(4) . 1_565
O17 K2 Cs20 121.5(5) 1_655 1_565
O11 K2 Cs20 63.2(4) 2_747 1_565
O9W K2 O59 68.8(7) . 1_565
Cs21 K2 O59 83.8(4) . 1_565
O106 K2 O59 106.4(6) . 1_565
O17 K2 O59 152.0(6) 1_655 1_565
O11 K2 O59 145.0(6) 2_747 1_565
Cs20 K2 O59 85.6(4) 1_565 1_565
O9W K2 W11 70.5(6) . 2_747
Cs21 K2 W11 142.5(3) . 2_747
O106 K2 W11 94.7(5) . 2_747
O17 K2 W11 68.8(5) 1_655 2_747
O11 K2 W11 22.3(4) 2_747 2_747
Cs20 K2 W11 69.52(19) 1_565 2_747
O59 K2 W11 133.6(4) 1_565 2_747
O9W K2 K5 134.0(7) . 1_655
Cs21 K2 K5 78.4(3) . 1_655
O106 K2 K5 51.8(5) . 1_655
O17 K2 K5 35.5(5) 1_655 1_655
O11 K2 K5 46.5(5) 2_747 1_655
Cs20 K2 K5 89.6(3) 1_565 1_655
O59 K2 K5 156.2(5) 1_565 1_655
W11 K2 K5 64.9(3) 2_747 1_655
O9W K2 K5A 121.8(7) . 1_655
Cs21 K2 K5A 90.8(3) . 1_655
O106 K2 K5A 58.7(5) . 1_655
O17 K2 K5A 36.8(5) 1_655 1_655
O11 K2 K5A 34.5(5) 2_747 1_655
Cs20 K2 K5A 85.0(3) 1_565 1_655
O59 K2 K5A 165.0(5) 1_565 1_655
W11 K2 K5A 52.3(3) 2_747 1_655
K5 K2 K5A 12.5(3) 1_655 1_655
K8A K8 O19W 131(3) . .
K8A K8 O25W 46(2) . 2_647
O19W K8 O25W 99.1(16) . 2_647
K8A K8 O20 76(2) . 1_455
O19W K8 O20 120.0(15) . 1_455
O25W K8 O20 59.2(8) 2_647 1_455
K8A K8 O30W 88(2) . 1_455
O19W K8 O30W 141.5(15) . 1_455
O25W K8 O30W 108.9(9) 2_647 1_455
O20 K8 O30W 59.2(6) 1_455 1_455
K8A K8 O1 103(2) . 2_647
O19W K8 O1 93.3(15) . 2_647
O25W K8 O1 146.0(10) 2_647 2_647
O20 K8 O1 137.5(8) 1_455 2_647
O30W K8 O1 78.3(7) 1_455 2_647
K8A K8 O10 81(2) . .
O19W K8 O10 65.3(14) . .
O25W K8 O10 92.4(9) 2_647 .
O20 K8 O10 151.2(9) 1_455 .
O30W K8 O10 136.5(8) 1_455 .
O1 K8 O10 64.3(7) 2_647 .
K8A K8 O49 57(2) . 2_647
O19W K8 O49 137.6(15) . 2_647
O25W K8 O49 103.4(9) 2_647 2_647
O20 K8 O49 102.4(7) 1_455 2_647
O30W K8 O49 60.6(5) 1_455 2_647
O1 K8 O49 49.9(6) 2_647 2_647
O10 K8 O49 78.1(6) . 2_647
K8A K8 W4 82(2) . 2_647
O19W K8 W4 115.7(15) . 2_647
O25W K8 W4 128.1(9) 2_647 2_647
O20 K8 W4 121.1(6) 1_455 2_647
O30W K8 W4 65.9(4) 1_455 2_647
O1 K8 W4 23.6(5) 2_647 2_647
O10 K8 W4 71.1(5) . 2_647
O49 K8 W4 26.5(4) 2_647 2_647
K8A K8 Cs20 134(2) . 2_637
O19W K8 Cs20 93.6(14) . 2_637
O25W K8 Cs20 152.8(8) 2_647 2_637
O20 K8 Cs20 93.7(6) 1_455 2_637
O30W K8 Cs20 50.6(4) 1_455 2_637
O1 K8 Cs20 55.9(5) 2_647 2_637
O10 K8 Cs20 114.7(7) . 2_637
O49 K8 Cs20 82.4(5) 2_647 2_637
W4 K8 Cs20 64.8(3) 2_647 2_637
K8A K8 Cs23 115(2) . .
O19W K8 Cs23 20.5(13) . .
O25W K8 Cs23 96.4(7) 2_647 .
O20 K8 Cs23 135.4(6) 1_455 .
O30W K8 Cs23 154.0(7) 1_455 .
O1 K8 Cs23 84.3(6) 2_647 .
O10 K8 Cs23 44.9(4) . .
O49 K8 Cs23 120.3(6) 2_647 .
W4 K8 Cs23 103.4(4) 2_647 .
Cs20 K8 Cs23 103.5(4) 2_637 .
K8A K8 K1 54(2) . 2_647
O19W K8 K1 158.8(15) . 2_647
O25W K8 K1 69.4(7) 2_647 2_647
O20 K8 K1 38.9(4) 1_455 2_647
O30W K8 K1 40.3(4) 1_455 2_647
O1 K8 K1 106.2(6) 2_647 2_647
O10 K8 K1 130.7(7) . 2_647
O49 K8 K1 63.5(5) 2_647 2_647
W4 K8 K1 84.8(3) 2_647 2_647
Cs20 K8 K1 90.6(3) 2_637 2_647
Cs23 K8 K1 165.7(5) . 2_647
K8 K8A O25W 118(3) . 2_647
K8 K8A O19W 35(2) . .
O25W K8A O19W 96.3(15) 2_647 .
K8 K8A O49 108(2) . 2_647
O25W K8A O49 133.9(13) 2_647 2_647
O19W K8A O49 125.6(14) . 2_647
K8 K8A O20 88(2) . 1_455
O25W K8A O20 65.6(10) 2_647 1_455
O19W K8A O20 103.6(13) . 1_455
O49 K8A O20 114.5(9) 2_647 1_455
K8 K8A O53 133(2) . .
O25W K8A O53 70.0(10) 2_647 .
O19W K8A O53 101.2(12) . .
O49 K8A O53 82.4(8) 2_647 .
O20 K8A O53 130.8(10) 1_455 .
K8 K8A O10 84(2) . .
O25W K8A O10 104.2(11) 2_647 .
O19W K8A O10 60.4(11) . .
O49 K8A O10 84.2(8) 2_647 .
O20 K8A O10 161.1(10) 1_455 .
O53 K8A O10 51.1(6) . .
K8 K8A O30W 76(2) . 1_455
O25W K8A O30W 122.0(12) 2_647 1_455
O19W K8A O30W 111.8(12) . 1_455
O49 K8A O30W 63.5(6) 2_647 1_455
O20 K8A O30W 59.1(6) 1_455 1_455
O53 K8A O30W 142.1(9) . 1_455
O10 K8A O30W 133.8(9) . 1_455
K8 K8A W12 105(2) . .
O25W K8A W12 81.9(9) 2_647 .
O19W K8A W12 74.7(10) . .
O49 K8A W12 90.7(7) 2_647 .
O20 K8A W12 147.2(8) 1_455 .
O53 K8A W12 27.9(4) . .
O10 K8A W12 25.6(4) . .
O30W K8A W12 152.7(8) 1_455 .
K8 K8A W4 85(2) . 2_647
O25W K8A W4 156.2(12) 2_647 2_647
O19W K8A W4 101.3(12) . 2_647
O49 K8A W4 24.6(4) 2_647 2_647
O20 K8A W4 124.4(7) 1_455 2_647
O53 K8A W4 90.7(7) . 2_647
O10 K8A W4 71.6(6) . 2_647
O30W K8A W4 65.5(5) 1_455 2_647
W12 K8A W4 87.3(5) . 2_647
K8 K8A K1 117(2) . 2_647
O25W K8A K1 82.4(10) 2_647 2_647
O19W K8A K1 146.3(12) . 2_647
O49 K8A K1 72.8(6) 2_647 2_647
O20 K8A K1 45.2(5) 1_455 2_647
O53 K8A K1 109.7(7) . 2_647
O10 K8A K1 152.6(8) . 2_647
O30W K8A K1 46.4(4) 1_455 2_647
W12 K8A K1 137.5(6) . 2_647
W4 K8A K1 91.5(5) 2_647 2_647
K8 K8A Cs20 38.3(19) . 2_637
O25W K8A Cs20 143.3(11) 2_647 2_637
O19W K8A Cs20 72.6(11) . 2_637
O49 K8A Cs20 75.2(6) 2_647 2_637
O20 K8A Cs20 82.8(6) 1_455 2_637
O53 K8A Cs20 145.6(8) . 2_637
O10 K8A Cs20 100.2(7) . 2_637
O30W K8A Cs20 42.2(4) 1_455 2_637
W12 K8A Cs20 125.7(6) . 2_637
W4 K8A Cs20 58.9(3) 2_647 2_637
K1 K8A Cs20 88.4(4) 2_647 2_637
K8 O30W K1 99.6(6) 1_655 2_747
K8 O30W Cs20 80.6(5) 1_655 2_737
K1 O30W Cs20 171.8(5) 2_747 2_737
K8 O30W K8A 15.9(4) 1_655 1_655
K1 O30W K8A 85.8(6) 2_747 1_655
Cs20 O30W K8A 95.4(6) 2_737 1_655

loop_
_geom_bond_atom_site_label_1
_geom_bond_atom_site_label_2
_geom_bond_distance
_geom_bond_site_symmetry_2
W14 O13 1.69(2) .
W14 O63 1.89(2) .
W14 O71 1.917(18) .
W14 O60 1.920(18) .
W14 O84 1.925(19) .
W14 O77 2.391(17) .
W14 Cs2 4.130(3) 2_746
W14 Cs1 4.202(3) 2_746
W16 O14 1.67(2) .
W16 O85 1.867(19) .
W16 O58 1.88(2) .
W16 O90 1.91(2) .
W16 O84 1.912(19) .
W16 O56 2.353(16) .
W16 Cs1 4.164(3) 2_746
W16 Cs21 4.254(5) 1_545
W7 O2 1.71(2) .
W7 O26 1.894(19) .
W7 O91 1.91(2) .
W7 O25 1.93(2) .
W7 O22 1.95(2) .
W7 O28 2.358(16) .
W7 Cs3 4.126(3) 1_465
W7 Cs3 4.179(3) 2_746
W7 Cs21 4.294(5) 1_455
W1 O18 1.70(2) .
W1 O34 1.873(18) .
W1 O36 1.92(2) .
W1 O107 1.92(2) .
W1 O44 1.938(18) .
W1 O39 2.410(18) .
W1 Cs2 4.177(3) 2_746
W1 Cs3 4.331(3) 2_746
W2 O7 1.72(2) .
W2 O46 1.83(2) .
W2 O44 1.874(18) .
W2 O30 1.920(19) .
W2 O37 1.94(2) .
W2 O38 2.379(16) .
W2 Cs2 4.052(3) 2_746
W2 Cs1 4.239(3) .
W13 O15 1.71(2) .
W13 O101 1.866(19) .
W13 O70 1.89(2) .
W13 O72 1.91(2) .
W13 O71 1.921(18) .
W13 O77 2.378(17) .
W13 Cs23 4.028(6) .
W13 Cs1 4.340(3) 2_746
W9 O16 1.71(2) .
W9 O24 1.88(2) .
W9 O22 1.89(2) .
W9 O21 1.917(19) .
W9 O23 1.92(2) .
W9 O28 2.346(17) .
W9 Cs23 4.035(6) 1_565
W9 Cs1 4.375(3) 2_756
W3 O106 1.73(2) .
W3 O23 1.88(2) .
W3 O29 1.90(2) .
W3 O103 1.913(18) .
W3 O30 1.941(19) .
W3 O38 2.339(16) .
W3 K7 3.966(17) .
W3 Cs20 4.099(5) 1_565
W15 O12 1.70(2) .
W15 O61 1.873(18) .
W15 O60 1.897(18) .
W15 O74 1.925(18) .
W15 O85 1.948(19) .
W15 O73 2.366(17) .
W15 Cs2 4.129(3) 2_746
W10 O20 1.70(2) .
W10 O75 1.890(19) .
W10 O62 1.897(19) .
W10 O74 1.906(18) .
W10 O57 1.91(2) .
W10 O73 2.364(17) .
W12 O10 1.70(2) .
W12 O53 1.84(2) .
W12 O72 1.93(2) .
W12 O105 1.94(2) .
W12 O82 1.95(2) .
W12 O76 2.357(17) .
W12 K8A 3.89(2) .
W12 Cs23 4.059(5) .
W11 O11 1.72(2) .
W11 O83 1.85(2) .
W11 O55 1.910(19) .
W11 O75 1.934(19) .
W11 O82 1.940(19) .
W11 O76 2.308(18) .
W11 K5A 4.08(2) 2_647
W11 K2 4.130(9) 2_747
W11 Cs20 4.219(5) 2_737
W18 O19 1.70(2) .
W18 O105 1.90(2) .
W18 O90 1.93(2) .
W18 O59 1.941(19) .
W18 O101 1.944(19) .
W18 O56 2.360(17) .
W18 Cs23 4.081(6) .
W18 Cs1 4.313(3) 2_746
W18 Cs21 4.325(5) 1_545
W18 Cs20 4.388(6) .
W6 O4 1.735(19) .
W6 O108 1.84(2) .
W6 O5 1.904(18) .
W6 O26 1.93(2) .
W6 O36 1.94(2) .
W6 O39 2.365(18) .
W6 K7 4.012(17) 1_455
W6 Cs3 4.405(3) 2_746
W4 O1 1.71(2) .
W4 O49 1.85(2) .
W4 O32 1.87(2) .
W4 O103 1.922(18) .
W4 O24 1.96(2) .
W4 O48 2.322(18) .
W4 K8A 4.05(2) 2_647
W4 K8 4.069(19) 2_647
W4 Cs23 4.102(5) 1_565
W4 Cs20 4.411(6) 1_565
W17 O98 1.73(2) .
W17 O57 1.89(2) .
W17 O59 1.889(19) .
W17 O55 1.920(19) .
W17 O58 1.93(2) .
W17 O56 2.379(17) .
W17 Cs20 4.143(5) 2_737
W5 O17 1.72(2) .
W5 O31 1.84(2) .
W5 O91 1.92(2) .
W5 O5 1.930(18) .
W5 O32 1.96(2) .
W5 O48 2.354(17) .
W5 K5 3.908(19) .
W5 K7 4.063(17) 1_455
W5 K5A 4.13(2) .
Nb5 O52 1.87(2) .
Nb5 O50 1.884(17) .
Nb5 O81 1.927(19) .
Nb5 O70 1.96(2) .
Nb5 O63 2.02(2) .
Nb5 O77 2.267(18) .
Nb5 Cs2 4.227(4) 2_746
Nb3 O8 1.78(2) .
Nb3 O100 1.97(2) .
Nb3 O49 1.982(19) .
Nb3 O40 2.013(18) .
Nb3 O31 2.019(19) .
Nb3 O48 2.424(19) .
Nb6 O9 1.72(2) .
Nb6 O53 1.98(2) .
Nb6 O52 1.98(2) .
Nb6 O83 2.00(2) .
Nb6 O51 2.016(17) .
Nb6 O76 2.416(18) .
Nb6 K1 4.065(7) .
Nb1 O40 1.832(18) .
Nb1 O47 1.89(2) .
Nb1 O35 1.945(16) .
Nb1 O29 2.00(2) .
Nb1 O46 2.084(19) .
Nb1 O38 2.287(17) .
Nb1 Cs2 4.204(4) 2_746
Nb4 O51 1.835(17) .
Nb4 O47 1.94(2) .
Nb4 O50 1.955(17) .
Nb4 O62 1.965(18) .
Nb4 O61 2.030(18) .
Nb4 O73 2.271(18) .
Nb4 Cs2 4.222(4) 2_746
Si2 O56 1.614(18) .
Si2 O77 1.627(18) .
Si2 O76 1.630(18) .
Si2 O73 1.652(18) .
Si1 O48 1.624(19) .
Si1 O39 1.635(19) .
Si1 O38 1.647(17) .
Si1 O28 1.654(19) .
O3 W19 1.72(2) .
O3 Cs1 3.379(19) .
O3 Cs21 3.48(2) 2_756
O4 K7 3.13(3) 1_455
O11 K5A 2.98(3) 2_647
O11 K2 3.11(2) 2_747
O11 Cs20 3.27(2) 2_737
O13 Cs2 3.05(2) .
O15 Cs23 3.39(2) .
O7 Cs1 3.24(2) .
O10 K8A 3.22(3) .
O10 K8 3.24(3) .
O10 Cs23 3.28(2) .
O5 K7 3.27(2) 1_455
O14 Cs3 3.20(2) .
O14 Cs21 3.71(2) 1_545
O8 Mn1 2.15(2) .
O8 K1 3.41(2) .
O1 Cs23 3.20(3) 1_565
O1 K8 3.22(3) 2_647
O1 Cs20 3.55(2) 1_565
O2 Cs21 3.19(2) 1_455
O2 Cs3 3.34(2) 1_465
O9 Mn1 2.14(2) .
O9 K1 3.34(2) .
O28 W19 2.342(17) .
O63 Cs2 3.24(2) 2_746
O16 Cs23 3.18(2) 1_565
O16 Cs1 3.30(2) 2_756
O17 K5 2.89(3) .
O17 K2 3.10(2) 1_455
O17 K5A 3.10(3) .
O17 K7 3.21(3) 1_455
O17 Cs21 3.78(2) 1_455
O39 Nb2 2.256(19) .
O24 Cs23 3.27(2) 1_565
O20 K8A 3.06(3) 1_655
O20 K1 3.12(2) 2_747
O20 K8 3.16(3) 1_655
O71 Cs1 3.317(18) 2_746
O44 Cs2 3.29(2) 2_746
O19 Cs20 3.08(2) .
O19 Cs23 3.43(2) .
O34 Nb2 2.054(18) .
O34 Cs2 3.272(17) 2_746
O53 K8A 3.17(3) .
O51 K1 3.253(18) .
O21 W19 1.928(19) .
O35 Nb2 1.896(16) .
O35 Cs2 3.269(16) 2_746
O22 Cs3 3.36(2) 1_465
O50 Cs2 3.253(18) 2_746
O55 Cs20 3.50(2) 2_737
O25 W19 1.94(2) .
O25 Cs3 3.14(2) 2_746
O72 Cs23 3.55(2) .
O26 Cs3 3.42(2) 2_746
O49 K8A 2.92(3) 2_647
O49 K8 3.30(3) 2_647
O30 K7 3.36(3) .
O59 K2 3.18(2) 1_545
O46 Cs2 3.158(19) 2_746
O36 Cs3 3.43(2) 2_746
O29 K5 3.04(3) 1_655
O29 K7 3.10(3) .
O29 K5A 3.35(3) 1_655
O60 Cs2 3.28(2) 2_746
O37 W19 1.897(19) .
O37 Cs1 3.644(19) .
O61 Cs2 3.225(19) 2_746
O40 K1 3.43(2) .
O1W Mn1 2.22(2) .
O1W K1 3.07(3) .
O81 Nb2 1.879(19) .
O84 Cs1 3.259(18) 2_746
O91 Cs21 3.79(2) 1_455
O90 Cs21 3.15(2) 1_545
O90 Cs1 3.35(2) 2_746
O98 Cs20 3.21(2) 2_737
Nb2 O100 1.87(2) .
Nb2 O108 1.98(2) .
Nb2 Cs2 4.292(4) 2_746
W19 O107 1.883(19) .
W19 Cs3 4.060(3) 2_746
W19 Cs1 4.314(3) .
Mn1 O9 2.14(2) 2_647
Mn1 O8 2.15(2) 2_647
Mn1 O1W 2.22(2) 2_647
Mn1 K1 4.043(6) 2_647
Mn1 K1 4.043(6) .
O101 Cs1 3.466(19) 2_746
O101 Cs23 3.621(19) .
O103 Cs20 3.489(19) 1_565
Cs2 O4W 2.97(3) 2_746
Cs2 O4W 3.05(3) .
Cs2 O46 3.158(19) 2_746
Cs2 O61 3.225(19) 2_746
Cs2 O63 3.24(2) 2_746
Cs2 O50 3.253(18) 2_746
Cs2 O35 3.269(16) 2_746
Cs2 O34 3.272(17) 2_746
Cs2 O17W 3.28(6) 2_746
Cs2 O60 3.28(2) 2_746
Cs2 O24W 3.29(3) .
Cs1 O84 3.259(18) 2_746
Cs1 O16 3.30(2) 2_756
Cs1 O16W 3.31(5) .
Cs1 O71 3.317(18) 2_746
Cs1 O90 3.35(2) 2_746
Cs1 O101 3.466(19) 2_746
Cs1 W16 4.164(3) 2_746
Cs1 W14 4.202(3) 2_746
Cs3 O62W 3.00(7) 1_655
Cs3 O25 3.14(2) 2_746
Cs3 O3W 3.18(4) 2_746
Cs3 O107 3.330(19) 2_746
Cs3 O2 3.34(2) 1_645
Cs3 O22 3.36(2) 1_645
Cs3 O26 3.42(2) 2_746
Cs3 O36 3.43(2) 2_746
Cs3 W19 4.060(3) 2_746
Cs3 W7 4.126(3) 1_645
Cs3 W7 4.179(3) 2_746
K1 O21W 2.94(4) .
K1 O20 3.12(2) 2_747
K1 O30W 3.191(16) 2_747
K1 O21W 3.25(3) 2_747
K1 K8A 4.39(2) 2_647
O106 K2 3.08(2) .
O106 Cs20 3.12(2) 1_565
O106 Cs21 3.32(2) .
O107 Cs3 3.330(19) 2_746
O105 Cs23 3.60(2) .
O4W O24W 0.59(3) .
O4W Cs2 2.97(3) 2_746
O8W Cs21 2.73(2) .
O8W K7 2.83(3) .
O9W K2 2.96(3) .
O9W Cs20 3.45(3) 2_747
O3W Cs3 3.18(4) 2_746
O25W K8A 2.36(4) 2_647
O25W K8 2.90(4) 2_647
O20W K5A 2.99(6) 2_647
O20W K5 3.37(6) 2_647
O21W K5A 3.18(4) 2_647
O21W K1 3.25(3) 2_747
O15W O60W 1.32(7) 2_657
O15W O60W 1.32(7) .
O15W Cs23 3.178(6) 1_565
O15W Cs23 3.178(6) 2_647
O19W K8 2.15(5) .
O19W Cs23 2.73(5) .
O19W K8A 2.82(5) .
O23W K7 2.99(5) .
O23W K5 3.14(5) 1_655
O23W K5A 3.40(5) 1_655
O24W Cs2 3.39(3) 2_746
O17W Cs2 3.28(6) 2_746
Cs20 O106 3.12(2) 1_545
Cs20 K2 3.127(10) 1_545
Cs20 O98 3.21(2) 2_737
Cs20 O30W 3.255(16) 2_737
Cs20 O11 3.27(2) 2_737
Cs20 O9W 3.45(3) 2_747
Cs20 O103 3.489(19) 1_545
Cs20 O55 3.50(2) 2_737
Cs20 O1 3.55(2) 1_545
Cs20 W3 4.099(5) 1_545
Cs20 W17 4.143(5) 2_737
Cs21 K2 2.977(11) .
Cs21 O90 3.15(2) 1_565
Cs21 O2 3.19(2) 1_655
Cs21 O61W 3.45(6) 1_655
Cs21 O3 3.48(2) 2_756
Cs21 O14 3.71(2) 1_565
Cs21 O17 3.78(2) 1_655
Cs21 O91 3.79(2) 1_655
Cs21 W16 4.254(5) 1_565
Cs21 W7 4.294(5) 1_655
Cs23 O15W 3.178(6) 1_545
Cs23 O16 3.18(2) 1_545
Cs23 O1 3.20(3) 1_545
Cs23 O24 3.27(2) 1_545
Cs23 O60W 3.29(7) 1_545
Cs23 O60W 3.59(7) 2_647
O60W Cs23 3.29(7) 1_565
O60W Cs23 3.59(7) 2_647
O62W Cs3 3.00(7) 1_455
O61W Cs21 3.45(6) 1_455
K7 K5 0.98(2) 1_655
K7 K5A 2.05(3) 1_655
K7 O4 3.13(3) 1_655
K7 O17 3.21(3) 1_655
K7 O5 3.27(2) 1_655
K7 W6 4.012(17) 1_655
K7 W5 4.063(17) 1_655
K5 K7 0.98(2) 1_455
K5 K5A 1.08(3) .
K5 O29 3.04(3) 1_455
K5 O23W 3.14(5) 1_455
K5 O20W 3.37(6) 2_647
K5 K2 4.79(2) 1_455
K5 Cs21 5.11(2) 1_455
K5A K7 2.05(3) 1_455
K5A O11 2.98(3) 2_647
K5A O20W 2.99(6) 2_647
K5A O21W 3.18(4) 2_647
K5A O29 3.35(3) 1_455
K5A O23W 3.40(5) 1_455
K5A W11 4.08(2) 2_647
K5A K2 4.96(2) 1_455
K2 O17 3.10(2) 1_655
K2 O11 3.11(2) 2_747
K2 Cs20 3.127(10) 1_565
K2 O59 3.18(2) 1_565
K2 W11 4.130(9) 2_747
K2 K5 4.79(2) 1_655
K2 K5A 4.96(2) 1_655
K8 K8A 0.89(2) .
K8 O25W 2.90(4) 2_647
K8 O20 3.16(3) 1_455
K8 O30W 3.17(2) 1_455
K8 O1 3.22(3) 2_647
K8 O49 3.30(3) 2_647
K8 W4 4.069(19) 2_647
K8 Cs20 4.16(2) 2_637
K8 K1 4.86(2) 2_647
K8A O25W 2.36(4) 2_647
K8A O49 2.92(3) 2_647
K8A O20 3.06(3) 1_455
K8A O30W 3.26(3) 1_455
K8A W4 4.05(2) 2_647
K8A K1 4.39(2) 2_647
K8A Cs20 4.82(2) 2_637
O30W K8 3.17(2) 1_655
O30W K1 3.191(16) 2_747
O30W Cs20 3.255(16) 2_737
O30W K8A 3.26(3) 1_655

loop_
_geom_torsion_atom_site_label_1
_geom_torsion_atom_site_label_2
_geom_torsion_atom_site_label_3
_geom_torsion_atom_site_label_4
_geom_torsion
_geom_torsion_site_symmetry_1
_geom_torsion_site_symmetry_4
O108 W6 O4 K7 85.1(10) . 1_455
O5 W6 O4 K7 -6.2(10) . 1_455
O26 W6 O4 K7 -93.6(9) . 1_455
O36 W6 O4 K7 177.5(9) . 1_455
O39 W6 O4 K7 128(7) . 1_455
Cs3 W6 O4 K7 -138.2(8) 2_746 1_455
O83 W11 O11 K5A -7.4(12) . 2_647
O55 W11 O11 K5A 170.9(10) . 2_647
O75 W11 O11 K5A 84.2(11) . 2_647
O82 W11 O11 K5A -101.0(10) . 2_647
O76 W11 O11 K5A -62(8) . 2_647
K2 W11 O11 K5A -130.4(14) 2_747 2_647
Cs20 W11 O11 K5A 165.3(15) 2_737 2_647
O83 W11 O11 K2 123.0(9) . 2_747
O55 W11 O11 K2 -58.7(10) . 2_747
O75 W11 O11 K2 -145.4(8) . 2_747
O82 W11 O11 K2 29.5(10) . 2_747
O76 W11 O11 K2 68(8) . 2_747
K5A W11 O11 K2 130.4(14) 2_647 2_747
Cs20 W11 O11 K2 -64.2(8) 2_737 2_747
O83 W11 O11 Cs20 -172.7(8) . 2_737
O55 W11 O11 Cs20 5.6(10) . 2_737
O75 W11 O11 Cs20 -81.1(9) . 2_737
O82 W11 O11 Cs20 93.7(9) . 2_737
O76 W11 O11 Cs20 133(7) . 2_737
K5A W11 O11 Cs20 -165.3(15) 2_647 2_737
K2 W11 O11 Cs20 64.2(8) 2_747 2_737
O63 W14 O13 Cs2 46(2) . .
O71 W14 O13 Cs2 137.4(19) . .
O60 W14 O13 Cs2 -48(2) . .
O84 W14 O13 Cs2 -134.5(19) . .
O77 W14 O13 Cs2 95(7) . .
Cs2 W14 O13 Cs2 0.0(19) 2_746 .
Cs1 W14 O13 Cs2 -178(2) 2_746 .
O101 W13 O15 Cs23 46.9(9) . .
O70 W13 O15 Cs23 -134.0(7) . .
O72 W13 O15 Cs23 -41.7(9) . .
O71 W13 O15 Cs23 135.8(7) . .
O77 W13 O15 Cs23 178(4) . .
Cs1 W13 O15 Cs23 93.1(5) 2_746 .
O46 W2 O7 Cs1 168.1(8) . .
O44 W2 O7 Cs1 73.5(10) . .
O30 W2 O7 Cs1 -100.5(9) . .
O37 W2 O7 Cs1 -13.5(10) . .
O38 W2 O7 Cs1 -132(4) . .
Cs2 W2 O7 Cs1 122.6(7) 2_746 .
O53 W12 O10 K8A 26.5(10) . .
O72 W12 O10 K8A -64.6(9) . .
O105 W12 O10 K8A -150.2(9) . .
O82 W12 O10 K8A 121.3(9) . .
O76 W12 O10 K8A 87(10) . .
Cs23 W12 O10 K8A -106.4(10) . .
O53 W12 O10 K8 35.7(11) . .
O72 W12 O10 K8 -55.5(10) . .
O105 W12 O10 K8 -141.1(10) . .
O82 W12 O10 K8 130.5(9) . .
O76 W12 O10 K8 96(10) . .
K8A W12 O10 K8 9.2(6) . .
Cs23 W12 O10 K8 -97.2(11) . .
O53 W12 O10 Cs23 132.9(8) . .
O72 W12 O10 Cs23 41.8(9) . .
O105 W12 O10 Cs23 -43.9(10) . .
O82 W12 O10 Cs23 -132.3(8) . .
O76 W12 O10 Cs23 -167(10) . .
K8A W12 O10 Cs23 106.4(10) . .
O4 W6 O5 W5 -125(2) . .
O108 W6 O5 W5 133(2) . .
O26 W6 O5 W5 -26(2) . .
O36 W6 O5 W5 46(4) . .
O39 W6 O5 W5 60(2) . .
K7 W6 O5 W5 -130(3) 1_455 .
Cs3 W6 O5 W5 -34(3) 2_746 .
O4 W6 O5 K7 5.7(9) . 1_455
O108 W6 O5 K7 -96.8(8) . 1_455
O26 W6 O5 K7 104.3(8) . 1_455
O36 W6 O5 K7 176.5(19) . 1_455
O39 W6 O5 K7 -169.8(7) . 1_455
Cs3 W6 O5 K7 95.8(7) 2_746 1_455
O17 W5 O5 W6 126(2) . .
O31 W5 O5 W6 -135(2) . .
O91 W5 O5 W6 25(2) . .
O32 W5 O5 W6 -44(4) . .
O48 W5 O5 W6 -59(2) . .
K5 W5 O5 W6 143(3) . .
K7 W5 O5 W6 130(3) 1_455 .
K5A W5 O5 W6 156(2) . .
O17 W5 O5 K7 -4.0(10) . 1_455
O31 W5 O5 K7 95.2(8) . 1_455
O91 W5 O5 K7 -105.1(8) . 1_455
O32 W5 O5 K7 -173.8(18) . 1_455
O48 W5 O5 K7 171.4(7) . 1_455
K5 W5 O5 K7 12.6(5) . 1_455
K5A W5 O5 K7 26.0(5) . 1_455
O85 W16 O14 Cs3 46(2) . .
O58 W16 O14 Cs3 -44(2) . .
O90 W16 O14 Cs3 -131(2) . .
O84 W16 O14 Cs3 138(2) . .
O56 W16 O14 Cs3 -99(4) . .
Cs1 W16 O14 Cs3 -180(2) 2_746 .
Cs21 W16 O14 Cs3 -106(2) 1_545 .
O85 W16 O14 Cs21 151.8(7) . 1_545
O58 W16 O14 Cs21 61.9(8) . 1_545
O90 W16 O14 Cs21 -24.9(8) . 1_545
O84 W16 O14 Cs21 -115.7(7) . 1_545
O56 W16 O14 Cs21 7(4) . 1_545
Cs1 W16 O14 Cs21 -73.6(4) 2_746 1_545
O100 Nb3 O8 Mn1 -33(4) . .
O49 Nb3 O8 Mn1 149(4) . .
O40 Nb3 O8 Mn1 -120(4) . .
O31 Nb3 O8 Mn1 59(4) . .
O48 Nb3 O8 Mn1 108(6) . .
O100 Nb3 O8 K1 105.9(8) . .
O49 Nb3 O8 K1 -71.9(8) . .
O40 Nb3 O8 K1 18.8(9) . .
O31 Nb3 O8 K1 -162.0(7) . .
O48 Nb3 O8 K1 -113(6) . .
O49 W4 O1 Cs23 -177.2(8) . 1_565
O32 W4 O1 Cs23 -85.2(10) . 1_565
O103 W4 O1 Cs23 89.5(10) . 1_565
O24 W4 O1 Cs23 4.8(11) . 1_565
O48 W4 O1 Cs23 -129(9) . 1_565
K8A W4 O1 Cs23 -178.2(12) 2_647 1_565
K8 W4 O1 Cs23 174.9(15) 2_647 1_565
Cs20 W4 O1 Cs23 94.7(11) 1_565 1_565
O49 W4 O1 K8 7.9(11) . 2_647
O32 W4 O1 K8 99.9(10) . 2_647
O103 W4 O1 K8 -85.5(10) . 2_647
O24 W4 O1 K8 -170.1(9) . 2_647
O48 W4 O1 K8 56(10) . 2_647
K8A W4 O1 K8 6.9(6) 2_647 2_647
Cs23 W4 O1 K8 -174.9(15) 1_565 2_647
Cs20 W4 O1 K8 -80.2(10) 1_565 2_647
O49 W4 O1 Cs20 88.1(9) . 1_565
O32 W4 O1 Cs20 -179.9(9) . 1_565
O103 W4 O1 Cs20 -5.3(11) . 1_565
O24 W4 O1 Cs20 -89.9(10) . 1_565
O48 W4 O1 Cs20 136(9) . 1_565
K8A W4 O1 Cs20 87.1(9) 2_647 1_565
K8 W4 O1 Cs20 80.2(10) 2_647 1_565
Cs23 W4 O1 Cs20 -94.7(11) 1_565 1_565
O39 Si1 O48 W4 179.5(11) . .
O38 Si1 O48 W4 58.2(14) . .
O28 Si1 O48 W4 -59.9(14) . .
O39 Si1 O48 W5 -59.2(14) . .
O38 Si1 O48 W5 179.5(10) . .
O28 Si1 O48 W5 61.5(13) . .
O39 Si1 O48 Nb3 59.0(14) . .
O38 Si1 O48 Nb3 -62.3(13) . .
O28 Si1 O48 Nb3 179.7(9) . .
O1 W4 O48 Si1 177(9) . .
O49 W4 O48 Si1 -133.7(14) . .
O32 W4 O48 Si1 132.3(14) . .
O103 W4 O48 Si1 -40.9(13) . .
O24 W4 O48 Si1 42.8(13) . .
K8A W4 O48 Si1 -136.0(11) 2_647 .
K8 W4 O48 Si1 -130.6(11) 2_647 .
Cs23 W4 O48 Si1 52.6(15) 1_565 .
Cs20 W4 O48 Si1 -50.3(15) 1_565 .
O1 W4 O48 W5 42(10) . .
O49 W4 O48 W5 91.0(7) . .
O32 W4 O48 W5 -2.9(8) . .
O103 W4 O48 W5 -176.2(8) . .
O24 W4 O48 W5 -92.4(8) . .
K8A W4 O48 W5 88.8(6) 2_647 .
K8 W4 O48 W5 94.1(6) 2_647 .
Cs23 W4 O48 W5 -82.6(7) 1_565 .
Cs20 W4 O48 W5 174.45(12) 1_565 .
O1 W4 O48 Nb3 -48(10) . .
O49 W4 O48 Nb3 1.1(7) . .
O32 W4 O48 Nb3 -92.9(8) . .
O103 W4 O48 Nb3 93.9(7) . .
O24 W4 O48 Nb3 177.6(7) . .
K8A W4 O48 Nb3 -1.2(7) 2_647 .
K8 W4 O48 Nb3 4.2(8) 2_647 .
Cs23 W4 O48 Nb3 -172.60(16) 1_565 .
Cs20 W4 O48 Nb3 84.5(6) 1_565 .
O17 W5 O48 Si1 -177(6) . .
O31 W5 O48 Si1 132.7(13) . .
O91 W5 O48 Si1 -44.6(13) . .
O5 W5 O48 Si1 40.8(12) . .
O32 W5 O48 Si1 -132.7(14) . .
K5 W5 O48 Si1 70.9(15) . .
K7 W5 O48 Si1 50.8(15) 1_455 .
K5A W5 O48 Si1 93.5(13) . .
O17 W5 O48 W4 -42(7) . .
O31 W5 O48 W4 -91.7(8) . .
O91 W5 O48 W4 91.0(8) . .
O5 W5 O48 W4 176.4(8) . .
O32 W5 O48 W4 2.8(8) . .
K5 W5 O48 W4 -153.6(6) . .
K7 W5 O48 W4 -173.7(4) 1_455 .
K5A W5 O48 W4 -130.9(6) . .
O17 W5 O48 Nb3 49(7) . .
O31 W5 O48 Nb3 -0.8(7) . .
O91 W5 O48 Nb3 -178.1(8) . .
O5 W5 O48 Nb3 -92.7(7) . .
O32 W5 O48 Nb3 93.7(8) . .
K5 W5 O48 Nb3 -62.7(10) . .
K7 W5 O48 Nb3 -82.8(8) 1_455 .
K5A W5 O48 Nb3 -40.0(10) . .
O8 Nb3 O48 Si1 177(5) . .
O100 Nb3 O48 Si1 -41.4(12) . .
O49 Nb3 O48 Si1 134.0(13) . .
O40 Nb3 O48 Si1 43.9(12) . .
O31 Nb3 O48 Si1 -132.6(13) . .
O8 Nb3 O48 W4 42(6) . .
O100 Nb3 O48 W4 -176.5(7) . .
O49 Nb3 O48 W4 -1.0(6) . .
O40 Nb3 O48 W4 -91.1(7) . .
O31 Nb3 O48 W4 92.3(7) . .
O8 Nb3 O48 W5 -50(6) . .
O100 Nb3 O48 W5 92.0(7) . .
O49 Nb3 O48 W5 -92.6(7) . .
O40 Nb3 O48 W5 177.3(7) . .
O31 Nb3 O48 W5 0.8(6) . .
O26 W7 O2 Cs21 92.8(10) . 1_455
O91 W7 O2 Cs21 3.9(11) . 1_455
O25 W7 O2 Cs21 -176.3(9) . 1_455
O22 W7 O2 Cs21 -88.7(10) . 1_455
O28 W7 O2 Cs21 -132(5) . 1_455
Cs3 W7 O2 Cs21 -110.7(11) 1_465 1_455
Cs3 W7 O2 Cs21 142.8(9) 2_746 1_455
O26 W7 O2 Cs3 -156.4(7) . 1_465
O91 W7 O2 Cs3 114.6(8) . 1_465
O25 W7 O2 Cs3 -65.6(9) . 1_465
O22 W7 O2 Cs3 22.0(9) . 1_465
O28 W7 O2 Cs3 -21(6) . 1_465
Cs3 W7 O2 Cs3 -106.5(6) 2_746 1_465
Cs21 W7 O2 Cs3 110.7(11) 1_455 1_465
O53 Nb6 O9 Mn1 -49(4) . .
O52 Nb6 O9 Mn1 40(4) . .
O83 Nb6 O9 Mn1 -141(4) . .
O51 Nb6 O9 Mn1 128(4) . .
O76 Nb6 O9 Mn1 -101(7) . .
K1 Nb6 O9 Mn1 150(5) . .
O53 Nb6 O9 K1 161.2(7) . .
O52 Nb6 O9 K1 -109.3(8) . .
O83 Nb6 O9 K1 68.9(8) . .
O51 Nb6 O9 K1 -22.0(8) . .
O76 Nb6 O9 K1 110(5) . .
O77 Si2 O56 W16 60.0(13) . .
O76 Si2 O56 W16 -178.2(9) . .
O73 Si2 O56 W16 -58.9(13) . .
O77 Si2 O56 W18 -61.9(13) . .
O76 Si2 O56 W18 59.8(13) . .
O73 Si2 O56 W18 179.2(10) . .
O77 Si2 O56 W17 -179.8(9) . .
O76 Si2 O56 W17 -58.0(12) . .
O73 Si2 O56 W17 61.4(13) . .
O14 W16 O56 Si2 -169(4) . .
O85 W16 O56 Si2 44.2(12) . .
O58 W16 O56 Si2 133.1(13) . .
O90 W16 O56 Si2 -136.2(13) . .
O84 W16 O56 Si2 -45.0(11) . .
Cs1 W16 O56 Si2 -91.6(10) 2_746 .
Cs21 W16 O56 Si2 -163.1(9) 1_545 .
O14 W16 O56 W18 -34(4) . .
O85 W16 O56 W18 179.8(7) . .
O58 W16 O56 W18 -91.3(8) . .
O90 W16 O56 W18 -0.7(7) . .
O84 W16 O56 W18 90.5(7) . .
Cs1 W16 O56 W18 44.0(5) 2_746 .
Cs21 W16 O56 W18 -27.6(5) 1_545 .
O14 W16 O56 W17 56(4) . .
O85 W16 O56 W17 -90.0(7) . .
O58 W16 O56 W17 -1.1(7) . .
O90 W16 O56 W17 89.5(8) . .
O84 W16 O56 W17 -179.2(7) . .
Cs1 W16 O56 W17 134.2(4) 2_746 .
Cs21 W16 O56 W17 62.6(5) 1_545 .
O19 W18 O56 Si2 -178(96) . .
O105 W18 O56 Si2 -41.7(12) . .
O90 W18 O56 Si2 137.2(13) . .
O59 W18 O56 Si2 -132.6(13) . .
O101 W18 O56 Si2 44.9(12) . .
Cs23 W18 O56 Si2 2.3(14) . .
Cs1 W18 O56 Si2 95.0(10) 2_746 .
Cs21 W18 O56 Si2 163.3(10) 1_545 .
Cs20 W18 O56 Si2 -111.6(10) . .
O19 W18 O56 W16 45(6) . .
O105 W18 O56 W16 -178.2(8) . .
O90 W18 O56 W16 0.7(7) . .
O59 W18 O56 W16 90.8(7) . .
O101 W18 O56 W16 -91.7(7) . .
Cs23 W18 O56 W16 -134.2(3) . .
Cs1 W18 O56 W16 -41.5(5) 2_746 .
Cs21 W18 O56 W16 26.8(5) 1_545 .
Cs20 W18 O56 W16 111.9(6) . .
O19 W18 O56 W17 -45(6) . .
O105 W18 O56 W17 91.2(8) . .
O90 W18 O56 W17 -89.9(8) . .
O59 W18 O56 W17 0.2(6) . .
O101 W18 O56 W17 177.7(7) . .
Cs23 W18 O56 W17 135.2(3) . .
Cs1 W18 O56 W17 -132.1(4) 2_746 .
Cs21 W18 O56 W17 -63.8(5) 1_545 .
Cs20 W18 O56 W17 21.3(9) . .
O98 W17 O56 Si2 -175(5) . .
O57 W17 O56 Si2 -43.6(11) . .
O59 W17 O56 Si2 133.0(12) . .
O55 W17 O56 Si2 42.9(11) . .
O58 W17 O56 Si2 -134.5(13) . .
Cs20 W17 O56 Si2 44.2(14) 2_737 .
O98 W17 O56 W16 -40(6) . .
O57 W17 O56 W16 92.0(7) . .
O59 W17 O56 W16 -91.4(7) . .
O55 W17 O56 W16 178.5(7) . .
O58 W17 O56 W16 1.1(7) . .
Cs20 W17 O56 W16 179.75(16) 2_737 .
O98 W17 O56 W18 51(6) . .
O57 W17 O56 W18 -176.7(8) . .
O59 W17 O56 W18 -0.2(7) . .
O55 W17 O56 W18 -90.3(7) . .
O58 W17 O56 W18 92.4(8) . .
Cs20 W17 O56 W18 -89.0(6) 2_737 .
O48 Si1 O28 W19 -179.5(10) . .
O39 Si1 O28 W19 -59.2(13) . .
O38 Si1 O28 W19 61.0(12) . .
O48 Si1 O28 W9 58.8(12) . .
O39 Si1 O28 W9 179.0(9) . .
O38 Si1 O28 W9 -60.7(12) . .
O48 Si1 O28 W7 -59.8(13) . .
O39 Si1 O28 W7 60.5(13) . .
O38 Si1 O28 W7 -179.3(9) . .
O16 W9 O28 Si1 175(5) . .
O24 W9 O28 Si1 -41.5(12) . .
O22 W9 O28 Si1 -133.8(12) . .
O21 W9 O28 Si1 135.3(12) . .
O23 W9 O28 Si1 43.9(11) . .
Cs23 W9 O28 Si1 -51.4(13) 1_565 .
Cs1 W9 O28 Si1 114.8(9) 2_756 .
O16 W9 O28 W19 40(5) . .
O24 W9 O28 W19 -177.2(8) . .
O22 W9 O28 W19 90.6(8) . .
O21 W9 O28 W19 -0.3(7) . .
O23 W9 O28 W19 -91.7(7) . .
Cs23 W9 O28 W19 173.02(16) 1_565 .
Cs1 W9 O28 W19 -20.8(8) 2_756 .
O16 W9 O28 W7 -52(5) . .
O24 W9 O28 W7 91.3(8) . .
O22 W9 O28 W7 -1.0(7) . .
O21 W9 O28 W7 -91.8(7) . .
O23 W9 O28 W7 176.7(8) . .
Cs23 W9 O28 W7 81.4(7) 1_565 .
Cs1 W9 O28 W7 -112.4(4) 2_756 .
O2 W7 O28 Si1 180(100) . .
O26 W7 O28 Si1 -44.7(11) . .
O91 W7 O28 Si1 42.5(11) . .
O25 W7 O28 Si1 -134.9(13) . .
O22 W7 O28 Si1 134.6(13) . .
Cs3 W7 O28 Si1 160.1(8) 1_465 .
Cs3 W7 O28 Si1 -96.7(10) 2_746 .
Cs21 W7 O28 Si1 55.8(14) 1_455 .
O2 W7 O28 W19 -46(6) . .
O26 W7 O28 W19 89.7(7) . .
O91 W7 O28 W19 176.9(7) . .
O25 W7 O28 W19 -0.5(7) . .
O22 W7 O28 W19 -91.0(8) . .
Cs3 W7 O28 W19 -65.5(6) 1_465 .
Cs3 W7 O28 W19 37.7(5) 2_746 .
Cs21 W7 O28 W19 -169.8(2) 1_455 .
O2 W7 O28 W9 46(6) . .
O26 W7 O28 W9 -178.3(7) . .
O91 W7 O28 W9 -91.1(7) . .
O25 W7 O28 W9 91.4(8) . .
O22 W7 O28 W9 0.9(7) . .
Cs3 W7 O28 W9 26.4(6) 1_465 .
Cs3 W7 O28 W9 129.6(4) 2_746 .
Cs21 W7 O28 W9 -77.9(8) 1_455 .
O56 Si2 O73 Nb4 -179.9(10) . .
O77 Si2 O73 Nb4 60.7(13) . .
O76 Si2 O73 Nb4 -60.4(13) . .
O56 Si2 O73 W10 -60.4(13) . .
O77 Si2 O73 W10 -179.8(9) . .
O76 Si2 O73 W10 59.1(13) . .
O56 Si2 O73 W15 57.8(13) . .
O77 Si2 O73 W15 -61.6(13) . .
O76 Si2 O73 W15 177.3(10) . .
O51 Nb4 O73 Si2 43.0(12) . .
O47 Nb4 O73 Si2 -154(3) . .
O50 Nb4 O73 Si2 -46.8(12) . .
O62 Nb4 O73 Si2 134.3(13) . .
O61 Nb4 O73 Si2 -134.8(13) . .
Cs2 Nb4 O73 Si2 -93.0(11) 2_746 .
O51 Nb4 O73 W10 -90.3(7) . .
O47 Nb4 O73 W10 72(3) . .
O50 Nb4 O73 W10 179.9(7) . .
O62 Nb4 O73 W10 1.0(6) . .
O61 Nb4 O73 W10 91.9(7) . .
Cs2 Nb4 O73 W10 133.6(4) 2_746 .
O51 Nb4 O73 W15 178.3(7) . .
O47 Nb4 O73 W15 -19(4) . .
O50 Nb4 O73 W15 88.5(7) . .
O62 Nb4 O73 W15 -90.4(7) . .
O61 Nb4 O73 W15 0.5(6) . .
Cs2 Nb4 O73 W15 42.3(5) 2_746 .
O20 W10 O73 Si2 164(5) . .
O75 W10 O73 Si2 -42.7(11) . .
O62 W10 O73 Si2 -134.7(12) . .
O74 W10 O73 Si2 131.0(12) . .
O57 W10 O73 Si2 41.9(12) . .
O20 W10 O73 Nb4 -62(6) . .
O75 W10 O73 Nb4 91.0(7) . .
O62 W10 O73 Nb4 -1.0(7) . .
O74 W10 O73 Nb4 -95.3(8) . .
O57 W10 O73 Nb4 175.6(8) . .
O20 W10 O73 W15 31(6) . .
O75 W10 O73 W15 -175.6(7) . .
O62 W10 O73 W15 92.4(7) . .
O74 W10 O73 W15 -2.0(7) . .
O57 W10 O73 W15 -91.0(8) . .
O12 W15 O73 Si2 -171(5) . .
O61 W15 O73 Si2 134.9(13) . .
O60 W15 O73 Si2 42.6(12) . .
O74 W15 O73 Si2 -130.6(13) . .
O85 W15 O73 Si2 -42.9(12) . .
Cs2 W15 O73 Si2 91.8(11) 2_746 .
O12 W15 O73 Nb4 54(5) . .
O61 W15 O73 Nb4 -0.5(7) . .
O60 W15 O73 Nb4 -92.8(7) . .
O74 W15 O73 Nb4 94.0(8) . .
O85 W15 O73 Nb4 -178.3(7) . .
Cs2 W15 O73 Nb4 -43.6(5) 2_746 .
O12 W15 O73 W10 -38(5) . .
O61 W15 O73 W10 -92.5(7) . .
O60 W15 O73 W10 175.2(7) . .
O74 W15 O73 W10 2.0(7) . .
O85 W15 O73 W10 89.7(7) . .
Cs2 W15 O73 W10 -135.6(4) 2_746 .
O13 W14 O63 Nb5 174.2(11) . .
O71 W14 O63 Nb5 72.3(11) . .
O60 W14 O63 Nb5 -83.2(11) . .
O84 W14 O63 Nb5 -5(3) . .
O77 W14 O63 Nb5 -0.4(9) . .
Cs2 W14 O63 Nb5 -115.9(13) 2_746 .
Cs1 W14 O63 Nb5 88.8(12) 2_746 .
O13 W14 O63 Cs2 -69.9(9) . 2_746
O71 W14 O63 Cs2 -171.7(8) . 2_746
O60 W14 O63 Cs2 32.7(8) . 2_746
O84 W14 O63 Cs2 111(2) . 2_746
O77 W14 O63 Cs2 115.6(7) . 2_746
Cs1 W14 O63 Cs2 -155.3(3) 2_746 2_746
O52 Nb5 O63 W14 5(3) . .
O50 Nb5 O63 W14 85.5(11) . .
O81 Nb5 O63 W14 -175.5(10) . .
O70 Nb5 O63 W14 -75.0(11) . .
O77 Nb5 O63 W14 0.4(9) . .
Cs2 Nb5 O63 W14 115.8(13) 2_746 .
O52 Nb5 O63 Cs2 -111(3) . 2_746
O50 Nb5 O63 Cs2 -30.3(7) . 2_746
O81 Nb5 O63 Cs2 68.8(8) . 2_746
O70 Nb5 O63 Cs2 169.3(8) . 2_746
O77 Nb5 O63 Cs2 -115.4(7) . 2_746
O24 W9 O16 Cs23 -3.0(10) . 1_565
O22 W9 O16 Cs23 90.0(9) . 1_565
O21 W9 O16 Cs23 177.9(8) . 1_565
O23 W9 O16 Cs23 -90.3(9) . 1_565
O28 W9 O16 Cs23 139(5) . 1_565
Cs1 W9 O16 Cs23 -151.6(15) 2_756 1_565
O24 W9 O16 Cs1 148.7(10) . 2_756
O22 W9 O16 Cs1 -118.4(10) . 2_756
O21 W9 O16 Cs1 -30.4(11) . 2_756
O23 W9 O16 Cs1 61.3(11) . 2_756
O28 W9 O16 Cs1 -69(6) . 2_756
Cs23 W9 O16 Cs1 151.6(15) 1_565 2_756
O31 W5 O17 K5 -70.6(12) . .
O91 W5 O17 K5 108.7(11) . .
O5 W5 O17 K5 21.7(12) . .
O32 W5 O17 K5 -162.7(11) . .
O48 W5 O17 K5 -120(6) . .
K7 W5 O17 K5 17.5(6) 1_455 .
K5A W5 O17 K5 -22.3(6) . .
O31 W5 O17 K2 128.5(16) . 1_455
O91 W5 O17 K2 -52.2(17) . 1_455
O5 W5 O17 K2 -139.2(15) . 1_455
O32 W5 O17 K2 36.5(18) . 1_455
O48 W5 O17 K2 80(7) . 1_455
K5 W5 O17 K2 -161(2) . 1_455
K7 W5 O17 K2 -143(2) 1_455 1_455
K5A W5 O17 K2 177(2) . 1_455
O31 W5 O17 K5A -48.4(12) . .
O91 W5 O17 K5A 131.0(11) . .
O5 W5 O17 K5A 43.9(12) . .
O32 W5 O17 K5A -140.4(11) . .
O48 W5 O17 K5A -97(7) . .
K5 W5 O17 K5A 22.3(6) . .
K7 W5 O17 K5A 39.7(7) 1_455 .
O31 W5 O17 K7 -88.1(10) . 1_455
O91 W5 O17 K7 91.2(10) . 1_455
O5 W5 O17 K7 4.2(11) . 1_455
O32 W5 O17 K7 179.9(9) . 1_455
O48 W5 O17 K7 -137(6) . 1_455
K5 W5 O17 K7 -17.5(6) . 1_455
K5A W5 O17 K7 -39.7(7) . 1_455
O31 W5 O17 Cs21 179.9(8) . 1_455
O91 W5 O17 Cs21 -0.8(10) . 1_455
O5 W5 O17 Cs21 -87.8(9) . 1_455
O32 W5 O17 Cs21 87.8(9) . 1_455
O48 W5 O17 Cs21 131(6) . 1_455
K5 W5 O17 Cs21 -109.5(13) . 1_455
K7 W5 O17 Cs21 -92.0(10) 1_455 1_455
K5A W5 O17 Cs21 -131.7(14) . 1_455
O48 Si1 O39 Nb2 -60.1(14) . .
O38 Si1 O39 Nb2 61.0(13) . .
O28 Si1 O39 Nb2 179.5(10) . .
O48 Si1 O39 W6 62.1(14) . .
O38 Si1 O39 W6 -176.8(10) . .
O28 Si1 O39 W6 -58.2(14) . .
O48 Si1 O39 W1 178.7(10) . .
O38 Si1 O39 W1 -60.2(14) . .
O28 Si1 O39 W1 58.3(13) . .
O4 W6 O39 Si1 180(100) . .
O108 W6 O39 Si1 -136.0(14) . .
O5 W6 O39 Si1 -45.1(12) . .
O26 W6 O39 Si1 41.0(13) . .
O36 W6 O39 Si1 129.2(14) . .
K7 W6 O39 Si1 -57.0(15) 1_455 .
Cs3 W6 O39 Si1 87.0(12) 2_746 .
O4 W6 O39 Nb2 -44(8) . .
O108 W6 O39 Nb2 -0.1(7) . .
O5 W6 O39 Nb2 90.8(7) . .
O26 W6 O39 Nb2 176.9(8) . .
O36 W6 O39 Nb2 -94.9(8) . .
K7 W6 O39 Nb2 78.9(8) 1_455 .
Cs3 W6 O39 Nb2 -137.1(4) 2_746 .
O4 W6 O39 W1 48(8) . .
O108 W6 O39 W1 92.3(8) . .
O5 W6 O39 W1 -176.8(8) . .
O26 W6 O39 W1 -90.7(7) . .
O36 W6 O39 W1 -2.5(7) . .
K7 W6 O39 W1 171.3(4) 1_455 .
Cs3 W6 O39 W1 -44.7(5) 2_746 .
O18 W1 O39 Si1 -174(5) . .
O34 W1 O39 Si1 133.7(13) . .
O36 W1 O39 Si1 -129.7(14) . .
O107 W1 O39 Si1 -42.2(12) . .
O44 W1 O39 Si1 41.6(12) . .
Cs2 W1 O39 Si1 89.9(11) 2_746 .
Cs3 W1 O39 Si1 -86.4(11) 2_746 .
O18 W1 O39 Nb2 51(6) . .
O34 W1 O39 Nb2 -1.6(6) . .
O36 W1 O39 Nb2 95.0(8) . .
O107 W1 O39 Nb2 -177.5(8) . .
O44 W1 O39 Nb2 -93.7(8) . .
Cs2 W1 O39 Nb2 -45.4(5) 2_746 .
Cs3 W1 O39 Nb2 138.3(4) 2_746 .
O18 W1 O39 W6 -42(6) . .
O34 W1 O39 W6 -94.1(7) . .
O36 W1 O39 W6 2.5(7) . .
O107 W1 O39 W6 90.1(7) . .
O44 W1 O39 W6 173.8(8) . .
Cs2 W1 O39 W6 -137.8(4) 2_746 .
Cs3 W1 O39 W6 45.8(5) 2_746 .
O16 W9 O24 W4 -132(2) . .
O22 W9 O24 W4 128(3) . .
O21 W9 O24 W4 46(4) . .
O23 W9 O24 W4 -30(2) . .
O28 W9 O24 W4 54(2) . .
Cs23 W9 O24 W4 -135(3) 1_565 .
Cs1 W9 O24 W4 -103(2) 2_756 .
O16 W9 O24 Cs23 2.8(10) . 1_565
O22 W9 O24 Cs23 -97.4(8) . 1_565
O21 W9 O24 Cs23 -179.6(18) . 1_565
O23 W9 O24 Cs23 104.3(8) . 1_565
O28 W9 O24 Cs23 -171.7(7) . 1_565
Cs1 W9 O24 Cs23 32.2(11) 2_756 1_565
O1 W4 O24 W9 130(3) . .
O49 W4 O24 W9 -44(4) . .
O32 W4 O24 W9 -128(3) . .
O103 W4 O24 W9 32(2) . .
O48 W4 O24 W9 -54(2) . .
K8A W4 O24 W9 123(2) 2_647 .
K8 W4 O24 W9 116(2) 2_647 .
Cs23 W4 O24 W9 135(3) 1_565 .
Cs20 W4 O24 W9 80(2) 1_565 .
O1 W4 O24 Cs23 -4.5(10) . 1_565
O49 W4 O24 Cs23 -179(2) . 1_565
O32 W4 O24 Cs23 97.1(8) . 1_565
O103 W4 O24 Cs23 -102.7(8) . 1_565
O48 W4 O24 Cs23 171.4(7) . 1_565
K8A W4 O24 Cs23 -12(2) 2_647 1_565
K8 W4 O24 Cs23 -18.1(14) 2_647 1_565
Cs20 W4 O24 Cs23 -54.5(5) 1_565 1_565
O75 W10 O20 K8A 87.7(16) . 1_655
O62 W10 O20 K8A -179.1(14) . 1_655
O74 W10 O20 K8A -87.7(16) . 1_655
O57 W10 O20 K8A 1.5(17) . 1_655
O73 W10 O20 K8A -119(5) . 1_655
O75 W10 O20 K1 -52.4(12) . 2_747
O62 W10 O20 K1 40.7(12) . 2_747
O74 W10 O20 K1 132.2(10) . 2_747
O57 W10 O20 K1 -138.7(10) . 2_747
O73 W10 O20 K1 100(5) . 2_747
O75 W10 O20 K8 82.9(11) . 1_655
O62 W10 O20 K8 176.1(10) . 1_655
O74 W10 O20 K8 -92.5(11) . 1_655
O57 W10 O20 K8 -3.4(12) . 1_655
O73 W10 O20 K8 -124(5) . 1_655
O13 W14 O71 W13 -172.5(12) . .
O63 W14 O71 W13 -70.7(12) . .
O60 W14 O71 W13 19(3) . .
O84 W14 O71 W13 88.2(12) . .
O77 W14 O71 W13 2.7(10) . .
Cs2 W14 O71 W13 -80.1(13) 2_746 .
Cs1 W14 O71 W13 123.9(14) 2_746 .
O13 W14 O71 Cs1 63.6(9) . 2_746
O63 W14 O71 Cs1 165.4(8) . 2_746
O60 W14 O71 Cs1 -104.6(18) . 2_746
O84 W14 O71 Cs1 -35.7(7) . 2_746
O77 W14 O71 Cs1 -121.2(7) . 2_746
Cs2 W14 O71 Cs1 156.0(3) 2_746 2_746
O15 W13 O71 W14 170.4(12) . .
O101 W13 O71 W14 -87.7(12) . .
O70 W13 O71 W14 70.4(12) . .
O72 W13 O71 W14 -16(3) . .
O77 W13 O71 W14 -2.7(10) . .
Cs23 W13 O71 W14 -137.4(8) . .
Cs1 W13 O71 W14 -121.4(14) 2_746 .
O15 W13 O71 Cs1 -68.2(10) . 2_746
O101 W13 O71 Cs1 33.8(8) . 2_746
O70 W13 O71 Cs1 -168.1(8) . 2_746
O72 W13 O71 Cs1 106(2) . 2_746
O77 W13 O71 Cs1 118.8(8) . 2_746
Cs23 W13 O71 Cs1 -16.0(10) . 2_746
O20 W10 O75 W11 -125(3) . .
O62 W10 O75 W11 132(3) . .
O74 W10 O75 W11 43(4) . .
O57 W10 O75 W11 -26(3) . .
O73 W10 O75 W11 58(3) . .
O11 W11 O75 W10 126(3) . .
O83 W11 O75 W10 -134(3) . .
O55 W11 O75 W10 26(3) . .
O82 W11 O75 W10 -40(4) . .
O76 W11 O75 W10 -57(3) . .
K5A W11 O75 W10 166(2) 2_647 .
K2 W11 O75 W10 93(3) 2_747 .
Cs20 W11 O75 W10 81(3) 2_737 .
O7 W2 O44 W1 -130(3) . .
O46 W2 O44 W1 129(3) . .
O30 W2 O44 W1 36(4) . .
O37 W2 O44 W1 -29(3) . .
O38 W2 O44 W1 54(3) . .
Cs2 W2 O44 W1 161(3) 2_746 .
Cs1 W2 O44 W1 -88(3) . .
O7 W2 O44 Cs2 69.5(9) . 2_746
O46 W2 O44 Cs2 -31.5(7) . 2_746
O30 W2 O44 Cs2 -125.3(19) . 2_746
O37 W2 O44 Cs2 170.7(7) . 2_746
O38 W2 O44 Cs2 -106.5(6) . 2_746
Cs1 W2 O44 Cs2 111.6(4) . 2_746
O18 W1 O44 W2 129(3) . .
O34 W1 O44 W2 -130(3) . .
O36 W1 O44 W2 -35(4) . .
O107 W1 O44 W2 28(3) . .
O39 W1 O44 W2 -55(3) . .
Cs2 W1 O44 W2 -161(3) 2_746 .
Cs3 W1 O44 W2 41(3) 2_746 .
O18 W1 O44 Cs2 -69.9(9) . 2_746
O34 W1 O44 Cs2 30.9(7) . 2_746
O36 W1 O44 Cs2 125.9(19) . 2_746
O107 W1 O44 Cs2 -171.1(8) . 2_746
O39 W1 O44 Cs2 105.2(7) . 2_746
Cs3 W1 O44 Cs2 -158.0(2) 2_746 2_746
O50 Nb5 O52 Nb6 -30(2) . .
O81 Nb5 O52 Nb6 -130(2) . .
O70 Nb5 O52 Nb6 129(2) . .
O63 Nb5 O52 Nb6 50(4) . .
O77 Nb5 O52 Nb6 54(2) . .
Cs2 Nb5 O52 Nb6 -44(3) 2_746 .
O9 Nb6 O52 Nb5 132(2) . .
O53 Nb6 O52 Nb5 -125(2) . .
O83 Nb6 O52 Nb5 -44(3) . .
O51 Nb6 O52 Nb5 31(2) . .
O76 Nb6 O52 Nb5 -53(2) . .
K1 Nb6 O52 Nb5 77(2) . .
O48 Si1 O38 Nb1 60.3(12) . .
O39 Si1 O38 Nb1 -60.4(13) . .
O28 Si1 O38 Nb1 179.6(9) . .
O48 Si1 O38 W3 -59.2(13) . .
O39 Si1 O38 W3 -180.0(10) . .
O28 Si1 O38 W3 60.0(13) . .
O48 Si1 O38 W2 179.4(10) . .
O39 Si1 O38 W2 58.6(13) . .
O28 Si1 O38 W2 -61.4(12) . .
O40 Nb1 O38 Si1 -43.9(11) . .
O47 Nb1 O38 Si1 164(3) . .
O35 Nb1 O38 Si1 47.1(10) . .
O29 Nb1 O38 Si1 -135.5(12) . .
O46 Nb1 O38 Si1 134.2(12) . .
Cs2 Nb1 O38 Si1 94.1(9) 2_746 .
O40 Nb1 O38 W3 90.5(7) . .
O47 Nb1 O38 W3 -62(3) . .
O35 Nb1 O38 W3 -178.4(6) . .
O29 Nb1 O38 W3 -1.1(7) . .
O46 Nb1 O38 W3 -91.4(7) . .
Cs2 Nb1 O38 W3 -131.4(4) 2_746 .
O40 Nb1 O38 W2 -177.6(7) . .
O47 Nb1 O38 W2 30(3) . .
O35 Nb1 O38 W2 -86.5(6) . .
O29 Nb1 O38 W2 90.8(7) . .
O46 Nb1 O38 W2 0.5(6) . .
Cs2 Nb1 O38 W2 -39.6(4) 2_746 .
O106 W3 O38 Si1 179(94) . .
O23 W3 O38 Si1 -43.1(12) . .
O29 W3 O38 Si1 133.3(13) . .
O103 W3 O38 Si1 42.2(12) . .
O30 W3 O38 Si1 -132.8(13) . .
K7 W3 O38 Si1 176.1(10) . .
Cs20 W3 O38 Si1 57.3(14) 1_565 .
O106 W3 O38 Nb1 47(5) . .
O23 W3 O38 Nb1 -175.2(8) . .
O29 W3 O38 Nb1 1.1(7) . .
O103 W3 O38 Nb1 -90.0(7) . .
O30 W3 O38 Nb1 95.1(8) . .
K7 W3 O38 Nb1 43.9(5) . .
Cs20 W3 O38 Nb1 -74.9(7) 1_565 .
O106 W3 O38 W2 -46(5) . .
O23 W3 O38 W2 92.1(7) . .
O29 W3 O38 W2 -91.6(8) . .
O103 W3 O38 W2 177.3(8) . .
O30 W3 O38 W2 2.4(7) . .
K7 W3 O38 W2 -48.8(5) . .
Cs20 W3 O38 W2 -167.60(18) 1_565 .
O7 W2 O38 Si1 165(4) . .
O46 W2 O38 Si1 -132.4(12) . .
O44 W2 O38 Si1 -39.0(11) . .
O30 W2 O38 Si1 133.2(13) . .
O37 W2 O38 Si1 45.9(11) . .
Cs2 W2 O38 Si1 -90.1(10) 2_746 .
Cs1 W2 O38 Si1 42.6(14) . .
O7 W2 O38 Nb1 -63(5) . .
O46 W2 O38 Nb1 -0.5(7) . .
O44 W2 O38 Nb1 92.9(7) . .
O30 W2 O38 Nb1 -95.0(8) . .
O37 W2 O38 Nb1 177.7(7) . .
Cs2 W2 O38 Nb1 41.7(5) 2_746 .
Cs1 W2 O38 Nb1 174.38(13) . .
O7 W2 O38 W3 30(5) . .
O46 W2 O38 W3 92.1(7) . .
O44 W2 O38 W3 -174.5(8) . .
O30 W2 O38 W3 -2.4(7) . .
O37 W2 O38 W3 -89.7(7) . .
Cs2 W2 O38 W3 134.3(4) 2_746 .
Cs1 W2 O38 W3 -93.0(6) . .
O105 W18 O19 Cs20 -57.2(14) . .
O90 W18 O19 Cs20 121.7(12) . .
O59 W18 O19 Cs20 34.4(14) . .
O101 W18 O19 Cs20 -145.5(11) . .
O56 W18 O19 Cs20 79(6) . .
Cs23 W18 O19 Cs20 -101.9(13) . .
Cs1 W18 O19 Cs20 166.4(12) 2_746 .
Cs21 W18 O19 Cs20 98.0(12) 1_545 .
O105 W18 O19 Cs23 44.7(9) . .
O90 W18 O19 Cs23 -136.4(7) . .
O59 W18 O19 Cs23 136.3(7) . .
O101 W18 O19 Cs23 -43.6(8) . .
O56 W18 O19 Cs23 -179(100) . .
Cs1 W18 O19 Cs23 -91.8(5) 2_746 .
Cs21 W18 O19 Cs23 -160.1(8) 1_545 .
Cs20 W18 O19 Cs23 101.9(13) . .
O15 W13 O70 Nb5 -173.6(12) . .
O101 W13 O70 Nb5 4(3) . .
O72 W13 O70 Nb5 82.6(12) . .
O71 W13 O70 Nb5 -74.4(12) . .
O77 W13 O70 Nb5 -1.4(10) . .
Cs23 W13 O70 Nb5 133.0(8) . .
Cs1 W13 O70 Nb5 -86.2(12) 2_746 .
O52 Nb5 O70 W13 -86.4(12) . .
O50 Nb5 O70 W13 8(3) . .
O81 Nb5 O70 W13 171.2(11) . .
O63 Nb5 O70 W13 76.4(12) . .
O77 Nb5 O70 W13 1.4(10) . .
Cs2 Nb5 O70 W13 87.2(12) 2_746 .
O18 W1 O34 Nb2 -171.5(10) . .
O36 W1 O34 Nb2 -70.4(10) . .
O107 W1 O34 Nb2 13(2) . .
O44 W1 O34 Nb2 85.4(10) . .
O39 W1 O34 Nb2 2.0(8) . .
Cs2 W1 O34 Nb2 116.9(11) 2_746 .
Cs3 W1 O34 Nb2 -83.7(11) 2_746 .
O18 W1 O34 Cs2 71.7(8) . 2_746
O36 W1 O34 Cs2 172.7(8) . 2_746
O107 W1 O34 Cs2 -104.2(18) . 2_746
O44 W1 O34 Cs2 -31.4(7) . 2_746
O39 W1 O34 Cs2 -114.9(7) . 2_746
Cs3 W1 O34 Cs2 159.5(3) 2_746 2_746
O10 W12 O53 Nb6 172.8(12) . .
O72 W12 O53 Nb6 -88.8(13) . .
O105 W12 O53 Nb6 -16(3) . .
O82 W12 O53 Nb6 70.0(13) . .
O76 W12 O53 Nb6 -2.9(11) . .
K8A W12 O53 Nb6 -160.4(16) . .
Cs23 W12 O53 Nb6 -138.1(8) . .
O10 W12 O53 K8A -26.9(11) . .
O72 W12 O53 K8A 71.6(8) . .
O105 W12 O53 K8A 144(2) . .
O82 W12 O53 K8A -129.6(8) . .
O76 W12 O53 K8A 157.5(9) . .
Cs23 W12 O53 K8A 22.3(11) . .
O9 Nb6 O53 W12 -170.4(12) . .
O52 Nb6 O53 W12 87.9(13) . .
O83 Nb6 O53 W12 -67.5(13) . .
O51 Nb6 O53 W12 17(3) . .
O76 Nb6 O53 W12 2.9(11) . .
K1 Nb6 O53 W12 -138.0(8) . .
O9 Nb6 O53 K8A 37.4(15) . .
O52 Nb6 O53 K8A -64.3(13) . .
O83 Nb6 O53 K8A 140.2(14) . .
O51 Nb6 O53 K8A -135.1(16) . .
O76 Nb6 O53 K8A -149.4(15) . .
K1 Nb6 O53 K8A 69.7(19) . .
O1 W4 O32 W5 -171.7(14) . .
O49 W4 O32 W5 -70.1(13) . .
O103 W4 O32 W5 23(3) . .
O24 W4 O32 W5 89.7(13) . .
O48 W4 O32 W5 4.2(11) . .
K8A W4 O32 W5 -110.4(12) 2_647 .
K8 W4 O32 W5 -121.3(11) 2_647 .
Cs23 W4 O32 W5 141.0(11) 1_565 .
Cs20 W4 O32 W5 -171.9(2) 1_565 .
O17 W5 O32 W4 170.5(13) . .
O31 W5 O32 W4 71.4(13) . .
O91 W5 O32 W4 -88.1(13) . .
O5 W5 O32 W4 -20(3) . .
O48 W5 O32 W4 -4.2(11) . .
K5 W5 O32 W4 151.0(8) . .
K7 W5 O32 W4 170.7(6) 1_455 .
K5A W5 O32 W4 134.7(10) . .
O47 Nb4 O51 Nb6 132.8(19) . .
O50 Nb4 O51 Nb6 33(2) . .
O62 Nb4 O51 Nb6 -126(2) . .
O61 Nb4 O51 Nb6 -44(4) . .
O73 Nb4 O51 Nb6 -51.2(19) . .
Cs2 Nb4 O51 Nb6 48(2) 2_746 .
O47 Nb4 O51 K1 -23.3(9) . .
O50 Nb4 O51 K1 -123.2(7) . .
O62 Nb4 O51 K1 77.8(8) . .
O61 Nb4 O51 K1 160(2) . .
O73 Nb4 O51 K1 152.7(7) . .
Cs2 Nb4 O51 K1 -107.6(7) 2_746 .
O9 Nb6 O51 Nb4 -135(2) . .
O53 Nb6 O51 Nb4 37(3) . .
O52 Nb6 O51 Nb4 -34(2) . .
O83 Nb6 O51 Nb4 122(2) . .
O76 Nb6 O51 Nb4 51.0(19) . .
K1 Nb6 O51 Nb4 -157(2) . .
O9 Nb6 O51 K1 22.3(9) . .
O53 Nb6 O51 K1 -165.2(16) . .
O52 Nb6 O51 K1 123.7(7) . .
O83 Nb6 O51 K1 -80.3(7) . .
O76 Nb6 O51 K1 -151.6(6) . .
O56 Si2 O77 Nb5 179.7(10) . .
O76 Si2 O77 Nb5 59.0(14) . .
O73 Si2 O77 Nb5 -60.9(13) . .
O56 Si2 O77 W13 59.3(13) . .
O76 Si2 O77 W13 -61.4(13) . .
O73 Si2 O77 W13 178.7(9) . .
O56 Si2 O77 W14 -57.7(13) . .
O76 Si2 O77 W14 -178.4(10) . .
O73 Si2 O77 W14 61.7(13) . .
O52 Nb5 O77 Si2 -43.2(12) . .
O50 Nb5 O77 Si2 47.5(12) . .
O81 Nb5 O77 Si2 158(3) . .
O70 Nb5 O77 Si2 -135.0(13) . .
O63 Nb5 O77 Si2 135.4(13) . .
Cs2 Nb5 O77 Si2 92.9(11) 2_746 .
O52 Nb5 O77 W13 90.9(7) . .
O50 Nb5 O77 W13 -178.5(7) . .
O81 Nb5 O77 W13 -68(4) . .
O70 Nb5 O77 W13 -1.0(7) . .
O63 Nb5 O77 W13 -90.5(7) . .
Cs2 Nb5 O77 W13 -133.0(4) 2_746 .
O52 Nb5 O77 W14 -178.9(7) . .
O50 Nb5 O77 W14 -88.2(7) . .
O81 Nb5 O77 W14 22(4) . .
O70 Nb5 O77 W14 89.3(8) . .
O63 Nb5 O77 W14 -0.3(6) . .
Cs2 Nb5 O77 W14 -42.8(5) 2_746 .
O15 W13 O77 Si2 -174(5) . .
O101 W13 O77 Si2 -42.1(12) . .
O70 W13 O77 Si2 135.9(13) . .
O72 W13 O77 Si2 44.2(12) . .
O71 W13 O77 Si2 -130.6(12) . .
Cs23 W13 O77 Si2 3.3(14) . .
Cs1 W13 O77 Si2 -90.9(10) 2_746 .
O15 W13 O77 Nb5 51(5) . .
O101 W13 O77 Nb5 -176.9(8) . .
O70 W13 O77 Nb5 1.0(7) . .
O72 W13 O77 Nb5 -90.6(7) . .
O71 W13 O77 Nb5 94.5(8) . .
Cs23 W13 O77 Nb5 -131.6(4) . .
Cs1 W13 O77 Nb5 134.3(4) 2_746 .
O15 W13 O77 W14 -42(5) . .
O101 W13 O77 W14 90.4(7) . .
O70 W13 O77 W14 -91.7(8) . .
O72 W13 O77 W14 176.7(7) . .
O71 W13 O77 W14 1.8(6) . .
Cs23 W13 O77 W14 135.7(3) . .
Cs1 W13 O77 W14 41.5(5) 2_746 .
O13 W14 O77 Si2 174(7) . .
O63 W14 O77 Si2 -135.8(13) . .
O71 W14 O77 Si2 130.3(13) . .
O60 W14 O77 Si2 -42.9(12) . .
O84 W14 O77 Si2 42.6(12) . .
Cs2 W14 O77 Si2 -92.0(11) 2_746 .
Cs1 W14 O77 Si2 88.3(11) 2_746 .
O13 W14 O77 Nb5 -50(7) . .
O63 W14 O77 Nb5 0.3(7) . .
O71 W14 O77 Nb5 -93.6(7) . .
O60 W14 O77 Nb5 93.3(7) . .
O84 W14 O77 Nb5 178.7(7) . .
Cs2 W14 O77 Nb5 44.1(5) 2_746 .
Cs1 W14 O77 Nb5 -135.6(4) 2_746 .
O13 W14 O77 W13 41(7) . .
O63 W14 O77 W13 92.1(7) . .
O71 W14 O77 W13 -1.8(6) . .
O60 W14 O77 W13 -174.9(8) . .
O84 W14 O77 W13 -89.5(7) . .
Cs2 W14 O77 W13 135.9(4) 2_746 .
Cs1 W14 O77 W13 -43.8(5) 2_746 .
O16 W9 O21 W19 -173.8(12) . .
O24 W9 O21 W19 9(3) . .
O22 W9 O21 W19 -74.4(12) . .
O23 W9 O21 W19 83.9(12) . .
O28 W9 O21 W19 0.4(10) . .
Cs23 W9 O21 W19 -170.7(3) 1_565 .
Cs1 W9 O21 W19 164.4(13) 2_756 .
O40 Nb1 O35 Nb2 21.1(18) . .
O47 Nb1 O35 Nb2 124.7(17) . .
O29 Nb1 O35 Nb2 -76(3) . .
O46 Nb1 O35 Nb2 -141.9(18) . .
O38 Nb1 O35 Nb2 -68.6(17) . .
Cs2 Nb1 O35 Nb2 -174(2) 2_746 .
O40 Nb1 O35 Cs2 -164.8(7) . 2_746
O47 Nb1 O35 Cs2 -61.2(8) . 2_746
O29 Nb1 O35 Cs2 99(2) . 2_746
O46 Nb1 O35 Cs2 32.2(7) . 2_746
O38 Nb1 O35 Cs2 105.5(6) . 2_746
O40 Nb1 O47 Nb4 86.2(17) . .
O35 Nb1 O47 Nb4 -7.8(18) . .
O29 Nb1 O47 Nb4 179.6(16) . .
O46 Nb1 O47 Nb4 -94.0(16) . .
O38 Nb1 O47 Nb4 -123(3) . .
Cs2 Nb1 O47 Nb4 -50.2(15) 2_746 .
O51 Nb4 O47 Nb1 -84.3(17) . .
O50 Nb4 O47 Nb1 7.8(17) . .
O62 Nb4 O47 Nb1 -177.9(15) . .
O61 Nb4 O47 Nb1 94.8(16) . .
O73 Nb4 O47 Nb1 114(3) . .
Cs2 Nb4 O47 Nb1 50.2(15) 2_746 .
O16 W9 O22 W7 174.4(13) . .
O24 W9 O22 W7 -83.3(13) . .
O21 W9 O22 W7 74.6(13) . .
O23 W9 O22 W7 -5(3) . .
O28 W9 O22 W7 1.4(10) . .
Cs23 W9 O22 W7 -136.2(11) 1_565 .
Cs1 W9 O22 W7 133.9(9) 2_756 .
O16 W9 O22 Cs3 30.6(14) . 1_465
O24 W9 O22 Cs3 132.9(12) . 1_465
O21 W9 O22 Cs3 -69.2(12) . 1_465
O23 W9 O22 Cs3 -148.6(18) . 1_465
O28 W9 O22 Cs3 -142.4(13) . 1_465
Cs23 W9 O22 Cs3 80.0(11) 1_565 1_465
Cs1 W9 O22 Cs3 -9.9(14) 2_756 1_465
O2 W7 O22 W9 -175.4(12) . .
O26 W7 O22 W9 1(3) . .
O91 W7 O22 W9 82.2(13) . .
O25 W7 O22 W9 -75.3(13) . .
O28 W7 O22 W9 -1.4(10) . .
Cs3 W7 O22 W9 -154.1(15) 1_465 .
Cs3 W7 O22 W9 -88.6(13) 2_746 .
Cs21 W7 O22 W9 143.8(11) 1_455 .
O2 W7 O22 Cs3 -21.4(9) . 1_465
O26 W7 O22 Cs3 155(2) . 1_465
O91 W7 O22 Cs3 -123.8(7) . 1_465
O25 W7 O22 Cs3 78.7(8) . 1_465
O28 W7 O22 Cs3 152.7(8) . 1_465
Cs3 W7 O22 Cs3 65.4(8) 2_746 1_465
Cs21 W7 O22 Cs3 -62.2(5) 1_455 1_465
O52 Nb5 O50 Nb4 24.2(18) . .
O81 Nb5 O50 Nb4 126.3(17) . .
O70 Nb5 O50 Nb4 -71(3) . .
O63 Nb5 O50 Nb4 -138.7(18) . .
O77 Nb5 O50 Nb4 -64.0(17) . .
Cs2 Nb5 O50 Nb4 -169(2) 2_746 .
O52 Nb5 O50 Cs2 -166.4(8) . 2_746
O81 Nb5 O50 Cs2 -64.3(8) . 2_746
O70 Nb5 O50 Cs2 99(2) . 2_746
O63 Nb5 O50 Cs2 30.7(7) . 2_746
O77 Nb5 O50 Cs2 105.3(7) . 2_746
O51 Nb4 O50 Nb5 -25.1(18) . .
O47 Nb4 O50 Nb5 -128.2(17) . .
O62 Nb4 O50 Nb5 67(3) . .
O61 Nb4 O50 Nb5 138.0(18) . .
O73 Nb4 O50 Nb5 64.4(17) . .
Cs2 Nb4 O50 Nb5 169(2) 2_746 .
O51 Nb4 O50 Cs2 165.4(7) . 2_746
O47 Nb4 O50 Cs2 62.3(8) . 2_746
O62 Nb4 O50 Cs2 -102(2) . 2_746
O61 Nb4 O50 Cs2 -31.4(7) . 2_746
O73 Nb4 O50 Cs2 -105.1(6) . 2_746
O106 W3 O23 W9 -128(3) . .
O29 W3 O23 W9 49(4) . .
O103 W3 O23 W9 -26(3) . .
O30 W3 O23 W9 132(3) . .
O38 W3 O23 W9 59(3) . .
K7 W3 O23 W9 159.3(19) . .
Cs20 W3 O23 W9 -82(3) 1_565 .
O16 W9 O23 W3 127(3) . .
O24 W9 O23 W3 26(3) . .
O22 W9 O23 W3 -53(4) . .
O21 W9 O23 W3 -132(3) . .
O28 W9 O23 W3 -59(3) . .
Cs23 W9 O23 W3 78(3) 1_565 .
Cs1 W9 O23 W3 163(3) 2_756 .
O11 W11 O55 W17 -122(2) . .
O83 W11 O55 W17 53(4) . .
O75 W11 O55 W17 -21(2) . .
O82 W11 O55 W17 139(2) . .
O76 W11 O55 W17 63(2) . .
K5A W11 O55 W17 -113(2) 2_647 .
K2 W11 O55 W17 -159(2) 2_747 .
Cs20 W11 O55 W17 -117(2) 2_737 .
O11 W11 O55 Cs20 -4.9(8) . 2_737
O83 W11 O55 Cs20 170.5(19) . 2_737
O75 W11 O55 Cs20 96.1(7) . 2_737
O82 W11 O55 Cs20 -104.1(7) . 2_737
O76 W11 O55 Cs20 -179.7(6) . 2_737
K5A W11 O55 Cs20 4.4(12) 2_647 2_737
K2 W11 O55 Cs20 -41.7(4) 2_747 2_737
O98 W17 O55 W11 122(2) . .
O57 W17 O55 W11 21(2) . .
O59 W17 O55 W11 -137(2) . .
O58 W17 O55 W11 -57(3) . .
O56 W17 O55 W11 -63(2) . .
Cs20 W17 O55 W11 118(2) 2_737 .
O98 W17 O55 Cs20 4.5(9) . 2_737
O57 W17 O55 Cs20 -97.1(7) . 2_737
O59 W17 O55 Cs20 105.1(7) . 2_737
O58 W17 O55 Cs20 -175.1(17) . 2_737
O56 W17 O55 Cs20 179.0(6) . 2_737
O2 W7 O25 W19 174.7(12) . .
O26 W7 O25 W19 -84.4(13) . .
O91 W7 O25 W19 -6(3) . .
O22 W7 O25 W19 74.5(13) . .
O28 W7 O25 W19 0.7(10) . .
Cs3 W7 O25 W19 128.1(12) 1_465 .
Cs3 W7 O25 W19 -120.0(16) 2_746 .
Cs21 W7 O25 W19 170.9(4) 1_455 .
O2 W7 O25 Cs3 -65.3(10) . 2_746
O26 W7 O25 Cs3 35.6(9) . 2_746
O91 W7 O25 Cs3 114(2) . 2_746
O22 W7 O25 Cs3 -165.5(9) . 2_746
O28 W7 O25 Cs3 120.8(9) . 2_746
Cs3 W7 O25 Cs3 -111.8(7) 1_465 2_746
Cs21 W7 O25 Cs3 -69.1(12) 1_455 2_746
O14 W16 O58 W17 -167.5(13) . .
O85 W16 O58 W17 85.7(13) . .
O90 W16 O58 W17 -72.3(13) . .
O84 W16 O58 W17 7(3) . .
O56 W16 O58 W17 1.7(11) . .
Cs1 W16 O58 W17 -86.8(14) 2_746 .
Cs21 W16 O58 W17 -114.0(13) 1_545 .
O98 W17 O58 W16 172.6(13) . .
O57 W17 O58 W16 -85.2(13) . .
O59 W17 O58 W16 72.2(13) . .
O55 W17 O58 W16 -8(3) . .
O56 W17 O58 W16 -1.7(11) . .
Cs20 W17 O58 W16 179.9(3) 2_737 .
O15 W13 O72 W12 130(2) . .
O101 W13 O72 W12 29(2) . .
O70 W13 O72 W12 -129(2) . .
O71 W13 O72 W12 -43(4) . .
O77 W13 O72 W12 -56(2) . .
Cs23 W13 O72 W12 92(2) . .
Cs1 W13 O72 W12 39(3) 2_746 .
O15 W13 O72 Cs23 39.0(9) . .
O101 W13 O72 Cs23 -62.6(6) . .
O70 W13 O72 Cs23 139.3(7) . .
O71 W13 O72 Cs23 -134.7(19) . .
O77 W13 O72 Cs23 -147.4(6) . .
Cs1 W13 O72 Cs23 -52.3(8) 2_746 .
O10 W12 O72 W13 -128(2) . .
O53 W12 O72 W13 130(2) . .
O105 W12 O72 W13 -30(2) . .
O82 W12 O72 W13 36(4) . .
O76 W12 O72 W13 54(2) . .
K8A W12 O72 W13 -178(3) . .
Cs23 W12 O72 W13 -91(2) . .
O10 W12 O72 Cs23 -36.6(8) . .
O53 W12 O72 Cs23 -138.8(7) . .
O105 W12 O72 Cs23 61.4(7) . .
O82 W12 O72 Cs23 127(2) . .
O76 W12 O72 Cs23 145.7(6) . .
K8A W12 O72 Cs23 -86.4(5) . .
O2 W7 O26 W6 -127(2) . .
O91 W7 O26 W6 -26(2) . .
O25 W7 O26 W6 132(2) . .
O22 W7 O26 W6 57(4) . .
O28 W7 O26 W6 58(2) . .
Cs3 W7 O26 W6 -160.6(14) 1_465 .
Cs3 W7 O26 W6 163(3) 2_746 .
Cs21 W7 O26 W6 -86(2) 1_455 .
O2 W7 O26 Cs3 69.7(8) . 2_746
O91 W7 O26 Cs3 171.5(7) . 2_746
O25 W7 O26 Cs3 -30.9(8) . 2_746
O22 W7 O26 Cs3 -106(2) . 2_746
O28 W7 O26 Cs3 -104.4(6) . 2_746
Cs3 W7 O26 Cs3 36.6(12) 1_465 2_746
Cs21 W7 O26 Cs3 110.8(4) 1_455 2_746
O4 W6 O26 W7 127(2) . .
O108 W6 O26 W7 -49(4) . .
O5 W6 O26 W7 26(2) . .
O36 W6 O26 W7 -131(2) . .
O39 W6 O26 W7 -57(2) . .
K7 W6 O26 W7 79(2) 1_455 .
Cs3 W6 O26 W7 -162(3) 2_746 .
O4 W6 O26 Cs3 -70.6(8) . 2_746
O108 W6 O26 Cs3 113(2) . 2_746
O5 W6 O26 Cs3 -171.6(7) . 2_746
O36 W6 O26 Cs3 30.7(8) . 2_746
O39 W6 O26 Cs3 105.2(7) . 2_746
K7 W6 O26 Cs3 -119.2(5) 1_455 2_746
O17 W5 O31 Nb3 -173.1(12) . .
O91 W5 O31 Nb3 9(3) . .
O5 W5 O31 Nb3 85.2(11) . .
O32 W5 O31 Nb3 -70.2(12) . .
O48 W5 O31 Nb3 1.2(10) . .
K5 W5 O31 Nb3 146.7(11) . .
K7 W5 O31 Nb3 137.7(10) 1_455 .
K5A W5 O31 Nb3 154.3(12) . .
O8 Nb3 O31 W5 172.7(11) . .
O100 Nb3 O31 W5 -85.1(12) . .
O49 Nb3 O31 W5 69.0(12) . .
O40 Nb3 O31 W5 -9(2) . .
O48 Nb3 O31 W5 -1.2(10) . .
O1 W4 O49 Nb3 174.0(12) . .
O32 W4 O49 Nb3 72.1(12) . .
O103 W4 O49 Nb3 -86.4(12) . .
O24 W4 O49 Nb3 -12(3) . .
O48 W4 O49 Nb3 -1.6(10) . .
K8A W4 O49 Nb3 175.3(17) 2_647 .
K8 W4 O49 Nb3 -178.5(15) 2_647 .
Cs23 W4 O49 Nb3 170.0(3) 1_565 .
Cs20 W4 O49 Nb3 -136.0(10) 1_565 .
O1 W4 O49 K8A -1.3(12) . 2_647
O32 W4 O49 K8A -103.2(10) . 2_647
O103 W4 O49 K8A 98.3(10) . 2_647
O24 W4 O49 K8A 173(2) . 2_647
O48 W4 O49 K8A -176.9(10) . 2_647
K8 W4 O49 K8A 6.2(6) 2_647 2_647
Cs23 W4 O49 K8A -5.3(16) 1_565 2_647
Cs20 W4 O49 K8A 48.7(8) 1_565 2_647
O1 W4 O49 K8 -7.5(10) . 2_647
O32 W4 O49 K8 -109.4(8) . 2_647
O103 W4 O49 K8 92.1(8) . 2_647
O24 W4 O49 K8 167(2) . 2_647
O48 W4 O49 K8 176.9(8) . 2_647
K8A W4 O49 K8 -6.2(6) 2_647 2_647
Cs23 W4 O49 K8 -11.5(14) 1_565 2_647
Cs20 W4 O49 K8 42.5(6) 1_565 2_647
O8 Nb3 O49 W4 -173.0(11) . .
O100 Nb3 O49 W4 12(2) . .
O40 Nb3 O49 W4 84.8(12) . .
O31 Nb3 O49 W4 -70.1(12) . .
O48 Nb3 O49 W4 1.5(10) . .
O8 Nb3 O49 K8A 2.0(12) . 2_647
O100 Nb3 O49 K8A -173.1(14) . 2_647
O40 Nb3 O49 K8A -100.2(11) . 2_647
O31 Nb3 O49 K8A 104.9(11) . 2_647
O48 Nb3 O49 K8A 176.6(11) . 2_647
O8 Nb3 O49 K8 9.1(14) . 2_647
O100 Nb3 O49 K8 -166.0(14) . 2_647
O40 Nb3 O49 K8 -93.1(12) . 2_647
O31 Nb3 O49 K8 112.0(12) . 2_647
O48 Nb3 O49 K8 -176.3(13) . 2_647
O7 W2 O30 W3 -171.4(12) . .
O46 W2 O30 W3 -71.1(12) . .
O44 W2 O30 W3 23(3) . .
O37 W2 O30 W3 87.0(12) . .
O38 W2 O30 W3 3.4(10) . .
Cs2 W2 O30 W3 -82.2(13) 2_746 .
Cs1 W2 O30 W3 143.5(10) . .
O7 W2 O30 K7 -66.6(10) . .
O46 W2 O30 K7 33.6(8) . .
O44 W2 O30 K7 127.8(19) . .
O37 W2 O30 K7 -168.2(8) . .
O38 W2 O30 K7 108.2(8) . .
Cs2 W2 O30 K7 22.5(11) 2_746 .
Cs1 W2 O30 K7 -111.8(6) . .
O106 W3 O30 W2 169.1(12) . .
O23 W3 O30 W2 -88.1(12) . .
O29 W3 O30 W2 71.0(12) . .
O103 W3 O30 W2 -16(3) . .
O38 W3 O30 W2 -3.5(10) . .
K7 W3 O30 W2 111.9(13) . .
Cs20 W3 O30 W2 165.4(4) 1_565 .
O106 W3 O30 K7 57.3(9) . .
O23 W3 O30 K7 160.1(8) . .
O29 W3 O30 K7 -40.9(7) . .
O103 W3 O30 K7 -128.2(19) . .
O38 W3 O30 K7 -115.4(7) . .
Cs20 W3 O30 K7 53.6(11) 1_565 .
O56 Si2 O76 W11 60.0(14) . .
O77 Si2 O76 W11 -179.1(10) . .
O73 Si2 O76 W11 -59.6(14) . .
O56 Si2 O76 W12 -62.8(13) . .
O77 Si2 O76 W12 58.0(14) . .
O73 Si2 O76 W12 177.6(10) . .
O56 Si2 O76 Nb6 -178.6(9) . .
O77 Si2 O76 Nb6 -57.8(13) . .
O73 Si2 O76 Nb6 61.8(13) . .
O11 W11 O76 Si2 -172(7) . .
O83 W11 O76 Si2 132.4(14) . .
O55 W11 O76 Si2 -43.9(12) . .
O75 W11 O76 Si2 41.4(12) . .
O82 W11 O76 Si2 -132.0(14) . .
K5A W11 O76 Si2 132.3(10) 2_647 .
K2 W11 O76 Si2 -109.4(11) 2_747 .
Cs20 W11 O76 Si2 -44.3(15) 2_737 .
O11 W11 O76 W12 -36(7) . .
O83 W11 O76 W12 -91.8(8) . .
O55 W11 O76 W12 91.8(7) . .
O75 W11 O76 W12 177.1(7) . .
O82 W11 O76 W12 3.7(7) . .
K5A W11 O76 W12 -91.9(8) 2_647 .
K2 W11 O76 W12 26.4(8) 2_747 .
Cs20 W11 O76 W12 91.4(6) 2_737 .
O11 W11 O76 Nb6 53(7) . .
O83 W11 O76 Nb6 -2.4(7) . .
O55 W11 O76 Nb6 -178.7(7) . .
O75 W11 O76 Nb6 -93.4(7) . .
O82 W11 O76 Nb6 93.2(7) . .
K5A W11 O76 Nb6 -2.5(10) 2_647 .
K2 W11 O76 Nb6 115.8(5) 2_747 .
Cs20 W11 O76 Nb6 -179.10(16) 2_737 .
O10 W12 O76 Si2 169(10) . .
O53 W12 O76 Si2 -129.6(13) . .
O72 W12 O76 Si2 -39.2(12) . .
O105 W12 O76 Si2 45.6(13) . .
O82 W12 O76 Si2 133.9(13) . .
K8A W12 O76 Si2 -107.5(11) . .
Cs23 W12 O76 Si2 3.3(15) . .
O10 W12 O76 W11 31(10) . .
O53 W12 O76 W11 92.8(8) . .
O72 W12 O76 W11 -176.9(7) . .
O105 W12 O76 W11 -92.0(8) . .
O82 W12 O76 W11 -3.7(7) . .
K8A W12 O76 W11 114.9(6) . .
Cs23 W12 O76 W11 -134.4(4) . .
O10 W12 O76 Nb6 -59(10) . .
O53 W12 O76 Nb6 2.0(7) . .
O72 W12 O76 Nb6 92.4(7) . .
O105 W12 O76 Nb6 177.2(8) . .
O82 W12 O76 Nb6 -94.5(7) . .
K8A W12 O76 Nb6 24.1(8) . .
Cs23 W12 O76 Nb6 134.9(3) . .
O9 Nb6 O76 Si2 -177(5) . .
O53 Nb6 O76 Si2 129.8(13) . .
O52 Nb6 O76 Si2 41.3(11) . .
O83 Nb6 O76 Si2 -134.6(13) . .
O51 Nb6 O76 Si2 -44.3(11) . .
K1 Nb6 O76 Si2 -73.3(12) . .
O9 Nb6 O76 W11 -40(6) . .
O53 Nb6 O76 W11 -93.4(8) . .
O52 Nb6 O76 W11 178.1(7) . .
O83 Nb6 O76 W11 2.2(7) . .
O51 Nb6 O76 W11 92.5(7) . .
K1 Nb6 O76 W11 63.5(7) . .
O9 Nb6 O76 W12 51(6) . .
O53 Nb6 O76 W12 -1.9(7) . .
O52 Nb6 O76 W12 -90.3(7) . .
O83 Nb6 O76 W12 93.8(8) . .
O51 Nb6 O76 W12 -175.9(7) . .
K1 Nb6 O76 W12 155.1(2) . .
O98 W17 O57 W10 -127(3) . .
O59 W17 O57 W10 51(4) . .
O55 W17 O57 W10 -24(3) . .
O58 W17 O57 W10 132(3) . .
O56 W17 O57 W10 60(3) . .
Cs20 W17 O57 W10 -80(3) 2_737 .
O20 W10 O57 W17 127(3) . .
O75 W10 O57 W17 24(3) . .
O62 W10 O57 W17 -51(4) . .
O74 W10 O57 W17 -133(3) . .
O73 W10 O57 W17 -60(3) . .
O98 W17 O59 W18 -172.9(12) . .
O57 W17 O59 W18 9(3) . .
O55 W17 O59 W18 83.6(12) . .
O58 W17 O59 W18 -71.6(12) . .
O56 W17 O59 W18 0.3(10) . .
Cs20 W17 O59 W18 139.7(9) 2_737 .
O98 W17 O59 K2 -24.9(12) . 1_545
O57 W17 O59 K2 157.1(17) . 1_545
O55 W17 O59 K2 -128.4(11) . 1_545
O58 W17 O59 K2 76.4(11) . 1_545
O56 W17 O59 K2 148.3(11) . 1_545
Cs20 W17 O59 K2 -72.3(9) 2_737 1_545
O19 W18 O59 W17 173.8(12) . .
O105 W18 O59 W17 -85.4(12) . .
O90 W18 O59 W17 73.3(12) . .
O101 W18 O59 W17 -6(3) . .
O56 W18 O59 W17 -0.3(10) . .
Cs23 W18 O59 W17 -133.9(8) . .
Cs1 W18 O59 W17 83.8(12) 2_746 .
Cs21 W18 O59 W17 113.2(11) 1_545 .
Cs20 W18 O59 W17 -168.1(12) . .
O19 W18 O59 K2 20.7(10) . 1_545
O105 W18 O59 K2 121.6(9) . 1_545
O90 W18 O59 K2 -79.8(8) . 1_545
O101 W18 O59 K2 -159.5(16) . 1_545
O56 W18 O59 K2 -153.3(8) . 1_545
Cs23 W18 O59 K2 73.0(9) . 1_545
Cs1 W18 O59 K2 -69.3(9) 2_746 1_545
Cs21 W18 O59 K2 -39.9(4) 1_545 1_545
Cs20 W18 O59 K2 38.9(4) . 1_545
O7 W2 O46 Nb1 172.0(11) . .
O44 W2 O46 Nb1 -83.6(11) . .
O30 W2 O46 Nb1 72.6(11) . .
O37 W2 O46 Nb1 -4(3) . .
O38 W2 O46 Nb1 0.7(8) . .
Cs2 W2 O46 Nb1 -117.4(12) 2_746 .
Cs1 W2 O46 Nb1 -174.05(19) . .
O7 W2 O46 Cs2 -70.5(9) . 2_746
O44 W2 O46 Cs2 33.9(8) . 2_746
O30 W2 O46 Cs2 -170.0(7) . 2_746
O37 W2 O46 Cs2 114(2) . 2_746
O38 W2 O46 Cs2 118.1(7) . 2_746
Cs1 W2 O46 Cs2 -56.6(11) . 2_746
O40 Nb1 O46 W2 6(3) . .
O47 Nb1 O46 W2 -173.5(11) . .
O35 Nb1 O46 W2 84.3(11) . .
O29 Nb1 O46 W2 -75.8(11) . .
O38 Nb1 O46 W2 -0.7(9) . .
Cs2 Nb1 O46 W2 117.9(12) 2_746 .
O40 Nb1 O46 Cs2 -112(2) . 2_746
O47 Nb1 O46 Cs2 68.6(8) . 2_746
O35 Nb1 O46 Cs2 -33.5(7) . 2_746
O29 Nb1 O46 Cs2 166.3(8) . 2_746
O38 Nb1 O46 Cs2 -118.6(7) . 2_746
O18 W1 O36 W6 170.7(12) . .
O34 W1 O36 W6 69.7(13) . .
O107 W1 O36 W6 -87.5(13) . .
O44 W1 O36 W6 -25(3) . .
O39 W1 O36 W6 -3.6(11) . .
Cs2 W1 O36 W6 78.3(15) 2_746 .
Cs3 W1 O36 W6 -121.3(15) 2_746 .
O18 W1 O36 Cs3 -68.0(9) . 2_746
O34 W1 O36 Cs3 -169.0(7) . 2_746
O107 W1 O36 Cs3 33.8(8) . 2_746
O44 W1 O36 Cs3 96(2) . 2_746
O39 W1 O36 Cs3 117.7(8) . 2_746
Cs2 W1 O36 Cs3 -160.4(3) 2_746 2_746
O4 W6 O36 W1 -171.4(12) . .
O108 W6 O36 W1 -68.7(13) . .
O5 W6 O36 W1 18(3) . .
O26 W6 O36 W1 89.8(13) . .
O39 W6 O36 W1 3.7(11) . .
K7 W6 O36 W1 -167.8(6) 1_455 .
Cs3 W6 O36 W1 120.3(15) 2_746 .
O4 W6 O36 Cs3 68.4(9) . 2_746
O108 W6 O36 Cs3 171.1(8) . 2_746
O5 W6 O36 Cs3 -102(2) . 2_746
O26 W6 O36 Cs3 -30.5(8) . 2_746
O39 W6 O36 Cs3 -116.6(8) . 2_746
K7 W6 O36 Cs3 72.0(14) 1_455 2_746
O106 W3 O29 Nb1 -174.5(11) . .
O23 W3 O29 Nb1 9(3) . .
O103 W3 O29 Nb1 82.7(11) . .
O30 W3 O29 Nb1 -74.1(11) . .
O38 W3 O29 Nb1 -1.5(9) . .
K7 W3 O29 Nb1 -120.6(14) . .
Cs20 W3 O29 Nb1 140.7(10) 1_565 .
O106 W3 O29 K5 -37.8(11) . 1_655
O23 W3 O29 K5 145(2) . 1_655
O103 W3 O29 K5 -140.7(10) . 1_655
O30 W3 O29 K5 62.6(10) . 1_655
O38 W3 O29 K5 135.2(10) . 1_655
K7 W3 O29 K5 16.0(5) . 1_655
Cs20 W3 O29 K5 -82.6(8) 1_565 1_655
O106 W3 O29 K7 -53.8(10) . .
O23 W3 O29 K7 129(2) . .
O103 W3 O29 K7 -156.7(9) . .
O30 W3 O29 K7 46.5(8) . .
O38 W3 O29 K7 119.1(8) . .
Cs20 W3 O29 K7 -98.7(6) 1_565 .
O106 W3 O29 K5A -21.7(12) . 1_655
O23 W3 O29 K5A 161.3(19) . 1_655
O103 W3 O29 K5A -124.6(11) . 1_655
O30 W3 O29 K5A 78.6(11) . 1_655
O38 W3 O29 K5A 151.3(12) . 1_655
K7 W3 O29 K5A 32.1(7) . 1_655
Cs20 W3 O29 K5A -66.6(10) 1_565 1_655
O40 Nb1 O29 W3 -87.9(12) . .
O47 Nb1 O29 W3 168.7(11) . .
O35 Nb1 O29 W3 9(3) . .
O46 Nb1 O29 W3 75.0(11) . .
O38 Nb1 O29 W3 1.5(9) . .
Cs2 Nb1 O29 W3 88.1(11) 2_746 .
O40 Nb1 O29 K5 136.3(11) . 1_655
O47 Nb1 O29 K5 32.9(11) . 1_655
O35 Nb1 O29 K5 -127.1(18) . 1_655
O46 Nb1 O29 K5 -60.9(10) . 1_655
O38 Nb1 O29 K5 -134.3(11) . 1_655
Cs2 Nb1 O29 K5 -47.7(13) 2_746 1_655
O40 Nb1 O29 K7 155.5(10) . .
O47 Nb1 O29 K7 52.1(10) . .
O35 Nb1 O29 K7 -107.9(19) . .
O46 Nb1 O29 K7 -41.6(9) . .
O38 Nb1 O29 K7 -115.1(9) . .
Cs2 Nb1 O29 K7 -28.5(12) 2_746 .
O40 Nb1 O29 K5A 116.1(10) . 1_655
O47 Nb1 O29 K5A 12.8(10) . 1_655
O35 Nb1 O29 K5A -147.2(17) . 1_655
O46 Nb1 O29 K5A -81.0(9) . 1_655
O38 Nb1 O29 K5A -154.5(10) . 1_655
Cs2 Nb1 O29 K5A -67.9(11) 2_746 1_655
O12 W15 O60 W14 128(3) . .
O61 W15 O60 W14 -131(3) . .
O74 W15 O60 W14 -42(4) . .
O85 W15 O60 W14 27(2) . .
O73 W15 O60 W14 -58(2) . .
Cs2 W15 O60 W14 -163(3) 2_746 .
O12 W15 O60 Cs2 -69.0(9) . 2_746
O61 W15 O60 Cs2 31.5(7) . 2_746
O74 W15 O60 Cs2 120.7(17) . 2_746
O85 W15 O60 Cs2 -170.6(7) . 2_746
O73 W15 O60 Cs2 105.2(6) . 2_746
O13 W14 O60 W15 -127(3) . .
O63 W14 O60 W15 131(3) . .
O71 W14 O60 W15 41(4) . .
O84 W14 O60 W15 -28(2) . .
O77 W14 O60 W15 57(2) . .
Cs2 W14 O60 W15 163(3) 2_746 .
Cs1 W14 O60 W15 -42(3) 2_746 .
O13 W14 O60 Cs2 70.4(9) . 2_746
O63 W14 O60 Cs2 -31.9(8) . 2_746
O71 W14 O60 Cs2 -121.5(17) . 2_746
O84 W14 O60 Cs2 169.4(7) . 2_746
O77 W14 O60 Cs2 -105.4(6) . 2_746
Cs1 W14 O60 Cs2 155.4(2) 2_746 2_746
O20 W10 O62 Nb4 173.9(10) . .
O75 W10 O62 Nb4 -82.2(11) . .
O74 W10 O62 Nb4 73.4(11) . .
O57 W10 O62 Nb4 -8(3) . .
O73 W10 O62 Nb4 1.3(9) . .
O51 Nb4 O62 W10 87.9(11) . .
O47 Nb4 O62 W10 -168.8(10) . .
O50 Nb4 O62 W10 -4(3) . .
O61 Nb4 O62 W10 -75.1(11) . .
O73 Nb4 O62 W10 -1.4(9) . .
Cs2 Nb4 O62 W10 -86.9(11) 2_746 .
O7 W2 O37 W19 123(2) . .
O46 W2 O37 W19 -61(3) . .
O44 W2 O37 W19 20(2) . .
O30 W2 O37 W19 -138(2) . .
O38 W2 O37 W19 -65(2) . .
Cs2 W2 O37 W19 31(3) 2_746 .
Cs1 W2 O37 W19 112(2) . .
O7 W2 O37 Cs1 11.0(8) . .
O46 W2 O37 Cs1 -173.1(18) . .
O44 W2 O37 Cs1 -92.0(7) . .
O30 W2 O37 Cs1 109.5(7) . .
O38 W2 O37 Cs1 -177.6(6) . .
Cs2 W2 O37 Cs1 -81.1(7) 2_746 .
O12 W15 O61 Nb4 -170.9(11) . .
O60 W15 O61 Nb4 84.4(11) . .
O74 W15 O61 Nb4 -71.0(10) . .
O85 W15 O61 Nb4 6(3) . .
O73 W15 O61 Nb4 0.7(9) . .
Cs2 W15 O61 Nb4 116.9(12) 2_746 .
O12 W15 O61 Cs2 72.2(9) . 2_746
O60 W15 O61 Cs2 -32.6(7) . 2_746
O74 W15 O61 Cs2 172.0(7) . 2_746
O85 W15 O61 Cs2 -110.5(19) . 2_746
O73 W15 O61 Cs2 -116.3(7) . 2_746
O51 Nb4 O61 W15 -8(3) . .
O47 Nb4 O61 W15 175.0(11) . .
O50 Nb4 O61 W15 -85.6(11) . .
O62 Nb4 O61 W15 74.6(11) . .
O73 Nb4 O61 W15 -0.7(9) . .
Cs2 Nb4 O61 W15 -117.2(12) 2_746 .
O51 Nb4 O61 Cs2 109(2) . 2_746
O47 Nb4 O61 Cs2 -67.9(8) . 2_746
O50 Nb4 O61 Cs2 31.6(7) . 2_746
O62 Nb4 O61 Cs2 -168.2(7) . 2_746
O73 Nb4 O61 Cs2 116.5(7) . 2_746
O47 Nb1 O40 Nb3 -132(2) . .
O35 Nb1 O40 Nb3 -29(2) . .
O29 Nb1 O40 Nb3 130(2) . .
O46 Nb1 O40 Nb3 49(4) . .
O38 Nb1 O40 Nb3 55(2) . .
Cs2 Nb1 O40 Nb3 -46(3) 2_746 .
O47 Nb1 O40 K1 17.2(9) . .
O35 Nb1 O40 K1 120.2(7) . .
O29 Nb1 O40 K1 -81.3(8) . .
O46 Nb1 O40 K1 -162(2) . .
O38 Nb1 O40 K1 -155.8(7) . .
Cs2 Nb1 O40 K1 103.2(8) 2_746 .
O8 Nb3 O40 Nb1 132(2) . .
O100 Nb3 O40 Nb1 31(2) . .
O49 Nb3 O40 Nb1 -124(2) . .
O31 Nb3 O40 Nb1 -46(3) . .
O48 Nb3 O40 Nb1 -54(2) . .
O8 Nb3 O40 K1 -18.3(9) . .
O100 Nb3 O40 K1 -119.5(7) . .
O49 Nb3 O40 K1 85.5(7) . .
O31 Nb3 O40 K1 163.4(15) . .
O48 Nb3 O40 K1 155.9(6) . .
O20 W10 O74 W15 -172.5(12) . .
O75 W10 O74 W15 18(3) . .
O62 W10 O74 W15 -70.4(12) . .
O57 W10 O74 W15 87.6(12) . .
O73 W10 O74 W15 2.9(10) . .
O12 W15 O74 W10 170.4(12) . .
O61 W15 O74 W10 70.3(12) . .
O60 W15 O74 W10 -19(3) . .
O85 W15 O74 W10 -87.7(12) . .
O73 W15 O74 W10 -2.9(10) . .
Cs2 W15 O74 W10 79.2(13) 2_746 .
O11 W11 O82 W12 170.7(11) . .
O83 W11 O82 W12 70.2(12) . .
O55 W11 O82 W12 -88.6(11) . .
O75 W11 O82 W12 -23(3) . .
O76 W11 O82 W12 -5.1(9) . .
K5A W11 O82 W12 129.9(9) 2_647 .
K2 W11 O82 W12 -166.9(13) 2_747 .
Cs20 W11 O82 W12 -142.5(9) 2_737 .
O10 W12 O82 W11 -172.1(11) . .
O53 W12 O82 W11 -69.2(11) . .
O72 W12 O82 W11 24(3) . .
O105 W12 O82 W11 89.7(12) . .
O76 W12 O82 W11 5.1(9) . .
K8A W12 O82 W11 -116.5(10) . .
Cs23 W12 O82 W11 138.7(7) . .
O52 Nb5 O81 Nb2 87.9(17) . .
O50 Nb5 O81 Nb2 -4.6(18) . .
O70 Nb5 O81 Nb2 -178.4(16) . .
O63 Nb5 O81 Nb2 -91.9(17) . .
O77 Nb5 O81 Nb2 -114(3) . .
Cs2 Nb5 O81 Nb2 -47.0(15) 2_746 .
O14 W16 O85 W15 124(2) . .
O58 W16 O85 W15 -137(2) . .
O90 W16 O85 W15 -65(3) . .
O84 W16 O85 W15 21(2) . .
O56 W16 O85 W15 -64(2) . .
Cs1 W16 O85 W15 35(3) 2_746 .
Cs21 W16 O85 W15 -178.6(12) 1_545 .
O12 W15 O85 W16 -124(2) . .
O61 W15 O85 W16 59(3) . .
O60 W15 O85 W16 -20(2) . .
O74 W15 O85 W16 137(2) . .
O73 W15 O85 W16 64(2) . .
Cs2 W15 O85 W16 -31(3) 2_746 .
O11 W11 O83 Nb6 -171.3(11) . .
O55 W11 O83 Nb6 13(3) . .
O75 W11 O83 Nb6 86.9(12) . .
O82 W11 O83 Nb6 -71.1(12) . .
O76 W11 O83 Nb6 3.3(10) . .
K5A W11 O83 Nb6 -176.7(14) 2_647 .
K2 W11 O83 Nb6 -129.9(9) 2_747 .
Cs20 W11 O83 Nb6 179.5(2) 2_737 .
O9 Nb6 O83 W11 171.1(11) . .
O53 Nb6 O83 W11 67.6(12) . .
O52 Nb6 O83 W11 -13(3) . .
O51 Nb6 O83 W11 -87.5(12) . .
O76 Nb6 O83 W11 -3.3(10) . .
K1 Nb6 O83 W11 -139.7(11) . .
O14 W16 O84 W14 -130(2) . .
O85 W16 O84 W14 -23(2) . .
O58 W16 O84 W14 56(3) . .
O90 W16 O84 W14 134(2) . .
O56 W16 O84 W14 60(2) . .
Cs1 W16 O84 W14 170(2) 2_746 .
Cs21 W16 O84 W14 167.3(17) 1_545 .
O14 W16 O84 Cs1 59.4(10) . 2_746
O85 W16 O84 Cs1 166.6(7) . 2_746
O58 W16 O84 Cs1 -115(2) . 2_746
O90 W16 O84 Cs1 -36.5(8) . 2_746
O56 W16 O84 Cs1 -109.9(6) . 2_746
Cs21 W16 O84 Cs1 -3.0(8) 1_545 2_746
O13 W14 O84 W16 125(2) . .
O63 W14 O84 W16 -56(3) . .
O71 W14 O84 W16 -133(2) . .
O60 W14 O84 W16 24(2) . .
O77 W14 O84 W16 -60(2) . .
Cs2 W14 O84 W16 35(2) 2_746 .
Cs1 W14 O84 W16 -170(2) 2_746 .
O13 W14 O84 Cs1 -64.5(9) . 2_746
O63 W14 O84 Cs1 114(2) . 2_746
O71 W14 O84 Cs1 36.8(7) . 2_746
O60 W14 O84 Cs1 -166.0(8) . 2_746
O77 W14 O84 Cs1 110.2(6) . 2_746
Cs2 W14 O84 Cs1 -154.3(2) 2_746 2_746
O2 W7 O91 W5 124(2) . .
O26 W7 O91 W5 23(2) . .
O25 W7 O91 W5 -56(4) . .
O22 W7 O91 W5 -135(2) . .
O28 W7 O91 W5 -62(2) . .
Cs3 W7 O91 W5 176(2) 1_465 .
Cs3 W7 O91 W5 34(3) 2_746 .
Cs21 W7 O91 W5 127(3) 1_455 .
O2 W7 O91 Cs21 -2.9(8) . 1_455
O26 W7 O91 Cs21 -103.3(7) . 1_455
O25 W7 O91 Cs21 178(2) . 1_455
O22 W7 O91 Cs21 98.3(7) . 1_455
O28 W7 O91 Cs21 171.4(6) . 1_455
Cs3 W7 O91 Cs21 49.8(6) 1_465 1_455
Cs3 W7 O91 Cs21 -92.7(8) 2_746 1_455
O17 W5 O91 W7 -123(2) . .
O31 W5 O91 W7 55(4) . .
O5 W5 O91 W7 -23(2) . .
O32 W5 O91 W7 135(2) . .
O48 W5 O91 W7 62(2) . .
K5 W5 O91 W7 -79(2) . .
K7 W5 O91 W7 -73(2) 1_455 .
K5A W5 O91 W7 -84(2) . .
O17 W5 O91 Cs21 0.7(10) . 1_455
O31 W5 O91 Cs21 179(2) . 1_455
O5 W5 O91 Cs21 101.5(7) . 1_455
O32 W5 O91 Cs21 -101.4(8) . 1_455
O48 W5 O91 Cs21 -173.7(7) . 1_455
K5 W5 O91 Cs21 44.5(7) . 1_455
K7 W5 O91 Cs21 50.6(6) 1_455 1_455
K5A W5 O91 Cs21 40.1(9) . 1_455
O14 W16 O90 W18 174.1(13) . .
O85 W16 O90 W18 2(3) . .
O58 W16 O90 W18 74.8(13) . .
O84 W16 O90 W18 -83.0(13) . .
O56 W16 O90 W18 1.0(10) . .
Cs1 W16 O90 W18 -117.9(14) 2_746 .
Cs21 W16 O90 W18 142.0(17) 1_545 .
O14 W16 O90 Cs21 32.1(11) . 1_545
O85 W16 O90 Cs21 -139.9(18) . 1_545
O58 W16 O90 Cs21 -67.2(9) . 1_545
O84 W16 O90 Cs21 135.1(9) . 1_545
O56 W16 O90 Cs21 -141.0(9) . 1_545
Cs1 W16 O90 Cs21 100.1(9) 2_746 1_545
O14 W16 O90 Cs1 -68.0(10) . 2_746
O85 W16 O90 Cs1 120(2) . 2_746
O58 W16 O90 Cs1 -167.3(8) . 2_746
O84 W16 O90 Cs1 34.9(7) . 2_746
O56 W16 O90 Cs1 118.9(7) . 2_746
Cs21 W16 O90 Cs1 -100.1(9) 1_545 2_746
O19 W18 O90 W16 -175.1(12) . .
O105 W18 O90 W16 2(3) . .
O59 W18 O90 W16 -75.1(13) . .
O101 W18 O90 W16 81.9(13) . .
O56 W18 O90 W16 -1.0(10) . .
Cs23 W18 O90 W16 132.2(8) . .
Cs1 W18 O90 W16 115.4(15) 2_746 .
Cs21 W18 O90 W16 -141.2(17) 1_545 .
Cs20 W18 O90 W16 -145.0(9) . .
O19 W18 O90 Cs21 -34.0(11) . 1_545
O105 W18 O90 Cs21 143(2) . 1_545
O59 W18 O90 Cs21 66.1(9) . 1_545
O101 W18 O90 Cs21 -136.9(9) . 1_545
O56 W18 O90 Cs21 140.2(9) . 1_545
Cs23 W18 O90 Cs21 -86.6(10) . 1_545
Cs1 W18 O90 Cs21 -103.5(10) 2_746 1_545
Cs20 W18 O90 Cs21 -3.9(10) . 1_545
O19 W18 O90 Cs1 69.5(10) . 2_746
O105 W18 O90 Cs1 -113(2) . 2_746
O59 W18 O90 Cs1 169.5(8) . 2_746
O101 W18 O90 Cs1 -33.5(8) . 2_746
O56 W18 O90 Cs1 -116.3(8) . 2_746
Cs23 W18 O90 Cs1 16.9(12) . 2_746
Cs21 W18 O90 Cs1 103.5(10) 1_545 2_746
Cs20 W18 O90 Cs1 99.6(6) . 2_746
O57 W17 O98 Cs20 83.3(10) . 2_737
O59 W17 O98 Cs20 -95.9(9) . 2_737
O55 W17 O98 Cs20 -5.2(11) . 2_737
O58 W17 O98 Cs20 174.6(8) . 2_737
O56 W17 O98 Cs20 -146(5) . 2_737
Nb5 O81 Nb2 O100 -86.0(17) . .
Nb5 O81 Nb2 O35 5.9(18) . .
Nb5 O81 Nb2 O108 178.9(16) . .
Nb5 O81 Nb2 O34 91.0(17) . .
Nb5 O81 Nb2 O39 107(3) . .
Nb5 O81 Nb2 Cs2 46.4(15) . 2_746
Nb1 O35 Nb2 O100 -21.5(18) . .
Cs2 O35 Nb2 O100 164.5(8) 2_746 .
Nb1 O35 Nb2 O81 -124.3(17) . .
Cs2 O35 Nb2 O81 61.7(8) 2_746 .
Nb1 O35 Nb2 O108 73(3) . .
Cs2 O35 Nb2 O108 -100.9(19) 2_746 .
Nb1 O35 Nb2 O34 142.9(18) . .
Cs2 O35 Nb2 O34 -31.1(7) 2_746 .
Nb1 O35 Nb2 O39 67.4(17) . .
Cs2 O35 Nb2 O39 -106.6(7) 2_746 .
Nb1 O35 Nb2 Cs2 174(2) . 2_746
W1 O34 Nb2 O100 -16(3) . .
Cs2 O34 Nb2 O100 101(3) 2_746 .
W1 O34 Nb2 O81 174.6(10) . .
Cs2 O34 Nb2 O81 -68.4(7) 2_746 .
W1 O34 Nb2 O35 -86.7(10) . .
Cs2 O34 Nb2 O35 30.3(7) 2_746 .
W1 O34 Nb2 O108 71.3(10) . .
Cs2 O34 Nb2 O108 -171.7(8) 2_746 .
W1 O34 Nb2 O39 -2.1(9) . .
Cs2 O34 Nb2 O39 114.8(7) 2_746 .
W1 O34 Nb2 Cs2 -117.0(11) . 2_746
Si1 O39 Nb2 O100 43.3(12) . .
W6 O39 Nb2 O100 -92.3(7) . .
W1 O39 Nb2 O100 177.7(7) . .
Si1 O39 Nb2 O81 -149(3) . .
W6 O39 Nb2 O81 76(3) . .
W1 O39 Nb2 O81 -15(4) . .
Si1 O39 Nb2 O35 -46.7(12) . .
W6 O39 Nb2 O35 177.7(7) . .
W1 O39 Nb2 O35 87.7(7) . .
Si1 O39 Nb2 O108 135.7(13) . .
W6 O39 Nb2 O108 0.1(7) . .
W1 O39 Nb2 O108 -90.0(8) . .
Si1 O39 Nb2 O34 -132.9(13) . .
W6 O39 Nb2 O34 91.6(7) . .
W1 O39 Nb2 O34 1.5(6) . .
Si1 O39 Nb2 Cs2 -90.6(11) . 2_746
W6 O39 Nb2 Cs2 133.9(4) . 2_746
W1 O39 Nb2 Cs2 43.8(5) . 2_746
Cs1 O3 W19 O107 -79.4(9) . .
Cs21 O3 W19 O107 79(3) 2_756 .
Cs1 O3 W19 O37 10.6(10) . .
Cs21 O3 W19 O37 169(3) 2_756 .
Cs1 O3 W19 O21 101.2(8) . .
Cs21 O3 W19 O21 -100(3) 2_756 .
Cs1 O3 W19 O25 -171.1(8) . .
Cs21 O3 W19 O25 -13(3) 2_756 .
Cs1 O3 W19 O28 148(5) . .
Cs21 O3 W19 O28 -54(7) 2_756 .
Cs1 O3 W19 Cs3 -127.8(7) . 2_746
Cs21 O3 W19 Cs3 31(2) 2_756 2_746
Cs21 O3 W19 Cs1 158(3) 2_756 .
W2 O37 W19 O3 -120(2) . .
Cs1 O37 W19 O3 -9.2(8) . .
W2 O37 W19 O107 -19(2) . .
Cs1 O37 W19 O107 92.5(7) . .
W2 O37 W19 O21 138(2) . .
Cs1 O37 W19 O21 -110.5(7) . .
W2 O37 W19 O25 64(3) . .
Cs1 O37 W19 O25 175.0(19) . .
W2 O37 W19 O28 65(2) . .
Cs1 O37 W19 O28 176.6(6) . .
W2 O37 W19 Cs3 -36(3) . 2_746
Cs1 O37 W19 Cs3 75.7(9) . 2_746
W2 O37 W19 Cs1 -111(2) . .
W9 O21 W19 O3 173.0(11) . .
W9 O21 W19 O107 -6(3) . .
W9 O21 W19 O37 -84.2(12) . .
W9 O21 W19 O25 73.7(12) . .
W9 O21 W19 O28 -0.4(10) . .
W9 O21 W19 Cs3 90.4(12) . 2_746
W9 O21 W19 Cs1 -138.9(9) . .
W7 O25 W19 O3 -174.9(12) . .
Cs3 O25 W19 O3 62.6(9) 2_746 .
W7 O25 W19 O107 83.0(13) . .
Cs3 O25 W19 O107 -39.5(8) 2_746 .
W7 O25 W19 O37 1(3) . .
Cs3 O25 W19 O37 -122(2) 2_746 .
W7 O25 W19 O21 -74.0(13) . .
Cs3 O25 W19 O21 163.5(9) 2_746 .
W7 O25 W19 O28 -0.7(10) . .
Cs3 O25 W19 O28 -123.2(8) 2_746 .
W7 O25 W19 Cs3 122.5(15) . 2_746
W7 O25 W19 Cs1 173.5(3) . .
Cs3 O25 W19 Cs1 51.0(14) 2_746 .
Si1 O28 W19 O3 176(5) . .
W9 O28 W19 O3 -48(5) . .
W7 O28 W19 O3 43(5) . .
Si1 O28 W19 O107 42.6(11) . .
W9 O28 W19 O107 178.2(7) . .
W7 O28 W19 O107 -90.8(7) . .
Si1 O28 W19 O37 -45.3(11) . .
W9 O28 W19 O37 90.2(7) . .
W7 O28 W19 O37 -178.8(7) . .
Si1 O28 W19 O21 -135.3(12) . .
W9 O28 W19 O21 0.3(7) . .
W7 O28 W19 O21 91.2(7) . .
Si1 O28 W19 O25 134.0(13) . .
W9 O28 W19 O25 -90.4(8) . .
W7 O28 W19 O25 0.5(7) . .
Si1 O28 W19 Cs3 94.0(10) . 2_746
W9 O28 W19 Cs3 -130.5(4) . 2_746
W7 O28 W19 Cs3 -39.5(5) . 2_746
Si1 O28 W19 Cs1 -40.9(14) . .
W9 O28 W19 Cs1 94.6(6) . .
W7 O28 W19 Cs1 -174.39(12) . .
Nb6 O9 Mn1 O9 169(100) . 2_647
K1 O9 Mn1 O9 -40(100) . 2_647
Nb6 O9 Mn1 O8 -103(4) . .
K1 O9 Mn1 O8 47.0(7) . .
Nb6 O9 Mn1 O8 77(4) . 2_647
K1 O9 Mn1 O8 -133.0(7) . 2_647
Nb6 O9 Mn1 O1W -9(4) . 2_647
K1 O9 Mn1 O1W 141.0(8) . 2_647
Nb6 O9 Mn1 O1W 171(4) . .
K1 O9 Mn1 O1W -39.0(8) . .
Nb6 O9 Mn1 K1 30(5) . 2_647
K1 O9 Mn1 K1 180.0 . 2_647
Nb6 O9 Mn1 K1 -150(5) . .
Nb3 O8 Mn1 O9 95(4) . .
K1 O8 Mn1 O9 -45.6(7) . .
Nb3 O8 Mn1 O9 -85(4) . 2_647
K1 O8 Mn1 O9 134.4(7) . 2_647
Nb3 O8 Mn1 O8 156(100) . 2_647
K1 O8 Mn1 O8 15(100) . 2_647
Nb3 O8 Mn1 O1W 3(4) . 2_647
K1 O8 Mn1 O1W -137.7(7) . 2_647
Nb3 O8 Mn1 O1W -177(4) . .
K1 O8 Mn1 O1W 42.3(7) . .
Nb3 O8 Mn1 K1 -39(4) . 2_647
K1 O8 Mn1 K1 180.0 . 2_647
Nb3 O8 Mn1 K1 141(4) . .
K1 O1W Mn1 O9 43.7(8) . .
K1 O1W Mn1 O9 -136.3(8) . 2_647
K1 O1W Mn1 O8 -49.1(8) . .
K1 O1W Mn1 O8 130.9(8) . 2_647
K1 O1W Mn1 O1W -57(100) . 2_647
K1 O1W Mn1 K1 180.000(2) . 2_647
O15 W13 O101 W18 -127(2) . .
O70 W13 O101 W18 55(4) . .
O72 W13 O101 W18 -24(2) . .
O71 W13 O101 W18 134(2) . .
O77 W13 O101 W18 60(2) . .
Cs23 W13 O101 W18 -85(2) . .
Cs1 W13 O101 W18 165(3) 2_746 .
O15 W13 O101 Cs1 67.6(9) . 2_746
O70 W13 O101 Cs1 -110(2) . 2_746
O72 W13 O101 Cs1 170.6(8) . 2_746
O71 W13 O101 Cs1 -31.4(7) . 2_746
O77 W13 O101 Cs1 -104.9(6) . 2_746
Cs23 W13 O101 Cs1 110.1(6) . 2_746
O15 W13 O101 Cs23 -42.5(9) . .
O70 W13 O101 Cs23 140(2) . .
O72 W13 O101 Cs23 60.5(6) . .
O71 W13 O101 Cs23 -141.5(6) . .
O77 W13 O101 Cs23 145.0(5) . .
Cs1 W13 O101 Cs23 -110.1(6) 2_746 .
O19 W18 O101 W13 125(2) . .
O105 W18 O101 W13 25(2) . .
O90 W18 O101 W13 -134(2) . .
O59 W18 O101 W13 -55(3) . .
O56 W18 O101 W13 -61(2) . .
Cs23 W18 O101 W13 85(2) . .
Cs1 W18 O101 W13 -165(3) 2_746 .
Cs21 W18 O101 W13 -165(2) 1_545 .
Cs20 W18 O101 W13 102(2) . .
O19 W18 O101 Cs1 -70.1(9) . 2_746
O105 W18 O101 Cs1 -170.2(8) . 2_746
O90 W18 O101 Cs1 31.4(7) . 2_746
O59 W18 O101 Cs1 110.1(19) . 2_746
O56 W18 O101 Cs1 104.2(6) . 2_746
Cs23 W18 O101 Cs1 -110.1(6) . 2_746
Cs21 W18 O101 Cs1 0.2(7) 1_545 2_746
Cs20 W18 O101 Cs1 -92.4(6) . 2_746
O19 W18 O101 Cs23 40.0(8) . .
O105 W18 O101 Cs23 -60.2(7) . .
O90 W18 O101 Cs23 141.5(7) . .
O59 W18 O101 Cs23 -139.8(18) . .
O56 W18 O101 Cs23 -145.7(5) . .
Cs1 W18 O101 Cs23 110.1(6) 2_746 .
Cs21 W18 O101 Cs23 110.3(4) 1_545 .
Cs20 W18 O101 Cs23 17.7(7) . .
O81 Nb2 O100 Nb3 132(2) . .
O35 Nb2 O100 Nb3 33(2) . .
O108 Nb2 O100 Nb3 -124(2) . .
O34 Nb2 O100 Nb3 -38(4) . .
O39 Nb2 O100 Nb3 -51(2) . .
Cs2 Nb2 O100 Nb3 48(3) 2_746 .
O8 Nb3 O100 Nb2 -136(2) . .
O49 Nb3 O100 Nb2 39(3) . .
O40 Nb3 O100 Nb2 -34(2) . .
O31 Nb3 O100 Nb2 121(2) . .
O48 Nb3 O100 Nb2 49(2) . .
O106 W3 O103 W4 132(2) . .
O23 W3 O103 W4 30(2) . .
O29 W3 O103 W4 -130(2) . .
O30 W3 O103 W4 -42(4) . .
O38 W3 O103 W4 -55(2) . .
K7 W3 O103 W4 -154.4(19) . .
Cs20 W3 O103 W4 136(3) 1_565 .
O106 W3 O103 Cs20 -4.3(9) . 1_565
O23 W3 O103 Cs20 -106.4(7) . 1_565
O29 W3 O103 Cs20 94.0(7) . 1_565
O30 W3 O103 Cs20 -178.8(18) . 1_565
O38 W3 O103 Cs20 168.9(6) . 1_565
K7 W3 O103 Cs20 69.1(8) . 1_565
O1 W4 O103 W3 -129(2) . .
O49 W4 O103 W3 129(2) . .
O32 W4 O103 W3 36(4) . .
O24 W4 O103 W3 -31(2) . .
O48 W4 O103 W3 54(2) . .
K8A W4 O103 W3 170(2) 2_647 .
K8 W4 O103 W3 -178(2) 2_647 .
Cs23 W4 O103 W3 -82(2) 1_565 .
Cs20 W4 O103 W3 -135(3) 1_565 .
O1 W4 O103 Cs20 5.3(11) . 1_565
O49 W4 O103 Cs20 -96.6(8) . 1_565
O32 W4 O103 Cs20 171(2) . 1_565
O24 W4 O103 Cs20 103.1(8) . 1_565
O48 W4 O103 Cs20 -171.2(7) . 1_565
K8A W4 O103 Cs20 -55.7(7) 2_647 1_565
K8 W4 O103 Cs20 -43.7(6) 2_647 1_565
Cs23 W4 O103 Cs20 52.8(6) 1_565 1_565
W14 O13 Cs2 O4W 44(2) . 2_746
W14 O13 Cs2 O4W -43(2) . .
W14 O13 Cs2 O46 -176(2) . 2_746
W14 O13 Cs2 O61 -105(2) . 2_746
W14 O13 Cs2 O63 34(2) . 2_746
W14 O13 Cs2 O50 129(3) . 2_746
W14 O13 Cs2 O35 140.9(19) . 2_746
W14 O13 Cs2 O34 101(2) . 2_746
W14 O13 Cs2 O17W -114(2) . 2_746
W14 O13 Cs2 O60 -35(2) . 2_746
W14 O13 Cs2 O24W -53(2) . .
W2 O7 Cs1 O84 -88.8(9) . 2_746
W2 O7 Cs1 O16 149.8(8) . 2_756
W2 O7 Cs1 O16W 52.7(13) . .
W2 O7 Cs1 O71 -135.0(10) . 2_746
W2 O7 Cs1 O90 -74.4(12) . 2_746
W2 O7 Cs1 O3 -0.4(10) . .
W2 O7 Cs1 O101 -134.8(8) . 2_746
W2 O7 Cs1 O37 9.3(7) . .
W2 O7 Cs1 W16 -71.0(9) . 2_746
W2 O7 Cs1 W14 -108.4(9) . 2_746
W19 O3 Cs1 O7 2.6(9) . .
Cs21 O3 Cs1 O7 -169.7(5) 2_756 .
W19 O3 Cs1 O84 91.1(9) . 2_746
Cs21 O3 Cs1 O84 -81.2(5) 2_756 2_746
W19 O3 Cs1 O16 -143.4(8) . 2_756
Cs21 O3 Cs1 O16 44.3(8) 2_756 2_756
W19 O3 Cs1 O16W -112.8(14) . .
Cs21 O3 Cs1 O16W 74.9(11) 2_756 .
W19 O3 Cs1 O71 79.9(10) . 2_746
Cs21 O3 Cs1 O71 -92.4(7) 2_756 2_746
W19 O3 Cs1 O90 137.8(10) . 2_746
Cs21 O3 Cs1 O90 -34.5(5) 2_756 2_746
W19 O3 Cs1 O101 137.0(8) . 2_746
Cs21 O3 Cs1 O101 -35.3(6) 2_756 2_746
W19 O3 Cs1 O37 -7.3(7) . .
Cs21 O3 Cs1 O37 -179.6(7) 2_756 .
W19 O3 Cs1 W16 110.3(9) . 2_746
Cs21 O3 Cs1 W16 -62.0(3) 2_756 2_746
W19 O3 Cs1 W14 74.0(9) . 2_746
Cs21 O3 Cs1 W14 -98.3(3) 2_756 2_746
W19 O3 Cs1 W2 2.5(7) . .
Cs21 O3 Cs1 W2 -169.8(4) 2_756 .
W19 O37 Cs1 O7 -160.6(10) . .
W2 O37 Cs1 O7 -7.6(6) . .
W19 O37 Cs1 O84 -77.1(7) . 2_746
W2 O37 Cs1 O84 76.0(7) . 2_746
W19 O37 Cs1 O16 110.6(10) . 2_756
W2 O37 Cs1 O16 -96.4(11) . 2_756
W19 O37 Cs1 O16W 59.8(10) . .
W2 O37 Cs1 O16W -147.1(11) . .
W19 O37 Cs1 O71 -121.0(7) . 2_746
W2 O37 Cs1 O71 32.1(8) . 2_746
W19 O37 Cs1 O90 -31.1(8) . 2_746
W2 O37 Cs1 O90 121.9(7) . 2_746
W19 O37 Cs1 O3 6.2(6) . .
W2 O37 Cs1 O3 159.2(9) . .
W19 O37 Cs1 O101 -76.2(12) . 2_746
W2 O37 Cs1 O101 76.8(11) . 2_746
W19 O37 Cs1 W16 -50.5(6) . 2_746
W2 O37 Cs1 W16 102.5(6) . 2_746
W19 O37 Cs1 W14 -103.4(6) . 2_746
W2 O37 Cs1 W14 49.6(6) . 2_746
W19 O37 Cs1 W2 -153.0(12) . .
O46 W2 Cs1 O7 -19.8(14) . .
O44 W2 Cs1 O7 -111.3(11) . .
O30 W2 Cs1 O7 89.1(11) . .
O37 W2 Cs1 O7 164.6(12) . .
O38 W2 Cs1 O7 168.4(11) . .
Cs2 W2 Cs1 O7 -60.5(10) 2_746 .
O7 W2 Cs1 O84 90.6(10) . 2_746
O46 W2 Cs1 O84 70.8(10) . 2_746
O44 W2 Cs1 O84 -20.8(7) . 2_746
O30 W2 Cs1 O84 179.7(7) . 2_746
O37 W2 Cs1 O84 -104.8(7) . 2_746
O38 W2 Cs1 O84 -101.0(7) . 2_746
Cs2 W2 Cs1 O84 30.0(3) 2_746 2_746
O7 W2 Cs1 O16 -42.2(11) . 2_756
O46 W2 Cs1 O16 -62.0(12) . 2_756
O44 W2 Cs1 O16 -153.5(9) . 2_756
O30 W2 Cs1 O16 46.9(9) . 2_756
O37 W2 Cs1 O16 122.4(9) . 2_756
O38 W2 Cs1 O16 126.2(9) . 2_756
Cs2 W2 Cs1 O16 -102.7(6) 2_746 2_756
O7 W2 Cs1 O16W -132.3(13) . .
O46 W2 Cs1 O16W -152.1(13) . .
O44 W2 Cs1 O16W 116.4(10) . .
O30 W2 Cs1 O16W -43.2(10) . .
O37 W2 Cs1 O16W 32.3(10) . .
O38 W2 Cs1 O16W 36.1(10) . .
Cs2 W2 Cs1 O16W 167.2(8) 2_746 .
O7 W2 Cs1 O71 43.7(10) . 2_746
O46 W2 Cs1 O71 24.0(10) . 2_746
O44 W2 Cs1 O71 -67.6(7) . 2_746
O30 W2 Cs1 O71 132.9(7) . 2_746
O37 W2 Cs1 O71 -151.7(7) . 2_746
O38 W2 Cs1 O71 -147.8(7) . 2_746
Cs2 W2 Cs1 O71 -16.8(3) 2_746 2_746
O7 W2 Cs1 O90 122.8(11) . 2_746
O46 W2 Cs1 O90 103.0(11) . 2_746
O44 W2 Cs1 O90 11.4(7) . 2_746
O30 W2 Cs1 O90 -148.1(7) . 2_746
O37 W2 Cs1 O90 -72.6(8) . 2_746
O38 W2 Cs1 O90 -68.8(8) . 2_746
Cs2 W2 Cs1 O90 62.3(4) 2_746 2_746
O7 W2 Cs1 O3 179.6(10) . .
O46 W2 Cs1 O3 159.8(10) . .
O44 W2 Cs1 O3 68.2(7) . .
O30 W2 Cs1 O3 -91.3(7) . .
O37 W2 Cs1 O3 -15.8(7) . .
O38 W2 Cs1 O3 -12.0(7) . .
Cs2 W2 Cs1 O3 119.1(3) 2_746 .
O7 W2 Cs1 O101 59.6(11) . 2_746
O46 W2 Cs1 O101 39.8(11) . 2_746
O44 W2 Cs1 O101 -51.8(7) . 2_746
O30 W2 Cs1 O101 148.7(7) . 2_746
O37 W2 Cs1 O101 -135.8(8) . 2_746
O38 W2 Cs1 O101 -132.0(8) . 2_746
Cs2 W2 Cs1 O101 -0.9(5) 2_746 2_746
O7 W2 Cs1 O37 -164.6(12) . .
O46 W2 Cs1 O37 175.6(11) . .
O44 W2 Cs1 O37 84.1(9) . .
O30 W2 Cs1 O37 -75.5(9) . .
O38 W2 Cs1 O37 3.8(9) . .
Cs2 W2 Cs1 O37 134.9(6) 2_746 .
O7 W2 Cs1 W16 114.3(10) . 2_746
O46 W2 Cs1 W16 94.5(10) . 2_746
O44 W2 Cs1 W16 2.9(6) . 2_746
O30 W2 Cs1 W16 -156.6(6) . 2_746
O37 W2 Cs1 W16 -81.1(6) . 2_746
O38 W2 Cs1 W16 -77.3(6) . 2_746
Cs2 W2 Cs1 W16 53.74(7) 2_746 2_746
O7 W2 Cs1 W14 65.9(10) . 2_746
O46 W2 Cs1 W14 46.2(10) . 2_746
O44 W2 Cs1 W14 -45.4(6) . 2_746
O30 W2 Cs1 W14 155.1(6) . 2_746
O37 W2 Cs1 W14 -129.5(6) . 2_746
O38 W2 Cs1 W14 -125.6(6) . 2_746
Cs2 W2 Cs1 W14 5.41(6) 2_746 2_746
W16 O14 Cs3 O62W 33(2) . 1_655
Cs21 O14 Cs3 O62W -74.6(14) 1_545 1_655
W16 O14 Cs3 O25 -179(2) . 2_746
Cs21 O14 Cs3 O25 73.8(6) 1_545 2_746
W16 O14 Cs3 O3W -41(2) . 2_746
Cs21 O14 Cs3 O3W -148.6(9) 1_545 2_746
W16 O14 Cs3 O107 -139(2) . 2_746
Cs21 O14 Cs3 O107 113.1(7) 1_545 2_746
W16 O14 Cs3 O2 123(2) . 1_645
Cs21 O14 Cs3 O2 15.0(5) 1_545 1_645
W16 O14 Cs3 O22 80(2) . 1_645
Cs21 O14 Cs3 O22 -27.3(7) 1_545 1_645
W16 O14 Cs3 O26 -135(2) . 2_746
Cs21 O14 Cs3 O26 117.1(5) 1_545 2_746
W16 O14 Cs3 O36 -99(2) . 2_746
Cs21 O14 Cs3 O36 153.2(6) 1_545 2_746
W16 O14 Cs3 W19 -170(2) . 2_746
Cs21 O14 Cs3 W19 82.6(4) 1_545 2_746
W16 O14 Cs3 W7 108(2) . 1_645
Cs21 O14 Cs3 W7 0.3(5) 1_545 1_645
W16 O14 Cs3 W7 -164(2) . 2_746
Cs21 O14 Cs3 W7 88.2(4) 1_545 2_746
Mn1 O1W K1 O21W -115.1(10) . .
Mn1 O1W K1 O20 155.9(10) . 2_747
Mn1 O1W K1 O30W 108.9(8) . 2_747
Mn1 O1W K1 O21W -147.9(12) . 2_747
Mn1 O1W K1 O51 -38.7(10) . .
Mn1 O1W K1 O9 -32.1(7) . .
Mn1 O1W K1 O8 35.7(7) . .
Mn1 O1W K1 O40 44.4(9) . .
Mn1 O1W K1 Nb6 -42.2(7) . .
Mn1 O1W K1 K8A 108.4(9) . 2_647
Nb4 O51 K1 O21W -99.2(10) . .
Nb6 O51 K1 O21W 92.9(9) . .
Nb4 O51 K1 O1W 160.8(8) . .
Nb6 O51 K1 O1W -7.1(9) . .
Nb4 O51 K1 O20 -115(2) . 2_747
Nb6 O51 K1 O20 77(2) . 2_747
Nb4 O51 K1 O30W 23.6(10) . 2_747
Nb6 O51 K1 O30W -144.2(6) . 2_747
Nb4 O51 K1 O21W -52.0(10) . 2_747
Nb6 O51 K1 O21W 140.2(9) . 2_747
Nb4 O51 K1 O9 153.9(10) . .
Nb6 O51 K1 O9 -14.0(6) . .
Nb4 O51 K1 O8 109.1(8) . .
Nb6 O51 K1 O8 -58.8(7) . .
Nb4 O51 K1 O40 58.4(7) . .
Nb6 O51 K1 O40 -109.5(7) . .
Nb4 O51 K1 Mn1 140.7(7) . .
Nb6 O51 K1 Mn1 -27.2(5) . .
Nb4 O51 K1 Nb6 167.9(12) . .
Nb4 O51 K1 K8A 97.6(10) . 2_647
Nb6 O51 K1 K8A -70.3(11) . 2_647
Nb6 O9 K1 O21W -49.5(11) . .
Mn1 O9 K1 O21W 139.0(9) . .
Nb6 O9 K1 O1W -155.3(12) . .
Mn1 O9 K1 O1W 33.2(7) . .
Nb6 O9 K1 O20 -145.9(8) . 2_747
Mn1 O9 K1 O20 42.7(10) . 2_747
Nb6 O9 K1 O30W 128.4(8) . 2_747
Mn1 O9 K1 O30W -43.1(11) . 2_747
Nb6 O9 K1 O21W -18.7(14) . 2_747
Mn1 O9 K1 O21W 169.9(10) . 2_747
Nb6 O9 K1 O51 16.7(7) . .
Mn1 O9 K1 O51 -154.7(9) . .
Nb6 O9 K1 O8 137.2(11) . .
Mn1 O9 K1 O8 -34.3(6) . .
Nb6 O9 K1 O40 94.7(9) . .
Mn1 O9 K1 O40 -76.7(7) . .
Nb6 O9 K1 Mn1 171.5(14) . .
Mn1 O9 K1 Nb6 -171.5(14) . .
Nb6 O9 K1 K8A 169.3(8) . 2_647
Mn1 O9 K1 K8A -2.2(8) . 2_647
Nb3 O8 K1 O21W -146.0(14) . .
Mn1 O8 K1 O21W 21.9(17) . .
Nb3 O8 K1 O1W 155.4(12) . .
Mn1 O8 K1 O1W -36.7(7) . .
Nb3 O8 K1 O20 98.9(9) . 2_747
Mn1 O8 K1 O20 -93.2(7) . 2_747
Nb3 O8 K1 O30W 40.8(8) . 2_747
Mn1 O8 K1 O30W -151.3(6) . 2_747
Nb3 O8 K1 O21W -19(3) . 2_747
Mn1 O8 K1 O21W 149(2) . 2_747
Nb3 O8 K1 O51 -90.9(8) . .
Mn1 O8 K1 O51 77.0(6) . .
Nb3 O8 K1 O9 -133.8(11) . .
Mn1 O8 K1 O9 34.1(6) . .
Nb3 O8 K1 O40 -13.7(7) . .
Mn1 O8 K1 O40 154.2(9) . .
Nb3 O8 K1 Mn1 -167.9(13) . .
Nb3 O8 K1 Nb6 -116.8(8) . .
Mn1 O8 K1 Nb6 51.1(5) . .
Nb3 O8 K1 K8A 82.1(8) . 2_647
Mn1 O8 K1 K8A -110.0(7) . 2_647
Nb1 O40 K1 O21W -17.2(17) . .
Nb3 O40 K1 O21W 147.3(13) . .
Nb1 O40 K1 O1W -161.8(8) . .
Nb3 O40 K1 O1W 2.7(8) . .
Nb1 O40 K1 O20 122.5(8) . 2_747
Nb3 O40 K1 O20 -73.1(8) . 2_747
Nb1 O40 K1 O30W 95.1(8) . 2_747
Nb3 O40 K1 O30W -100.4(7) . 2_747
Nb1 O40 K1 O21W 25.6(11) . 2_747
Nb3 O40 K1 O21W -169.9(8) . 2_747
Nb1 O40 K1 O51 -55.8(8) . .
Nb3 O40 K1 O51 108.6(7) . .
Nb1 O40 K1 O9 -107.7(8) . .
Nb3 O40 K1 O9 56.8(7) . .
Nb1 O40 K1 O8 -152.7(11) . .
Nb3 O40 K1 O8 11.8(6) . .
Nb1 O40 K1 Mn1 -139.1(8) . .
Nb3 O40 K1 Mn1 25.4(6) . .
Nb1 O40 K1 Nb6 -83.4(7) . .
Nb3 O40 K1 Nb6 81.1(6) . .
Nb1 O40 K1 K8A 144.4(9) . 2_647
Nb3 O40 K1 K8A -51.1(6) . 2_647
O9 Mn1 K1 O21W -46.6(10) . .
O9 Mn1 K1 O21W 133.4(10) 2_647 .
O8 Mn1 K1 O21W -166.7(10) . .
O8 Mn1 K1 O21W 13.3(10) 2_647 .
O1W Mn1 K1 O21W -103.4(12) 2_647 .
O1W Mn1 K1 O21W 76.6(12) . .
K1 Mn1 K1 O21W -21(100) 2_647 .
O9 Mn1 K1 O1W -123.2(11) . .
O9 Mn1 K1 O1W 56.8(11) 2_647 .
O8 Mn1 K1 O1W 116.7(11) . .
O8 Mn1 K1 O1W -63.3(11) 2_647 .
O1W Mn1 K1 O1W 180.000(3) 2_647 .
K1 Mn1 K1 O1W -98(100) 2_647 .
O9 Mn1 K1 O20 -146.4(8) . 2_747
O9 Mn1 K1 O20 33.6(8) 2_647 2_747
O8 Mn1 K1 O20 93.5(8) . 2_747
O8 Mn1 K1 O20 -86.5(8) 2_647 2_747
O1W Mn1 K1 O20 156.8(10) 2_647 2_747
O1W Mn1 K1 O20 -23.2(10) . 2_747
K1 Mn1 K1 O20 -121(100) 2_647 2_747
O9 Mn1 K1 O30W 152.2(8) . 2_747
O9 Mn1 K1 O30W -27.8(8) 2_647 2_747
O8 Mn1 K1 O30W 32.1(7) . 2_747
O8 Mn1 K1 O30W -147.9(7) 2_647 2_747
O1W Mn1 K1 O30W 95.4(9) 2_647 2_747
O1W Mn1 K1 O30W -84.6(9) . 2_747
K1 Mn1 K1 O30W 178(100) 2_647 2_747
O9 Mn1 K1 O21W -25(2) . 2_747
O9 Mn1 K1 O21W 155(2) 2_647 2_747
O8 Mn1 K1 O21W -146(2) . 2_747
O8 Mn1 K1 O21W 34(2) 2_647 2_747
O1W Mn1 K1 O21W -82(2) 2_647 2_747
O1W Mn1 K1 O21W 98(2) . 2_747
K1 Mn1 K1 O21W 0(100) 2_647 2_747
O9 Mn1 K1 O51 19.9(8) . .
O9 Mn1 K1 O51 -160.1(8) 2_647 .
O8 Mn1 K1 O51 -100.2(7) . .
O8 Mn1 K1 O51 79.8(7) 2_647 .
O1W Mn1 K1 O51 -36.9(10) 2_647 .
O1W Mn1 K1 O51 143.1(10) . .
K1 Mn1 K1 O51 45(100) 2_647 .
O9 Mn1 K1 O9 180.000(2) 2_647 .
O8 Mn1 K1 O9 -120.1(9) . .
O8 Mn1 K1 O9 59.9(9) 2_647 .
O1W Mn1 K1 O9 -56.8(11) 2_647 .
O1W Mn1 K1 O9 123.2(11) . .
K1 Mn1 K1 O9 25(100) 2_647 .
O9 Mn1 K1 O8 120.1(9) . .
O9 Mn1 K1 O8 -59.9(9) 2_647 .
O8 Mn1 K1 O8 180.0 2_647 .
O1W Mn1 K1 O8 63.3(11) 2_647 .
O1W Mn1 K1 O8 -116.7(11) . .
K1 Mn1 K1 O8 146(100) 2_647 .
O9 Mn1 K1 O40 100.0(8) . .
O9 Mn1 K1 O40 -80.0(8) 2_647 .
O8 Mn1 K1 O40 -20.1(7) . .
O8 Mn1 K1 O40 159.9(7) 2_647 .
O1W Mn1 K1 O40 43.2(10) 2_647 .
O1W Mn1 K1 O40 -136.8(10) . .
K1 Mn1 K1 O40 125(100) 2_647 .
O9 Mn1 K1 Nb6 4.2(7) . .
O9 Mn1 K1 Nb6 -175.8(7) 2_647 .
O8 Mn1 K1 Nb6 -115.9(7) . .
O8 Mn1 K1 Nb6 64.1(7) 2_647 .
O1W Mn1 K1 Nb6 -52.6(9) 2_647 .
O1W Mn1 K1 Nb6 127.4(9) . .
K1 Mn1 K1 Nb6 30(100) 2_647 .
O9 Mn1 K1 K8A 177.9(8) . 2_647
O9 Mn1 K1 K8A -2.1(8) 2_647 2_647
O8 Mn1 K1 K8A 57.7(7) . 2_647
O8 Mn1 K1 K8A -122.3(7) 2_647 2_647
O1W Mn1 K1 K8A 121.0(9) 2_647 2_647
O1W Mn1 K1 K8A -59.0(9) . 2_647
K1 Mn1 K1 K8A -157(100) 2_647 2_647
O9 Nb6 K1 O21W 128.6(12) . .
O53 Nb6 K1 O21W 88.1(14) . .
O52 Nb6 K1 O21W -142.9(9) . .
O83 Nb6 K1 O21W 15.7(9) . .
O51 Nb6 K1 O21W -78.9(10) . .
O76 Nb6 K1 O21W -41.4(9) . .
O9 Nb6 K1 O1W 20.7(10) . .
O53 Nb6 K1 O1W -19.8(14) . .
O52 Nb6 K1 O1W 109.2(8) . .
O83 Nb6 K1 O1W -92.2(8) . .
O51 Nb6 K1 O1W 173.1(8) . .
O76 Nb6 K1 O1W -149.3(8) . .
O9 Nb6 K1 O20 51.6(11) . 2_747
O53 Nb6 K1 O20 11.1(15) . 2_747
O52 Nb6 K1 O20 140.1(9) . 2_747
O83 Nb6 K1 O20 -61.4(9) . 2_747
O51 Nb6 K1 O20 -156.0(10) . 2_747
O76 Nb6 K1 O20 -118.5(9) . 2_747
O9 Nb6 K1 O30W -87.4(11) . 2_747
O53 Nb6 K1 O30W -127.9(14) . 2_747
O52 Nb6 K1 O30W 1.1(9) . 2_747
O83 Nb6 K1 O30W 159.7(9) . 2_747
O51 Nb6 K1 O30W 65.0(9) . 2_747
O76 Nb6 K1 O30W 102.6(9) . 2_747
O9 Nb6 K1 O21W 165.4(11) . 2_747
O53 Nb6 K1 O21W 124.9(14) . 2_747
O52 Nb6 K1 O21W -106.1(9) . 2_747
O83 Nb6 K1 O21W 52.5(9) . 2_747
O51 Nb6 K1 O21W -42.2(9) . 2_747
O76 Nb6 K1 O21W -4.7(9) . 2_747
O9 Nb6 K1 O51 -152.4(11) . .
O53 Nb6 K1 O51 167.1(14) . .
O52 Nb6 K1 O51 -63.9(9) . .
O83 Nb6 K1 O51 94.7(8) . .
O76 Nb6 K1 O51 37.5(9) . .
O53 Nb6 K1 O9 -40.5(15) . .
O52 Nb6 K1 O9 88.5(11) . .
O83 Nb6 K1 O9 -112.9(10) . .
O51 Nb6 K1 O9 152.4(11) . .
O76 Nb6 K1 O9 -170.1(11) . .
O9 Nb6 K1 O8 -35.3(10) . .
O53 Nb6 K1 O8 -75.8(13) . .
O52 Nb6 K1 O8 53.2(7) . .
O83 Nb6 K1 O8 -148.2(7) . .
O51 Nb6 K1 O8 117.1(7) . .
O76 Nb6 K1 O8 154.6(7) . .
O9 Nb6 K1 O40 -84.7(9) . .
O53 Nb6 K1 O40 -125.2(13) . .
O52 Nb6 K1 O40 3.8(7) . .
O83 Nb6 K1 O40 162.4(6) . .
O51 Nb6 K1 O40 67.7(7) . .
O76 Nb6 K1 O40 105.3(7) . .
O9 Nb6 K1 Mn1 -5.4(9) . .
O53 Nb6 K1 Mn1 -45.9(12) . .
O52 Nb6 K1 Mn1 83.1(6) . .
O83 Nb6 K1 Mn1 -118.3(6) . .
O51 Nb6 K1 Mn1 147.0(6) . .
O76 Nb6 K1 Mn1 -175.5(6) . .
O9 Nb6 K1 K8A -13.5(10) . 2_647
O53 Nb6 K1 K8A -54.0(14) . 2_647
O52 Nb6 K1 K8A 75.0(7) . 2_647
O83 Nb6 K1 K8A -126.5(7) . 2_647
O51 Nb6 K1 K8A 138.9(8) . 2_647
O76 Nb6 K1 K8A 176.4(7) . 2_647
O23 W3 O106 K2 125(7) . .
O29 W3 O106 K2 -54(7) . .
O103 W3 O106 K2 37(8) . .
O30 W3 O106 K2 -145(7) . .
O38 W3 O106 K2 -98(8) . .
K7 W3 O106 K2 -95(7) . .
Cs20 W3 O106 K2 32(7) 1_565 .
O23 W3 O106 Cs20 92.7(10) . 1_565
O29 W3 O106 Cs20 -86.2(10) . 1_565
O103 W3 O106 Cs20 5.2(11) . 1_565
O30 W3 O106 Cs20 -177.0(9) . 1_565
O38 W3 O106 Cs20 -130(5) . 1_565
K7 W3 O106 Cs20 -127.4(10) . 1_565
O23 W3 O106 Cs21 -60.7(14) . .
O29 W3 O106 Cs21 120.4(13) . .
O103 W3 O106 Cs21 -148.2(12) . .
O30 W3 O106 Cs21 29.6(14) . .
O38 W3 O106 Cs21 76(5) . .
K7 W3 O106 Cs21 79.2(12) . .
Cs20 W3 O106 Cs21 -153.4(19) 1_565 .
O3 W19 O107 W1 122(2) . .
O37 W19 O107 W1 20(2) . .
O21 W19 O107 W1 -59(3) . .
O25 W19 O107 W1 -138(2) . .
O28 W19 O107 W1 -64(2) . .
Cs3 W19 O107 W1 -174(3) 2_746 .
Cs1 W19 O107 W1 76(2) . .
O3 W19 O107 Cs3 -63.9(8) . 2_746
O37 W19 O107 Cs3 -166.6(7) . 2_746
O21 W19 O107 Cs3 114.7(19) . 2_746
O25 W19 O107 Cs3 36.1(8) . 2_746
O28 W19 O107 Cs3 109.7(6) . 2_746
Cs1 W19 O107 Cs3 -109.7(4) . 2_746
O18 W1 O107 W19 -122(2) . .
O34 W1 O107 W19 54(4) . .
O36 W1 O107 W19 138(2) . .
O44 W1 O107 W19 -20(2) . .
O39 W1 O107 W19 64(2) . .
Cs2 W1 O107 W19 -30(3) 2_746 .
Cs3 W1 O107 W19 174(3) 2_746 .
O18 W1 O107 Cs3 64.2(9) . 2_746
O34 W1 O107 Cs3 -119.9(17) . 2_746
O36 W1 O107 Cs3 -35.6(8) . 2_746
O44 W1 O107 Cs3 165.9(8) . 2_746
O39 W1 O107 Cs3 -109.6(7) . 2_746
Cs2 W1 O107 Cs3 156.6(2) 2_746 2_746
O4 W6 O108 Nb2 175.7(11) . .
O5 W6 O108 Nb2 -82.8(12) . .
O26 W6 O108 Nb2 -8(3) . .
O36 W6 O108 Nb2 73.8(12) . .
O39 W6 O108 Nb2 0.2(10) . .
K7 W6 O108 Nb2 -136.4(11) 1_455 .
Cs3 W6 O108 Nb2 83.6(13) 2_746 .
O100 Nb2 O108 W6 88.1(13) . .
O81 Nb2 O108 W6 -168.4(11) . .
O35 Nb2 O108 W6 -6(3) . .
O34 Nb2 O108 W6 -75.4(12) . .
O39 Nb2 O108 W6 -0.2(10) . .
Cs2 Nb2 O108 W6 -83.8(13) 2_746 .
O19 W18 O105 W12 -130(3) . .
O90 W18 O105 W12 53(4) . .
O59 W18 O105 W12 129(3) . .
O101 W18 O105 W12 -28(3) . .
O56 W18 O105 W12 56(3) . .
Cs23 W18 O105 W12 -89(3) . .
Cs1 W18 O105 W12 -39(3) 2_746 .
Cs21 W18 O105 W12 170.8(13) 1_545 .
Cs20 W18 O105 W12 -157(3) . .
O19 W18 O105 Cs23 -41.3(9) . .
O90 W18 O105 Cs23 142(2) . .
O59 W18 O105 Cs23 -142.2(7) . .
O101 W18 O105 Cs23 60.8(7) . .
O56 W18 O105 Cs23 144.4(6) . .
Cs1 W18 O105 Cs23 49.6(10) 2_746 .
Cs21 W18 O105 Cs23 -100.4(13) 1_545 .
Cs20 W18 O105 Cs23 -68.0(4) . .
O10 W12 O105 W18 127(3) . .
O53 W12 O105 W18 -44(4) . .
O72 W12 O105 W18 29(3) . .
O82 W12 O105 W18 -131(3) . .
O76 W12 O105 W18 -57(3) . .
K8A W12 O105 W18 86(3) . .
Cs23 W12 O105 W18 89(3) . .
O10 W12 O105 Cs23 37.7(9) . .
O53 W12 O105 Cs23 -133(2) . .
O72 W12 O105 Cs23 -59.9(7) . .
O82 W12 O105 Cs23 139.4(7) . .
O76 W12 O105 Cs23 -146.3(6) . .
K8A W12 O105 Cs23 -3.3(14) . .
O4W Cs2 O4W O24W -138(6) 2_746 .
O13 Cs2 O4W O24W -65(5) . .
O46 Cs2 O4W O24W 6(6) 2_746 .
O61 Cs2 O4W O24W 77(5) 2_746 .
O63 Cs2 O4W O24W 160(5) 2_746 .
O50 Cs2 O4W O24W 116(5) 2_746 .
O35 Cs2 O4W O24W 90(7) 2_746 .
O34 Cs2 O4W O24W -129(5) 2_746 .
O17W Cs2 O4W O24W 13(5) 2_746 .
O60 Cs2 O4W O24W 121(5) 2_746 .
O4W Cs2 O4W Cs2 0.0 2_746 2_746
O13 Cs2 O4W Cs2 72.9(8) . 2_746
O46 Cs2 O4W Cs2 144.5(6) 2_746 2_746
O61 Cs2 O4W Cs2 -144.9(8) 2_746 2_746
O63 Cs2 O4W Cs2 -61.4(8) 2_746 2_746
O50 Cs2 O4W Cs2 -105.5(7) 2_746 2_746
O35 Cs2 O4W Cs2 -132(4) 2_746 2_746
O34 Cs2 O4W Cs2 9.4(14) 2_746 2_746
O17W Cs2 O4W Cs2 150.9(15) 2_746 2_746
O60 Cs2 O4W Cs2 -100.7(9) 2_746 2_746
O24W Cs2 O4W Cs2 138(6) . 2_746
O1W K1 O21W K5A 4.1(14) . 2_647
O20 K1 O21W K5A 75.5(12) 2_747 2_647
O30W K1 O21W K5A 130.0(10) 2_747 2_647
O21W K1 O21W K5A 160(3) 2_747 2_647
O51 K1 O21W K5A -100.7(12) . 2_647
O9 K1 O21W K5A -51.6(12) . 2_647
O8 K1 O21W K5A -42(2) . 2_647
O40 K1 O21W K5A -140.5(10) . 2_647
Mn1 K1 O21W K5A -29.0(14) . 2_647
Nb6 K1 O21W K5A -70.4(11) . 2_647
K8A K1 O21W K5A 66.3(17) 2_647 2_647
O1W K1 O21W K1 -155.4(14) . 2_747
O20 K1 O21W K1 -84.0(15) 2_747 2_747
O30W K1 O21W K1 -30(2) 2_747 2_747
O21W K1 O21W K1 0.000(1) 2_747 2_747
O51 K1 O21W K1 99.8(16) . 2_747
O9 K1 O21W K1 148.8(15) . 2_747
O8 K1 O21W K1 158.7(10) . 2_747
O40 K1 O21W K1 60(2) . 2_747
Mn1 K1 O21W K1 171.4(12) . 2_747
Nb6 K1 O21W K1 130.0(16) . 2_747
K8A K1 O21W K1 -93.3(17) 2_647 2_747
Cs2 O4W O24W Cs2 -120(6) 2_746 .
Cs2 O4W O24W Cs2 120(6) . 2_746
O4W Cs2 O24W O4W 41(6) 2_746 .
O13 Cs2 O24W O4W 111(5) . .
O46 Cs2 O24W O4W -174(5) 2_746 .
O61 Cs2 O24W O4W -102(5) 2_746 .
O63 Cs2 O24W O4W -20(5) 2_746 .
O50 Cs2 O24W O4W -69(5) 2_746 .
O35 Cs2 O24W O4W -140(4) 2_746 .
O34 Cs2 O24W O4W 61(6) 2_746 .
O17W Cs2 O24W O4W -166(6) 2_746 .
O60 Cs2 O24W O4W -55(5) 2_746 .
O4W Cs2 O24W Cs2 5.8(8) 2_746 2_746
O13 Cs2 O24W Cs2 75.8(6) . 2_746
O4W Cs2 O24W Cs2 -35(5) . 2_746
O46 Cs2 O24W Cs2 150.2(5) 2_746 2_746
O61 Cs2 O24W Cs2 -137.7(6) 2_746 2_746
O63 Cs2 O24W Cs2 -55.5(6) 2_746 2_746
O50 Cs2 O24W Cs2 -104.5(6) 2_746 2_746
O35 Cs2 O24W Cs2 -176(2) 2_746 2_746
O34 Cs2 O24W Cs2 26.0(12) 2_746 2_746
O17W Cs2 O24W Cs2 158.5(15) 2_746 2_746
O60 Cs2 O24W Cs2 -90.4(6) 2_746 2_746
W18 O19 Cs20 O106 -135.7(14) . 1_545
Cs23 O19 Cs20 O106 118.9(7) . 1_545
W18 O19 Cs20 K2 -71.0(12) . 1_545
Cs23 O19 Cs20 K2 -176.3(5) . 1_545
W18 O19 Cs20 O98 37.1(16) . 2_737
Cs23 O19 Cs20 O98 -68.2(8) . 2_737
W18 O19 Cs20 O30W -173.0(10) . 2_737
Cs23 O19 Cs20 O30W 81.6(7) . 2_737
W18 O19 Cs20 O11 -95.9(13) . 2_737
Cs23 O19 Cs20 O11 158.8(5) . 2_737
W18 O19 Cs20 O9W 14.2(13) . 2_747
Cs23 O19 Cs20 O9W -91.2(6) . 2_747
W18 O19 Cs20 O103 174.0(13) . 1_545
Cs23 O19 Cs20 O103 68.6(5) . 1_545
W18 O19 Cs20 O55 -33.0(17) . 2_737
Cs23 O19 Cs20 O55 -138.4(6) . 2_737
W18 O19 Cs20 O1 127.5(13) . 1_545
Cs23 O19 Cs20 O1 22.2(5) . 1_545
W18 O19 Cs20 W3 -159.3(14) . 1_545
Cs23 O19 Cs20 W3 95.3(4) . 1_545
W18 O19 Cs20 W17 10.0(17) . 2_737
Cs23 O19 Cs20 W17 -95.3(6) . 2_737
K7 O8W Cs21 K2 0.8(9) . .
K7 O8W Cs21 O90 -114.8(11) . 1_565
K7 O8W Cs21 O2 132.6(10) . 1_655
K7 O8W Cs21 O106 -44.3(8) . .
K7 O8W Cs21 O61W 79.9(15) . 1_655
K7 O8W Cs21 O3 -166.4(9) . 2_756
K7 O8W Cs21 O14 178.1(7) . 1_565
K7 O8W Cs21 O17 33.0(8) . 1_655
K7 O8W Cs21 O91 81.2(9) . 1_655
K7 O8W Cs21 W16 -161.6(5) . 1_565
K7 O8W Cs21 W7 110.0(9) . 1_655
W3 O106 Cs21 O8W -51.1(13) . .
K2 O106 Cs21 O8W 127.9(6) . .
Cs20 O106 Cs21 O8W 155.2(8) 1_565 .
W3 O106 Cs21 K2 -179.0(16) . .
Cs20 O106 Cs21 K2 27.2(4) 1_565 .
W3 O106 Cs21 O90 96.8(14) . 1_565
K2 O106 Cs21 O90 -84.2(5) . 1_565
Cs20 O106 Cs21 O90 -57.0(7) 1_565 1_565
W3 O106 Cs21 O2 -55.1(17) . 1_655
K2 O106 Cs21 O2 123.9(7) . 1_655
Cs20 O106 Cs21 O2 151.2(7) 1_565 1_655
W3 O106 Cs21 O61W -161.6(17) . 1_655
K2 O106 Cs21 O61W 17.4(15) . 1_655
Cs20 O106 Cs21 O61W 44.7(16) 1_565 1_655
W3 O106 Cs21 O3 19.4(16) . 2_756
K2 O106 Cs21 O3 -161.6(5) . 2_756
Cs20 O106 Cs21 O3 -134.3(6) 1_565 2_756
W3 O106 Cs21 O14 79.5(16) . 1_565
K2 O106 Cs21 O14 -101.5(8) . 1_565
Cs20 O106 Cs21 O14 -74.2(10) 1_565 1_565
W3 O106 Cs21 O17 -121.5(14) . 1_655
K2 O106 Cs21 O17 57.5(5) . 1_655
Cs20 O106 Cs21 O17 84.7(7) 1_565 1_655
W3 O106 Cs21 O91 -105.1(13) . 1_655
K2 O106 Cs21 O91 73.9(5) . 1_655
Cs20 O106 Cs21 O91 101.1(7) 1_565 1_655
W3 O106 Cs21 W16 98.4(13) . 1_565
K2 O106 Cs21 W16 -82.5(4) . 1_565
Cs20 O106 Cs21 W16 -55.3(8) 1_565 1_565
W3 O106 Cs21 W7 -81.1(14) . 1_655
K2 O106 Cs21 W7 98.0(5) . 1_655
Cs20 O106 Cs21 W7 125.2(5) 1_565 1_655
K8 O19W Cs23 O15W 72(4) . 1_545
K8A O19W Cs23 O15W 85(2) . 1_545
K8 O19W Cs23 O16 -130(3) . 1_545
K8A O19W Cs23 O16 -116(2) . 1_545
K8 O19W Cs23 O1 103(4) . 1_545
K8A O19W Cs23 O1 117(2) . 1_545
K8 O19W Cs23 O24 164(3) . 1_545
K8A O19W Cs23 O24 178.0(17) . 1_545
K8 O19W Cs23 O10 5(3) . .
K8A O19W Cs23 O10 18(2) . .
K8 O19W Cs23 O60W 90(4) . 1_545
K8A O19W Cs23 O60W 103(3) . 1_545
K8 O19W Cs23 O15 -98(4) . .
K8A O19W Cs23 O15 -84(2) . .
K8 O19W Cs23 O19 -29(5) . .
K8A O19W Cs23 O19 -15(4) . .
K8 O19W Cs23 O72 -48(3) . .
K8A O19W Cs23 O72 -34(2) . .
K8 O19W Cs23 O60W 59(4) . 2_647
K8A O19W Cs23 O60W 72(3) . 2_647
K8 O19W Cs23 O105 -20(4) . .
K8A O19W Cs23 O105 -6(3) . .
W12 O10 Cs23 O19W -115.9(15) . .
K8A O10 Cs23 O19W -12.0(13) . .
K8 O10 Cs23 O19W -1.8(12) . .
W12 O10 Cs23 O15W 162.4(11) . 1_545
K8A O10 Cs23 O15W -93.6(7) . 1_545
K8 O10 Cs23 O15W -83.5(5) . 1_545
W12 O10 Cs23 O16 -4.9(15) . 1_545
K8A O10 Cs23 O16 99.0(10) . 1_545
K8 O10 Cs23 O16 109.2(9) . 1_545
W12 O10 Cs23 O1 132.2(9) . 1_545
K8A O10 Cs23 O1 -123.9(8) . 1_545
K8 O10 Cs23 O1 -113.7(7) . 1_545
W12 O10 Cs23 O24 117.9(16) . 1_545
K8A O10 Cs23 O24 -138.2(15) . 1_545
K8 O10 Cs23 O24 -128.1(15) . 1_545
W12 O10 Cs23 O60W -173.1(17) . 1_545
K8A O10 Cs23 O60W -69.2(15) . 1_545
K8 O10 Cs23 O60W -59.1(14) . 1_545
W12 O10 Cs23 O15 -44.8(10) . .
K8A O10 Cs23 O15 59.1(8) . .
K8 O10 Cs23 O15 69.2(7) . .
W12 O10 Cs23 O19 46.7(10) . .
K8A O10 Cs23 O19 150.6(8) . .
K8 O10 Cs23 O19 160.7(6) . .
W12 O10 Cs23 O72 -29.2(7) . .
K8A O10 Cs23 O72 74.8(8) . .
K8 O10 Cs23 O72 84.9(7) . .
W12 O10 Cs23 O60W 137.6(16) . 2_647
K8A O10 Cs23 O60W -118.5(15) . 2_647
K8 O10 Cs23 O60W -108.3(14) . 2_647
W12 O10 Cs23 O105 30.3(8) . .
K8A O10 Cs23 O105 134.2(10) . .
K8 O10 Cs23 O105 144.3(10) . .
W13 O15 Cs23 O19W 101.2(13) . .
W13 O15 Cs23 O15W 85.0(10) . 1_545
W13 O15 Cs23 O16 -108.7(10) . 1_545
W13 O15 Cs23 O1 -130.0(13) . 1_545
W13 O15 Cs23 O24 -130.9(8) . 1_545
W13 O15 Cs23 O10 43.2(9) . .
W13 O15 Cs23 O60W 109.0(17) . 1_545
W13 O15 Cs23 O19 -48.1(9) . .
W13 O15 Cs23 O72 27.8(7) . .
W13 O15 Cs23 O60W 47(3) . 2_647
W13 O15 Cs23 O105 -2.6(8) . .
W18 O19 Cs23 O19W -18(2) . .
Cs20 O19 Cs23 O19W 114(2) . .
W18 O19 Cs23 O15W -105.0(8) . 1_545
Cs20 O19 Cs23 O15W 27.4(6) . 1_545
W18 O19 Cs23 O16 100.8(10) . 1_545
Cs20 O19 Cs23 O16 -126.8(7) . 1_545
W18 O19 Cs23 O1 -157.1(10) . 1_545
Cs20 O19 Cs23 O1 -24.8(6) . 1_545
W18 O19 Cs23 O24 151.6(9) . 1_545
Cs20 O19 Cs23 O24 -76.0(6) . 1_545
W18 O19 Cs23 O10 -46.9(9) . .
Cs20 O19 Cs23 O10 85.5(6) . .
W18 O19 Cs23 O60W -106.4(19) . 1_545
Cs20 O19 Cs23 O60W 25.9(19) . 1_545
W18 O19 Cs23 O15 46.8(9) . .
Cs20 O19 Cs23 O15 179.1(6) . .
W18 O19 Cs23 O72 -0.6(8) . .
Cs20 O19 Cs23 O72 131.8(6) . .
W18 O19 Cs23 O60W -104.1(14) . 2_647
Cs20 O19 Cs23 O60W 28.3(12) . 2_647
W18 O19 Cs23 O105 -30.2(7) . .
Cs20 O19 Cs23 O105 102.1(8) . .
W13 O72 Cs23 O19W -114.1(13) . .
W12 O72 Cs23 O19W 93.6(12) . .
W13 O72 Cs23 O15W -172.6(5) . 1_545
W12 O72 Cs23 O15W 35.1(6) . 1_545
W13 O72 Cs23 O16 11.8(7) . 1_545
W12 O72 Cs23 O16 -140.5(7) . 1_545
W13 O72 Cs23 O1 136.1(11) . 1_545
W12 O72 Cs23 O1 -16.2(15) . 1_545
W13 O72 Cs23 O24 16.6(13) . 1_545
W12 O72 Cs23 O24 -135.6(9) . 1_545
W13 O72 Cs23 O10 176.9(10) . .
W12 O72 Cs23 O10 24.6(6) . .
W13 O72 Cs23 O60W -148.0(14) . 1_545
W12 O72 Cs23 O60W 59.7(14) . 1_545
W13 O72 Cs23 O15 -24.3(6) . .
W12 O72 Cs23 O15 -176.5(10) . .
W13 O72 Cs23 O19 76.3(7) . .
W12 O72 Cs23 O19 -76.0(7) . .
W13 O72 Cs23 O60W 165.5(12) . 2_647
W12 O72 Cs23 O60W 13.2(13) . 2_647
W13 O72 Cs23 O105 108.2(9) . .
W12 O72 Cs23 O105 -44.1(7) . .
W18 O105 Cs23 O19W -147.1(12) . .
W12 O105 Cs23 O19W 4.2(13) . .
W18 O105 Cs23 O15W 143.1(7) . 1_545
W12 O105 Cs23 O15W -65.6(7) . 1_545
W18 O105 Cs23 O16 -18.0(9) . 1_545
W12 O105 Cs23 O16 133.4(8) . 1_545
W18 O105 Cs23 O1 85.8(9) . 1_545
W12 O105 Cs23 O1 -122.9(8) . 1_545
W18 O105 Cs23 O24 28.7(11) . 1_545
W12 O105 Cs23 O24 -180.0(7) . 1_545
W18 O105 Cs23 O10 -176.6(12) . .
W12 O105 Cs23 O10 -25.3(7) . .
W18 O105 Cs23 O60W 159.8(15) . 1_545
W12 O105 Cs23 O60W -48.8(16) . 1_545
W18 O105 Cs23 O15 -73.8(8) . .
W12 O105 Cs23 O15 77.6(8) . .
W18 O105 Cs23 O19 26.3(7) . .
W12 O105 Cs23 O19 177.6(12) . .
W18 O105 Cs23 O72 -107.6(10) . .
W12 O105 Cs23 O72 43.7(7) . .
W18 O105 Cs23 O60W 128.7(13) . 2_647
W12 O105 Cs23 O60W -80.0(13) . 2_647
O60W O15W O60W Cs23 -122(100) 2_657 1_565
Cs23 O15W O60W Cs23 180.000(4) 2_647 1_565
O60W O15W O60W Cs23 58(100) 2_657 2_647
Cs23 O15W O60W Cs23 180.000(6) 1_565 2_647
O19W Cs23 O62W Cs3 162(4) . 1_455
O15W Cs23 O62W Cs3 -151(3) 1_545 1_455
O16 Cs23 O62W Cs3 2(3) 1_545 1_455
O1 Cs23 O62W Cs3 -86(4) 1_545 1_455
O24 Cs23 O62W Cs3 -52(3) 1_545 1_455
O10 Cs23 O62W Cs3 137(3) . 1_455
O60W Cs23 O62W Cs3 -154(4) 1_545 1_455
O15 Cs23 O62W Cs3 73(4) . 1_455
O19 Cs23 O62W Cs3 17(4) . 1_455
O72 Cs23 O62W Cs3 97(4) . 1_455
O60W Cs23 O62W Cs3 -146(3) 2_647 1_455
O105 Cs23 O62W Cs3 77(4) . 1_455
Cs21 O8W K7 K5 -13(3) . 1_655
Cs21 O8W K7 K5A -14.9(19) . 1_655
Cs21 O8W K7 O23W -159.7(15) . .
Cs21 O8W K7 O29 69.6(10) . .
Cs21 O8W K7 O4 -146.2(9) . 1_655
Cs21 O8W K7 O17 -37.6(8) . 1_655
Cs21 O8W K7 O5 -91.4(8) . 1_655
Cs21 O8W K7 O30 94.6(9) . .
Cs21 O8W K7 W3 66.9(7) . .
Cs21 O8W K7 W6 -120.3(8) . 1_655
Cs21 O8W K7 W5 -62.4(7) . 1_655
K5A O23W K7 K5 1.5(15) 1_655 1_655
K5 O23W K7 K5A -1.5(15) 1_655 1_655
K5 O23W K7 O8W 156(2) 1_655 .
K5A O23W K7 O8W 157.7(16) 1_655 .
K5 O23W K7 O29 -76.3(17) 1_655 .
K5A O23W K7 O29 -74.8(10) 1_655 .
K5 O23W K7 O4 142.8(18) 1_655 1_655
K5A O23W K7 O4 144.3(10) 1_655 1_655
K5 O23W K7 O17 55.9(17) 1_655 1_655
K5A O23W K7 O17 57.3(12) 1_655 1_655
K5 O23W K7 O5 91.7(16) 1_655 1_655
K5A O23W K7 O5 93.2(8) 1_655 1_655
K5 O23W K7 O30 -130(2) 1_655 .
K5A O23W K7 O30 -128.6(12) 1_655 .
K5 O23W K7 W3 -95(2) 1_655 .
K5A O23W K7 W3 -94.0(14) 1_655 .
K5 O23W K7 W6 117.4(17) 1_655 1_655
K5A O23W K7 W6 118.9(8) 1_655 1_655
K5 O23W K7 W5 73.2(16) 1_655 1_655
K5A O23W K7 W5 74.6(8) 1_655 1_655
W3 O29 K7 K5 126.0(18) . 1_655
Nb1 O29 K7 K5 -108.0(18) . 1_655
K5A O29 K7 K5 -7.0(15) 1_655 1_655
W3 O29 K7 K5A 133.0(10) . 1_655
Nb1 O29 K7 K5A -100.9(11) . 1_655
K5 O29 K7 K5A 7.0(15) 1_655 1_655
W3 O29 K7 O8W -5.5(10) . .
Nb1 O29 K7 O8W 120.6(9) . .
K5 O29 K7 O8W -131.4(19) 1_655 .
K5A O29 K7 O8W -138.5(11) 1_655 .
W3 O29 K7 O23W -149.3(13) . .
Nb1 O29 K7 O23W -23.2(15) . .
K5 O29 K7 O23W 85(2) 1_655 .
K5A O29 K7 O23W 77.7(13) 1_655 .
W3 O29 K7 O4 -70.4(15) . 1_655
Nb1 O29 K7 O4 55.7(17) . 1_655
K5 O29 K7 O4 164(2) 1_655 1_655
K5A O29 K7 O4 156.6(17) 1_655 1_655
W3 O29 K7 O17 71.3(10) . 1_655
Nb1 O29 K7 O17 -162.6(9) . 1_655
K5 O29 K7 O17 -54.6(16) 1_655 1_655
K5A O29 K7 O17 -61.7(9) 1_655 1_655
W3 O29 K7 O5 70(3) . 1_655
Nb1 O29 K7 O5 -164(2) . 1_655
K5 O29 K7 O5 -56(3) 1_655 1_655
K5A O29 K7 O5 -63(3) 1_655 1_655
W3 O29 K7 O30 -33.6(7) . .
Nb1 O29 K7 O30 92.5(10) . .
K5 O29 K7 O30 -159.5(18) 1_655 .
K5A O29 K7 O30 -166.6(10) 1_655 .
Nb1 O29 K7 W3 126.1(14) . .
K5 O29 K7 W3 -126.0(18) 1_655 .
K5A O29 K7 W3 -133.0(10) 1_655 .
W3 O29 K7 W6 -51(3) . 1_655
Nb1 O29 K7 W6 75(3) . 1_655
K5 O29 K7 W6 -177(4) 1_655 1_655
K5A O29 K7 W6 176(3) 1_655 1_655
W3 O29 K7 W5 72.8(12) . 1_655
Nb1 O29 K7 W5 -161.1(7) . 1_655
K5 O29 K7 W5 -53.2(16) 1_655 1_655
K5A O29 K7 W5 -60.2(10) 1_655 1_655
W2 O30 K7 K5 -117(2) . 1_655
W3 O30 K7 K5 8(2) . 1_655
W2 O30 K7 K5A -109.6(12) . 1_655
W3 O30 K7 K5A 15.7(13) . 1_655
W2 O30 K7 O8W 120.0(10) . .
W3 O30 K7 O8W -114.7(9) . .
W2 O30 K7 O23W -3.6(16) . .
W3 O30 K7 O23W 121.7(14) . .
W2 O30 K7 O29 -93.3(9) . .
W3 O30 K7 O29 32.1(6) . .
W2 O30 K7 O4 65.6(9) . 1_655
W3 O30 K7 O4 -169.1(7) . 1_655
W2 O30 K7 O17 171.0(8) . 1_655
W3 O30 K7 O17 -63.6(9) . 1_655
W2 O30 K7 O5 112.1(10) . 1_655
W3 O30 K7 O5 -122.6(9) . 1_655
W2 O30 K7 W3 -125.3(11) . .
W2 O30 K7 W6 82.3(9) . 1_655
W3 O30 K7 W6 -152.3(6) . 1_655
W2 O30 K7 W5 148.0(7) . 1_655
W3 O30 K7 W5 -86.7(8) . 1_655
O106 W3 K7 K5 68.9(18) . 1_655
O23 W3 K7 K5 154.0(18) . 1_655
O29 W3 K7 K5 -52.4(18) . 1_655
O103 W3 K7 K5 -19(2) . 1_655
O30 W3 K7 K5 -173.3(19) . 1_655
O38 W3 K7 K5 -111.6(17) . 1_655
Cs20 W3 K7 K5 34.4(17) 1_565 1_655
O106 W3 K7 K5A 75.0(11) . 1_655
O23 W3 K7 K5A 160.0(12) . 1_655
O29 W3 K7 K5A -46.3(11) . 1_655
O103 W3 K7 K5A -12.9(12) . 1_655
O30 W3 K7 K5A -167.3(11) . 1_655
O38 W3 K7 K5A -105.6(9) . 1_655
Cs20 W3 K7 K5A 40.4(8) 1_565 1_655
O106 W3 K7 O8W -64.4(9) . .
O23 W3 K7 O8W 20.7(12) . .
O29 W3 K7 O8W 174.3(10) . .
O103 W3 K7 O8W -152.2(9) . .
O30 W3 K7 O8W 53.4(8) . .
O38 W3 K7 O8W 115.1(6) . .
Cs20 W3 K7 O8W -98.9(5) 1_565 .
O106 W3 K7 O23W 162.3(18) . .
O23 W3 K7 O23W -112.6(18) . .
O29 W3 K7 O23W 41.0(17) . .
O103 W3 K7 O23W 74.4(18) . .
O30 W3 K7 O23W -79.9(17) . .
O38 W3 K7 O23W -18.2(16) . .
Cs20 W3 K7 O23W 127.8(15) 1_565 .
O106 W3 K7 O29 121.3(12) . .
O23 W3 K7 O29 -153.7(13) . .
O103 W3 K7 O29 33.4(12) . .
O30 W3 K7 O29 -121.0(11) . .
O38 W3 K7 O29 -59.2(9) . .
Cs20 W3 K7 O29 86.8(8) 1_565 .
O106 W3 K7 O4 -104.0(11) . 1_655
O23 W3 K7 O4 -18.9(14) . 1_655
O29 W3 K7 O4 134.7(12) . 1_655
O103 W3 K7 O4 168.1(10) . 1_655
O30 W3 K7 O4 13.8(9) . 1_655
O38 W3 K7 O4 75.5(9) . 1_655
Cs20 W3 K7 O4 -138.5(7) 1_565 1_655
O106 W3 K7 O17 6.1(9) . 1_655
O23 W3 K7 O17 91.1(12) . 1_655
O29 W3 K7 O17 -115.2(11) . 1_655
O103 W3 K7 O17 -81.8(10) . 1_655
O30 W3 K7 O17 123.8(9) . 1_655
O38 W3 K7 O17 -174.5(7) . 1_655
Cs20 W3 K7 O17 -28.5(6) 1_565 1_655
O106 W3 K7 O5 -29.2(12) . 1_655
O23 W3 K7 O5 55.8(16) . 1_655
O29 W3 K7 O5 -150.5(14) . 1_655
O103 W3 K7 O5 -117.1(12) . 1_655
O30 W3 K7 O5 88.5(12) . 1_655
O38 W3 K7 O5 150.2(11) . 1_655
Cs20 W3 K7 O5 -63.8(10) 1_565 1_655
O106 W3 K7 O30 -117.8(10) . .
O23 W3 K7 O30 -32.7(13) . .
O29 W3 K7 O30 121.0(11) . .
O103 W3 K7 O30 154.4(10) . .
O38 W3 K7 O30 61.7(8) . .
Cs20 W3 K7 O30 -152.3(7) 1_565 .
O106 W3 K7 W6 -75.5(11) . 1_655
O23 W3 K7 W6 9.5(14) . 1_655
O29 W3 K7 W6 163.2(13) . 1_655
O103 W3 K7 W6 -163.4(9) . 1_655
O30 W3 K7 W6 42.2(9) . 1_655
O38 W3 K7 W6 103.9(8) . 1_655
Cs20 W3 K7 W6 -110.1(7) 1_565 1_655
O106 W3 K7 W5 -5.0(9) . 1_655
O23 W3 K7 W5 80.1(12) . 1_655
O29 W3 K7 W5 -126.3(10) . 1_655
O103 W3 K7 W5 -92.9(9) . 1_655
O30 W3 K7 W5 112.8(9) . 1_655
O38 W3 K7 W5 174.5(6) . 1_655
Cs20 W3 K7 W5 -39.5(5) 1_565 1_655
W5 O17 K5 K7 -72(2) . 1_455
K2 O17 K5 K7 94.6(18) 1_455 1_455
K5A O17 K5 K7 -172(3) . 1_455
Cs21 O17 K5 K7 43.7(18) 1_455 1_455
W5 O17 K5 K5A 99.4(19) . .
K2 O17 K5 K5A -93.6(17) 1_455 .
K7 O17 K5 K5A 172(3) 1_455 .
Cs21 O17 K5 K5A -144.5(16) 1_455 .
W5 O17 K5 O29 -161.5(11) . 1_455
K2 O17 K5 O29 5.4(13) 1_455 1_455
K5A O17 K5 O29 99.0(19) . 1_455
K7 O17 K5 O29 -89(2) 1_455 1_455
Cs21 O17 K5 O29 -45.5(11) 1_455 1_455
W5 O17 K5 O23W 3(2) . 1_455
K2 O17 K5 O23W 169.6(15) 1_455 1_455
K5A O17 K5 O23W -97(2) . 1_455
K7 O17 K5 O23W 75(2) 1_455 1_455
Cs21 O17 K5 O23W 118.7(16) 1_455 1_455
W5 O17 K5 O20W 39.1(15) . 2_647
K2 O17 K5 O20W -154.0(11) 1_455 2_647
K5A O17 K5 O20W -60.4(17) . 2_647
K7 O17 K5 O20W 111(2) 1_455 2_647
Cs21 O17 K5 O20W 155.1(10) 1_455 2_647
K2 O17 K5 W5 167.0(17) 1_455 .
K5A O17 K5 W5 -99.4(19) . .
K7 O17 K5 W5 72(2) 1_455 .
Cs21 O17 K5 W5 116.1(13) 1_455 .
W5 O17 K5 K2 -167.0(17) . 1_455
K5A O17 K5 K2 93.6(17) . 1_455
K7 O17 K5 K2 -94.6(18) 1_455 1_455
Cs21 O17 K5 K2 -50.9(5) 1_455 1_455
W5 O17 K5 Cs21 -116.1(13) . 1_455
K2 O17 K5 Cs21 50.9(5) 1_455 1_455
K5A O17 K5 Cs21 144.5(16) . 1_455
K7 O17 K5 Cs21 -43.7(18) 1_455 1_455
O17 W5 K5 K7 110(2) . 1_455
O31 W5 K5 K7 -139.6(17) . 1_455
O91 W5 K5 K7 25.6(18) . 1_455
O5 W5 K5 K7 -45.7(17) . 1_455
O32 W5 K5 K7 138.6(18) . 1_455
O48 W5 K5 K7 -80.1(19) . 1_455
K5A W5 K5 K7 -168(3) . 1_455
O17 W5 K5 K5A -82(2) . .
O31 W5 K5 K5A 28.7(17) . .
O91 W5 K5 K5A -166.1(16) . .
O5 W5 K5 K5A 122.6(18) . .
O32 W5 K5 K5A -53(2) . .
O48 W5 K5 K5A 88.2(18) . .
K7 W5 K5 K5A 168(3) 1_455 .
O31 W5 K5 O17 110.3(13) . .
O91 W5 K5 O17 -84.5(14) . .
O5 W5 K5 O17 -155.8(14) . .
O32 W5 K5 O17 28.6(17) . .
O48 W5 K5 O17 169.8(14) . .
K7 W5 K5 O17 -110(2) 1_455 .
K5A W5 K5 O17 82(2) . .
O17 W5 K5 O29 26.7(16) . 1_455
O31 W5 K5 O29 137.0(15) . 1_455
O91 W5 K5 O29 -57.8(15) . 1_455
O5 W5 K5 O29 -129.1(16) . 1_455
O32 W5 K5 O29 55.3(19) . 1_455
O48 W5 K5 O29 -163.5(12) . 1_455
K7 W5 K5 O29 -83(2) 1_455 1_455
K5A W5 K5 O29 108(2) . 1_455
O17 W5 K5 O23W -177.9(18) . 1_455
O31 W5 K5 O23W -67.6(13) . 1_455
O91 W5 K5 O23W 97.6(13) . 1_455
O5 W5 K5 O23W 26.3(12) . 1_455
O32 W5 K5 O23W -149.3(15) . 1_455
O48 W5 K5 O23W -8.1(16) . 1_455
K7 W5 K5 O23W 72.1(19) 1_455 1_455
K5A W5 K5 O23W -96(2) . 1_455
O17 W5 K5 O20W -138.2(16) . 2_647
O31 W5 K5 O20W -27.9(12) . 2_647
O91 W5 K5 O20W 137.4(12) . 2_647
O5 W5 K5 O20W 66.1(12) . 2_647
O32 W5 K5 O20W -109.6(15) . 2_647
O48 W5 K5 O20W 31.7(14) . 2_647
K7 W5 K5 O20W 112(2) 1_455 2_647
K5A W5 K5 O20W -56.5(18) . 2_647
O17 W5 K5 K2 9.1(12) . 1_455
O31 W5 K5 K2 119.5(6) . 1_455
O91 W5 K5 K2 -75.3(7) . 1_455
O5 W5 K5 K2 -146.6(7) . 1_455
O32 W5 K5 K2 37.7(12) . 1_455
O48 W5 K5 K2 179.0(8) . 1_455
K7 W5 K5 K2 -100.9(17) 1_455 1_455
K5A W5 K5 K2 90.8(16) . 1_455
O17 W5 K5 Cs21 49.1(12) . 1_455
O31 W5 K5 Cs21 159.4(6) . 1_455
O91 W5 K5 Cs21 -35.4(7) . 1_455
O5 W5 K5 Cs21 -106.7(7) . 1_455
O32 W5 K5 Cs21 77.7(12) . 1_455
O48 W5 K5 Cs21 -141.1(8) . 1_455
K7 W5 K5 Cs21 -61.0(16) 1_455 1_455
K5A W5 K5 Cs21 130.7(16) . 1_455
O17 K5 K5A K7 -142(12) . 1_455
O29 K5 K5A K7 97(12) 1_455 1_455
O23W K5 K5A K7 -12(12) 1_455 1_455
O20W K5 K5A K7 -54(12) 2_647 1_455
W5 K5 K5A K7 -119(12) . 1_455
K2 K5 K5A K7 179(100) 1_455 1_455
Cs21 K5 K5A K7 -174(13) 1_455 1_455
K7 K5 K5A O11 -167(11) 1_455 2_647
O17 K5 K5A O11 51.2(12) . 2_647
O29 K5 K5A O11 -69.6(13) 1_455 2_647
O23W K5 K5A O11 -178.2(12) 1_455 2_647
O20W K5 K5A O11 139.8(18) 2_647 2_647
W5 K5 K5A O11 74.8(11) . 2_647
K2 K5 K5A O11 12.8(11) 1_455 2_647
Cs21 K5 K5A O11 19(2) 1_455 2_647
K7 K5 K5A O20W 54(12) 1_455 2_647
O17 K5 K5A O20W -88.6(13) . 2_647
O29 K5 K5A O20W 150.7(12) 1_455 2_647
O23W K5 K5A O20W 42.0(17) 1_455 2_647
W5 K5 K5A O20W -65.0(13) . 2_647
K2 K5 K5A O20W -127.0(12) 1_455 2_647
Cs21 K5 K5A O20W -120.8(16) 1_455 2_647
K7 K5 K5A O17 142(12) 1_455 .
O29 K5 K5A O17 -120.7(10) 1_455 .
O23W K5 K5A O17 130.6(12) 1_455 .
O20W K5 K5A O17 88.6(13) 2_647 .
W5 K5 K5A O17 23.6(5) . .
K2 K5 K5A O17 -38.4(5) 1_455 .
Cs21 K5 K5A O17 -32.2(12) 1_455 .
K7 K5 K5A O21W -52(14) 1_455 2_647
O17 K5 K5A O21W 166(4) . 2_647
O29 K5 K5A O21W 45(5) 1_455 2_647
O23W K5 K5A O21W -64(5) 1_455 2_647
O20W K5 K5A O21W -106(5) 2_647 2_647
W5 K5 K5A O21W -171(4) . 2_647
K2 K5 K5A O21W 127(4) 1_455 2_647
Cs21 K5 K5A O21W 134(4) 1_455 2_647
K7 K5 K5A O29 -97(12) 1_455 1_455
O17 K5 K5A O29 120.7(10) . 1_455
O23W K5 K5A O29 -108.7(13) 1_455 1_455
O20W K5 K5A O29 -150.7(12) 2_647 1_455
W5 K5 K5A O29 144.3(10) . 1_455
K2 K5 K5A O29 82.4(7) 1_455 1_455
Cs21 K5 K5A O29 88.5(15) 1_455 1_455
K7 K5 K5A O23W 12(11) 1_455 1_455
O17 K5 K5A O23W -130.6(12) . 1_455
O29 K5 K5A O23W 108.7(13) 1_455 1_455
O20W K5 K5A O23W -42.0(17) 2_647 1_455
W5 K5 K5A O23W -107.0(11) . 1_455
K2 K5 K5A O23W -169.0(11) 1_455 1_455
Cs21 K5 K5A O23W -163(2) 1_455 1_455
K7 K5 K5A W11 -178(11) 1_455 2_647
O17 K5 K5A W11 39.2(18) . 2_647
O29 K5 K5A W11 -81.5(17) 1_455 2_647
O23W K5 K5A W11 169.8(15) 1_455 2_647
O20W K5 K5A W11 128(2) 2_647 2_647
W5 K5 K5A W11 62.8(17) . 2_647
K2 K5 K5A W11 0.8(17) 1_455 2_647
Cs21 K5 K5A W11 7(3) 1_455 2_647
K7 K5 K5A W5 119(12) 1_455 .
O17 K5 K5A W5 -23.6(5) . .
O29 K5 K5A W5 -144.3(10) 1_455 .
O23W K5 K5A W5 107.0(11) 1_455 .
O20W K5 K5A W5 65.0(13) 2_647 .
K2 K5 K5A W5 -62.0(4) 1_455 .
Cs21 K5 K5A W5 -55.8(12) 1_455 .
K7 K5 K5A K2 -179(100) 1_455 1_455
O17 K5 K5A K2 38.4(5) . 1_455
O29 K5 K5A K2 -82.4(7) 1_455 1_455
O23W K5 K5A K2 169.0(11) 1_455 1_455
O20W K5 K5A K2 127.0(12) 2_647 1_455
W5 K5 K5A K2 62.0(4) . 1_455
Cs21 K5 K5A K2 6.2(11) 1_455 1_455
W5 O17 K5A K5 -89.8(19) . .
K2 O17 K5A K5 92.4(17) 1_455 .
K7 O17 K5A K5 -4.0(14) 1_455 .
Cs21 O17 K5A K5 39.3(17) 1_455 .
W5 O17 K5A K7 -85.7(13) . 1_455
K5 O17 K5A K7 4.0(14) . 1_455
K2 O17 K5A K7 96.4(9) 1_455 1_455
Cs21 O17 K5A K7 43.3(9) 1_455 1_455
W5 O17 K5A O11 145.4(13) . 2_647
K5 O17 K5A O11 -124.9(18) . 2_647
K2 O17 K5A O11 -32.5(7) 1_455 2_647
K7 O17 K5A O11 -128.9(10) 1_455 2_647
Cs21 O17 K5A O11 -85.5(8) 1_455 2_647
W5 O17 K5A O20W 11.3(16) . 2_647
K5 O17 K5A O20W 101(2) . 2_647
K2 O17 K5A O20W -166.5(12) 1_455 2_647
K7 O17 K5A O20W 97.1(13) 1_455 2_647
Cs21 O17 K5A O20W 140.4(12) 1_455 2_647
W5 O17 K5A O21W 98.4(16) . 2_647
K5 O17 K5A O21W -172(2) . 2_647
K2 O17 K5A O21W -79.4(15) 1_455 2_647
K7 O17 K5A O21W -175.8(17) 1_455 2_647
Cs21 O17 K5A O21W -132.5(12) 1_455 2_647
W5 O17 K5A O29 -143.1(11) . 1_455
K5 O17 K5A O29 -53.3(15) . 1_455
K2 O17 K5A O29 39.0(10) 1_455 1_455
K7 O17 K5A O29 -57.4(8) 1_455 1_455
Cs21 O17 K5A O29 -14.0(10) 1_455 1_455
W5 O17 K5A O23W -39.6(17) . 1_455
K5 O17 K5A O23W 50.2(17) . 1_455
K2 O17 K5A O23W 142.6(12) 1_455 1_455
K7 O17 K5A O23W 46.2(12) 1_455 1_455
Cs21 O17 K5A O23W 89.5(13) 1_455 1_455
W5 O17 K5A W11 122.3(12) . 2_647
K5 O17 K5A W11 -147.9(17) . 2_647
K2 O17 K5A W11 -55.5(6) 1_455 2_647
K7 O17 K5A W11 -151.9(8) 1_455 2_647
Cs21 O17 K5A W11 -108.6(7) 1_455 2_647
K5 O17 K5A W5 89.8(19) . .
K2 O17 K5A W5 -177.8(16) 1_455 .
K7 O17 K5A W5 85.7(13) 1_455 .
Cs21 O17 K5A W5 129.1(15) 1_455 .
W5 O17 K5A K2 177.8(16) . 1_455
K5 O17 K5A K2 -92.4(17) . 1_455
K7 O17 K5A K2 -96.4(9) 1_455 1_455
Cs21 O17 K5A K2 -53.1(6) 1_455 1_455
O17 W5 K5A K5 82(2) . .
O31 W5 K5A K5 -149.6(18) . .
O91 W5 K5A K5 16.1(19) . .
O5 W5 K5A K5 -51.9(17) . .
O32 W5 K5A K5 139.0(17) . .
O48 W5 K5A K5 -109.0(17) . .
K7 W5 K5A K5 -5.8(14) 1_455 .
O17 W5 K5A K7 87.8(14) . 1_455
O31 W5 K5A K7 -143.8(10) . 1_455
O91 W5 K5A K7 21.9(11) . 1_455
O5 W5 K5A K7 -46.1(9) . 1_455
O32 W5 K5A K7 144.8(10) . 1_455
O48 W5 K5A K7 -103.2(10) . 1_455
K5 W5 K5A K7 5.8(14) . 1_455
O17 W5 K5A O11 -31.0(12) . 2_647
O31 W5 K5A O11 97.5(9) . 2_647
O91 W5 K5A O11 -96.9(9) . 2_647
O5 W5 K5A O11 -164.9(9) . 2_647
O32 W5 K5A O11 26.1(11) . 2_647
O48 W5 K5A O11 138.0(8) . 2_647
K5 W5 K5A O11 -112.9(18) . 2_647
K7 W5 K5A O11 -118.7(10) 1_455 2_647
O17 W5 K5A O20W -168.0(17) . 2_647
O31 W5 K5A O20W -39.6(13) . 2_647
O91 W5 K5A O20W 126.1(13) . 2_647
O5 W5 K5A O20W 58.1(13) . 2_647
O32 W5 K5A O20W -111.0(14) . 2_647
O48 W5 K5A O20W 1.0(15) . 2_647
K5 W5 K5A O20W 110(2) . 2_647
K7 W5 K5A O20W 104.2(14) 1_455 2_647
O31 W5 K5A O17 128.4(14) . .
O91 W5 K5A O17 -65.9(14) . .
O5 W5 K5A O17 -133.9(13) . .
O32 W5 K5A O17 57.1(15) . .
O48 W5 K5A O17 169.0(13) . .
K5 W5 K5A O17 -82(2) . .
K7 W5 K5A O17 -87.8(14) 1_455 .
O17 W5 K5A O21W -103.3(17) . 2_647
O31 W5 K5A O21W 25.1(13) . 2_647
O91 W5 K5A O21W -169.2(13) . 2_647
O5 W5 K5A O21W 122.8(13) . 2_647
O32 W5 K5A O21W -46.2(15) . 2_647
O48 W5 K5A O21W 65.7(14) . 2_647
K5 W5 K5A O21W 175(2) . 2_647
K7 W5 K5A O21W 168.9(16) 1_455 2_647
O17 W5 K5A O29 43.4(13) . 1_455
O31 W5 K5A O29 171.9(10) . 1_455
O91 W5 K5A O29 -22.5(12) . 1_455
O5 W5 K5A O29 -90.5(9) . 1_455
O32 W5 K5A O29 100.5(11) . 1_455
O48 W5 K5A O29 -147.5(9) . 1_455
K5 W5 K5A O29 -38.5(14) . 1_455
K7 W5 K5A O29 -44.3(8) 1_455 1_455
O17 W5 K5A O23W 144.3(16) . 1_455
O31 W5 K5A O23W -87.2(12) . 1_455
O91 W5 K5A O23W 78.4(13) . 1_455
O5 W5 K5A O23W 10.4(11) . 1_455
O32 W5 K5A O23W -158.6(12) . 1_455
O48 W5 K5A O23W -46.7(13) . 1_455
K5 W5 K5A O23W 62.4(17) . 1_455
K7 W5 K5A O23W 56.6(11) 1_455 1_455
O17 W5 K5A W11 -53.0(12) . 2_647
O31 W5 K5A W11 75.4(7) . 2_647
O91 W5 K5A W11 -118.9(8) . 2_647
O5 W5 K5A W11 173.1(7) . 2_647
O32 W5 K5A W11 4.0(10) . 2_647
O48 W5 K5A W11 116.0(7) . 2_647
K5 W5 K5A W11 -135.0(17) . 2_647
K7 W5 K5A W11 -140.8(9) 1_455 2_647
O17 W5 K5A K2 -1.5(12) . 1_455
O31 W5 K5A K2 126.9(7) . 1_455
O91 W5 K5A K2 -67.4(8) . 1_455
O5 W5 K5A K2 -135.4(6) . 1_455
O32 W5 K5A K2 55.6(9) . 1_455
O48 W5 K5A K2 167.5(7) . 1_455
K5 W5 K5A K2 -83.5(16) . 1_455
K7 W5 K5A K2 -89.3(7) 1_455 1_455
Cs20 O9W K2 Cs21 20(2) 2_747 .
Cs20 O9W K2 O106 -115.5(16) 2_747 .
Cs20 O9W K2 O17 122.8(15) 2_747 1_655
Cs20 O9W K2 O11 -177.3(16) 2_747 2_747
Cs20 O9W K2 Cs20 -114.4(16) 2_747 1_565
Cs20 O9W K2 O59 -27.1(14) 2_747 1_565
Cs20 O9W K2 W11 175.5(17) 2_747 2_747
Cs20 O9W K2 K5 161.1(11) 2_747 1_655
Cs20 O9W K2 K5A 164.8(13) 2_747 1_655
O8W Cs21 K2 O9W 154.3(11) . .
O90 Cs21 K2 O9W -56.2(11) 1_565 .
O2 Cs21 K2 O9W 81.8(12) 1_655 .
O106 Cs21 K2 O9W -154.0(11) . .
O61W Cs21 K2 O9W 40.3(15) 1_655 .
O3 Cs21 K2 O9W -75.7(18) 2_756 .
O14 Cs21 K2 O9W -23.4(11) 1_565 .
O17 Cs21 K2 O9W 116.6(11) 1_655 .
O91 Cs21 K2 O9W 89.0(10) 1_655 .
W16 Cs21 K2 O9W -34.4(10) 1_565 .
W7 Cs21 K2 O9W 84.6(10) 1_655 .
O8W Cs21 K2 O106 -51.8(6) . .
O90 Cs21 K2 O106 97.8(6) 1_565 .
O2 Cs21 K2 O106 -124.2(7) 1_655 .
O61W Cs21 K2 O106 -165.8(12) 1_655 .
O3 Cs21 K2 O106 78.2(15) 2_756 .
O14 Cs21 K2 O106 130.5(6) 1_565 .
O17 Cs21 K2 O106 -89.5(6) 1_655 .
O91 Cs21 K2 O106 -117.1(5) 1_655 .
W16 Cs21 K2 O106 119.5(5) 1_565 .
W7 Cs21 K2 O106 -121.5(5) 1_655 .
O8W Cs21 K2 O17 37.7(6) . 1_655
O90 Cs21 K2 O17 -172.7(6) 1_565 1_655
O2 Cs21 K2 O17 -34.7(7) 1_655 1_655
O106 Cs21 K2 O17 89.5(6) . 1_655
O61W Cs21 K2 O17 -76.3(12) 1_655 1_655
O3 Cs21 K2 O17 167.7(14) 2_756 1_655
O14 Cs21 K2 O17 -140.0(6) 1_565 1_655
O91 Cs21 K2 O17 -27.6(5) 1_655 1_655
W16 Cs21 K2 O17 -151.0(4) 1_565 1_655
W7 Cs21 K2 O17 -32.0(5) 1_655 1_655
O8W Cs21 K2 O11 -5.1(7) . 2_747
O90 Cs21 K2 O11 144.5(6) 1_565 2_747
O2 Cs21 K2 O11 -77.5(8) 1_655 2_747
O106 Cs21 K2 O11 46.7(7) . 2_747
O61W Cs21 K2 O11 -119.1(12) 1_655 2_747
O3 Cs21 K2 O11 124.9(14) 2_756 2_747
O14 Cs21 K2 O11 177.2(6) 1_565 2_747
O17 Cs21 K2 O11 -42.8(6) 1_655 2_747
O91 Cs21 K2 O11 -70.4(6) 1_655 2_747
W16 Cs21 K2 O11 166.2(5) 1_565 2_747
W7 Cs21 K2 O11 -74.8(6) 1_655 2_747
O8W Cs21 K2 Cs20 -81.4(5) . 1_565
O90 Cs21 K2 Cs20 68.2(5) 1_565 1_565
O2 Cs21 K2 Cs20 -153.8(6) 1_655 1_565
O106 Cs21 K2 Cs20 -29.6(5) . 1_565
O61W Cs21 K2 Cs20 164.7(12) 1_655 1_565
O3 Cs21 K2 Cs20 48.7(15) 2_756 1_565
O14 Cs21 K2 Cs20 100.9(5) 1_565 1_565
O17 Cs21 K2 Cs20 -119.1(6) 1_655 1_565
O91 Cs21 K2 Cs20 -146.6(4) 1_655 1_565
W16 Cs21 K2 Cs20 89.9(3) 1_565 1_565
W7 Cs21 K2 Cs20 -151.0(3) 1_655 1_565
O8W Cs21 K2 O59 -162.7(6) . 1_565
O90 Cs21 K2 O59 -13.2(5) 1_565 1_565
O2 Cs21 K2 O59 124.8(7) 1_655 1_565
O106 Cs21 K2 O59 -111.0(6) . 1_565
O61W Cs21 K2 O59 83.3(12) 1_655 1_565
O3 Cs21 K2 O59 -32.7(15) 2_756 1_565
O14 Cs21 K2 O59 19.6(6) 1_565 1_565
O17 Cs21 K2 O59 159.6(6) 1_655 1_565
O91 Cs21 K2 O59 132.0(5) 1_655 1_565
W16 Cs21 K2 O59 8.5(4) 1_565 1_565
W7 Cs21 K2 O59 127.6(4) 1_655 1_565
O8W Cs21 K2 W11 13.3(7) . 2_747
O90 Cs21 K2 W11 162.8(5) 1_565 2_747
O2 Cs21 K2 W11 -59.2(8) 1_655 2_747
O106 Cs21 K2 W11 65.0(6) . 2_747
O61W Cs21 K2 W11 -100.7(12) 1_655 2_747
O3 Cs21 K2 W11 143.3(13) 2_756 2_747
O14 Cs21 K2 W11 -164.4(5) 1_565 2_747
O17 Cs21 K2 W11 -24.4(5) 1_655 2_747
O91 Cs21 K2 W11 -52.0(5) 1_655 2_747
W16 Cs21 K2 W11 -175.4(4) 1_565 2_747
W7 Cs21 K2 W11 -56.4(5) 1_655 2_747
O8W Cs21 K2 K5 1.4(5) . 1_655
O90 Cs21 K2 K5 151.0(5) 1_565 1_655
O2 Cs21 K2 K5 -71.0(6) 1_655 1_655
O106 Cs21 K2 K5 53.2(5) . 1_655
O61W Cs21 K2 K5 -112.6(12) 1_655 1_655
O3 Cs21 K2 K5 131.4(14) 2_756 1_655
O14 Cs21 K2 K5 -176.3(5) 1_565 1_655
O17 Cs21 K2 K5 -36.3(5) 1_655 1_655
O91 Cs21 K2 K5 -63.9(4) 1_655 1_655
W16 Cs21 K2 K5 172.7(3) 1_565 1_655
W7 Cs21 K2 K5 -68.3(3) 1_655 1_655
O8W Cs21 K2 K5A 3.3(5) . 1_655
O90 Cs21 K2 K5A 152.9(4) 1_565 1_655
O2 Cs21 K2 K5A -69.1(7) 1_655 1_655
O106 Cs21 K2 K5A 55.1(5) . 1_655
O61W Cs21 K2 K5A -110.7(12) 1_655 1_655
O3 Cs21 K2 K5A 133.3(14) 2_756 1_655
O14 Cs21 K2 K5A -174.4(5) 1_565 1_655
O17 Cs21 K2 K5A -34.4(5) 1_655 1_655
O91 Cs21 K2 K5A -62.0(4) 1_655 1_655
W16 Cs21 K2 K5A 174.6(3) 1_565 1_655
W7 Cs21 K2 K5A -66.4(3) 1_655 1_655
W3 O106 K2 O9W -33(8) . .
Cs20 O106 K2 O9W 1.3(14) 1_565 .
Cs21 O106 K2 O9W 151.7(13) . .
W3 O106 K2 Cs21 175(8) . .
Cs20 O106 K2 Cs21 -150.5(5) 1_565 .
W3 O106 K2 O17 97(7) . 1_655
Cs20 O106 K2 O17 131.3(6) 1_565 1_655
Cs21 O106 K2 O17 -78.2(5) . 1_655
W3 O106 K2 O11 34(7) . 2_747
Cs20 O106 K2 O11 68.4(5) 1_565 2_747
Cs21 O106 K2 O11 -141.1(5) . 2_747
W3 O106 K2 Cs20 -34(7) . 1_565
Cs21 O106 K2 Cs20 150.5(5) . 1_565
W3 O106 K2 O59 -109(7) . 1_565
Cs20 O106 K2 O59 -75.0(5) 1_565 1_565
Cs21 O106 K2 O59 75.4(5) . 1_565
W3 O106 K2 W11 29(7) . 2_747
Cs20 O106 K2 W11 63.2(3) 1_565 2_747
Cs21 O106 K2 W11 -146.3(3) . 2_747
W3 O106 K2 K5 82(7) . 1_655
Cs20 O106 K2 K5 115.9(6) 1_565 1_655
Cs21 O106 K2 K5 -93.7(5) . 1_655
W3 O106 K2 K5A 69(7) . 1_655
Cs20 O106 K2 K5A 103.1(5) 1_565 1_655
Cs21 O106 K2 K5A -106.4(5) . 1_655
Cs23 O19W K8 K8A 46(6) . .
Cs23 O19W K8 O25W 84(4) . 2_647
K8A O19W K8 O25W 38(3) . 2_647
Cs23 O19W K8 O20 144(3) . 1_455
K8A O19W K8 O20 97(4) . 1_455
Cs23 O19W K8 O30W -139(3) . 1_455
K8A O19W K8 O30W 174(5) . 1_455
Cs23 O19W K8 O1 -64(4) . 2_647
K8A O19W K8 O1 -110(3) . 2_647
Cs23 O19W K8 O10 -5(3) . .
K8A O19W K8 O10 -51(4) . .
Cs23 O19W K8 O49 -37(5) . 2_647
K8A O19W K8 O49 -84(4) . 2_647
Cs23 O19W K8 W4 -56(4) . 2_647
K8A O19W K8 W4 -103(4) . 2_647
Cs23 O19W K8 Cs20 -120(3) . 2_637
K8A O19W K8 Cs20 -166(4) . 2_637
K8A O19W K8 Cs23 -46(6) . .
Cs23 O19W K8 K1 139(3) . 2_647
K8A O19W K8 K1 93(5) . 2_647
W12 O10 K8 K8A -35(2) . .
Cs23 O10 K8 K8A -141(2) . .
W12 O10 K8 O19W 108.5(18) . .
K8A O10 K8 O19W 143(3) . .
Cs23 O10 K8 O19W 2.2(15) . .
W12 O10 K8 O25W 9.6(13) . 2_647
K8A O10 K8 O25W 45(2) . 2_647
Cs23 O10 K8 O25W -96.6(8) . 2_647
W12 O10 K8 O20 1(2) . 1_455
K8A O10 K8 O20 36(2) . 1_455
Cs23 O10 K8 O20 -105.7(17) . 1_455
W12 O10 K8 O30W -111.4(13) . 1_455
K8A O10 K8 O30W -76(2) . 1_455
Cs23 O10 K8 O30W 142.4(10) . 1_455
W12 O10 K8 O1 -144.6(12) . 2_647
K8A O10 K8 O1 -110(2) . 2_647
Cs23 O10 K8 O1 109.1(7) . 2_647
W12 O10 K8 O49 -93.6(10) . 2_647
K8A O10 K8 O49 -59(2) . 2_647
Cs23 O10 K8 O49 160.2(6) . 2_647
W12 O10 K8 W4 -120.1(10) . 2_647
K8A O10 K8 W4 -85(2) . 2_647
Cs23 O10 K8 W4 133.7(5) . 2_647
W12 O10 K8 Cs20 -169.4(8) . 2_637
K8A O10 K8 Cs20 -134(2) . 2_637
Cs23 O10 K8 Cs20 84.4(6) . 2_637
W12 O10 K8 Cs23 106.2(11) . .
K8A O10 K8 Cs23 141(2) . .
W12 O10 K8 K1 -55.1(14) . 2_647
K8A O10 K8 K1 -20.0(18) . 2_647
Cs23 O10 K8 K1 -161.3(6) . 2_647
O19W Cs23 K8 K8A -143(5) . .
O15W Cs23 K8 K8A 115(2) 1_545 .
O16 Cs23 K8 K8A -81(3) 1_545 .
O1 Cs23 K8 K8A 131(2) 1_545 .
O24 Cs23 K8 K8A -164(2) 1_545 .
O10 Cs23 K8 K8A 43(2) . .
O60W Cs23 K8 K8A 139(3) 1_545 .
O15 Cs23 K8 K8A -65(2) . .
O19 Cs23 K8 K8A 17(3) . .
O72 Cs23 K8 K8A -17(2) . .
O60W Cs23 K8 K8A 98(3) 2_647 .
O105 Cs23 K8 K8A 18(2) . .
O15W Cs23 K8 O19W -102(4) 1_545 .
O16 Cs23 K8 O19W 62(4) 1_545 .
O1 Cs23 K8 O19W -86(4) 1_545 .
O24 Cs23 K8 O19W -21(4) 1_545 .
O10 Cs23 K8 O19W -174(4) . .
O60W Cs23 K8 O19W -78(4) 1_545 .
O15 Cs23 K8 O19W 78(4) . .
O19 Cs23 K8 O19W 159(4) . .
O72 Cs23 K8 O19W 126(4) . .
O60W Cs23 K8 O19W -120(4) 2_647 .
O105 Cs23 K8 O19W 160(4) . .
O19W Cs23 K8 O25W -99(4) . 2_647
O15W Cs23 K8 O25W 159.3(8) 1_545 2_647
O16 Cs23 K8 O25W -37.1(10) 1_545 2_647
O1 Cs23 K8 O25W 175.1(8) 1_545 2_647
O24 Cs23 K8 O25W -120.1(10) 1_545 2_647
O10 Cs23 K8 O25W 87.0(9) . 2_647
O60W Cs23 K8 O25W -176.8(17) 1_545 2_647
O15 Cs23 K8 O25W -20.7(8) . 2_647
O19 Cs23 K8 O25W 60.5(10) . 2_647
O72 Cs23 K8 O25W 27.2(8) . 2_647
O60W Cs23 K8 O25W 141.5(13) 2_647 2_647
O105 Cs23 K8 O25W 61.6(8) . 2_647
O19W Cs23 K8 O20 -47(4) . 1_455
O15W Cs23 K8 O20 -149.1(10) 1_545 1_455
O16 Cs23 K8 O20 14.5(13) 1_545 1_455
O1 Cs23 K8 O20 -133.2(10) 1_545 1_455
O24 Cs23 K8 O20 -68.5(13) 1_545 1_455
O10 Cs23 K8 O20 138.6(12) . 1_455
O60W Cs23 K8 O20 -125.1(18) 1_545 1_455
O15 Cs23 K8 O20 30.9(10) . 1_455
O19 Cs23 K8 O20 112.1(10) . 1_455
O72 Cs23 K8 O20 78.8(10) . 1_455
O60W Cs23 K8 O20 -166.8(14) 2_647 1_455
O105 Cs23 K8 O20 113.2(10) . 1_455
O19W Cs23 K8 O30W 67(4) . 1_455
O15W Cs23 K8 O30W -34.5(13) 1_545 1_455
O16 Cs23 K8 O30W 129.1(14) 1_545 1_455
O1 Cs23 K8 O30W -18.7(16) 1_545 1_455
O24 Cs23 K8 O30W 46.1(18) 1_545 1_455
O10 Cs23 K8 O30W -106.8(16) . 1_455
O60W Cs23 K8 O30W -11(2) 1_545 1_455
O15 Cs23 K8 O30W 145.5(15) . 1_455
O19 Cs23 K8 O30W -133.3(14) . 1_455
O72 Cs23 K8 O30W -166.6(16) . 1_455
O60W Cs23 K8 O30W -52.2(18) 2_647 1_455
O105 Cs23 K8 O30W -132.2(15) . 1_455
O19W Cs23 K8 O1 115(4) . 2_647
O15W Cs23 K8 O1 13.5(5) 1_545 2_647
O16 Cs23 K8 O1 177.1(7) 1_545 2_647
O1 Cs23 K8 O1 29.3(10) 1_545 2_647
O24 Cs23 K8 O1 94.1(10) 1_545 2_647
O10 Cs23 K8 O1 -58.8(7) . 2_647
O60W Cs23 K8 O1 37.4(16) 1_545 2_647
O15 Cs23 K8 O1 -166.5(7) . 2_647
O19 Cs23 K8 O1 -85.3(8) . 2_647
O72 Cs23 K8 O1 -118.6(7) . 2_647
O60W Cs23 K8 O1 -4.2(12) 2_647 2_647
O105 Cs23 K8 O1 -84.2(7) . 2_647
O19W Cs23 K8 O10 174(4) . .
O15W Cs23 K8 O10 72.3(6) 1_545 .
O16 Cs23 K8 O10 -124.1(8) 1_545 .
O1 Cs23 K8 O10 88.1(8) 1_545 .
O24 Cs23 K8 O10 152.9(10) 1_545 .
O60W Cs23 K8 O10 96.2(16) 1_545 .
O15 Cs23 K8 O10 -107.7(7) . .
O19 Cs23 K8 O10 -26.5(9) . .
O72 Cs23 K8 O10 -59.8(7) . .
O60W Cs23 K8 O10 54.5(12) 2_647 .
O105 Cs23 K8 O10 -25.4(7) . .
O19W Cs23 K8 O49 152(4) . 2_647
O15W Cs23 K8 O49 49.7(6) 1_545 2_647
O16 Cs23 K8 O49 -146.7(8) 1_545 2_647
O1 Cs23 K8 O49 65.6(9) 1_545 2_647
O24 Cs23 K8 O49 130.3(9) 1_545 2_647
O10 Cs23 K8 O49 -22.6(7) . 2_647
O60W Cs23 K8 O49 73.7(16) 1_545 2_647
O15 Cs23 K8 O49 -130.3(8) . 2_647
O19 Cs23 K8 O49 -49.1(10) . 2_647
O72 Cs23 K8 O49 -82.4(8) . 2_647
O60W Cs23 K8 O49 32.0(12) 2_647 2_647
O105 Cs23 K8 O49 -48.0(8) . 2_647
O19W Cs23 K8 W4 129(4) . 2_647
O15W Cs23 K8 W4 27.6(3) 1_545 2_647
O16 Cs23 K8 W4 -168.8(6) 1_545 2_647
O1 Cs23 K8 W4 43.4(7) 1_545 2_647
O24 Cs23 K8 W4 108.2(8) 1_545 2_647
O10 Cs23 K8 W4 -44.7(6) . 2_647
O60W Cs23 K8 W4 51.5(15) 1_545 2_647
O15 Cs23 K8 W4 -152.4(5) . 2_647
O19 Cs23 K8 W4 -71.2(7) . 2_647
O72 Cs23 K8 W4 -104.5(6) . 2_647
O60W Cs23 K8 W4 9.8(11) 2_647 2_647
O105 Cs23 K8 W4 -70.1(5) . 2_647
O19W Cs23 K8 Cs20 63(4) . 2_637
O15W Cs23 K8 Cs20 -39.3(3) 1_545 2_637
O16 Cs23 K8 Cs20 124.3(6) 1_545 2_637
O1 Cs23 K8 Cs20 -23.5(7) 1_545 2_637
O24 Cs23 K8 Cs20 41.3(10) 1_545 2_637
O10 Cs23 K8 Cs20 -111.6(7) . 2_637
O60W Cs23 K8 Cs20 -15.4(15) 1_545 2_637
O15 Cs23 K8 Cs20 140.7(5) . 2_637
O19 Cs23 K8 Cs20 -138.1(6) . 2_637
O72 Cs23 K8 Cs20 -171.4(6) . 2_637
O60W Cs23 K8 Cs20 -57.1(11) 2_647 2_637
O105 Cs23 K8 Cs20 -137.0(5) . 2_637
O19W Cs23 K8 K1 -107(4) . 2_647
O15W Cs23 K8 K1 151(2) 1_545 2_647
O16 Cs23 K8 K1 -45(2) 1_545 2_647
O1 Cs23 K8 K1 167.2(18) 1_545 2_647
O24 Cs23 K8 K1 -128.0(18) 1_545 2_647
O10 Cs23 K8 K1 79.1(19) . 2_647
O60W Cs23 K8 K1 175(3) 1_545 2_647
O15 Cs23 K8 K1 -28.6(19) . 2_647
O19 Cs23 K8 K1 53(2) . 2_647
O72 Cs23 K8 K1 19.3(18) . 2_647
O60W Cs23 K8 K1 134(2) 2_647 2_647
O105 Cs23 K8 K1 53.7(19) . 2_647
O19W K8 K8A O25W 57(4) . 2_647
O20 K8 K8A O25W -60.5(18) 1_455 2_647
O30W K8 K8A O25W -119.3(19) 1_455 2_647
O1 K8 K8A O25W 163.3(15) 2_647 2_647
O10 K8 K8A O25W 103(2) . 2_647
O49 K8 K8A O25W -175(3) 2_647 2_647
W4 K8 K8A O25W 175(2) 2_647 2_647
Cs20 K8 K8A O25W -141.9(18) 2_637 2_647
Cs23 K8 K8A O25W 73(2) . 2_647
K1 K8 K8A O25W -96(2) 2_647 2_647
O25W K8 K8A O19W -57(4) 2_647 .
O20 K8 K8A O19W -118(3) 1_455 .
O30W K8 K8A O19W -177(3) 1_455 .
O1 K8 K8A O19W 106(3) 2_647 .
O10 K8 K8A O19W 45(3) . .
O49 K8 K8A O19W 127(3) 2_647 .
W4 K8 K8A O19W 117(3) 2_647 .
Cs20 K8 K8A O19W 161(5) 2_637 .
Cs23 K8 K8A O19W 16(2) . .
K1 K8 K8A O19W -153(2) 2_647 .
O19W K8 K8A O49 -127(3) . 2_647
O25W K8 K8A O49 175(3) 2_647 2_647
O20 K8 K8A O49 114.9(13) 1_455 2_647
O30W K8 K8A O49 56.1(13) 1_455 2_647
O1 K8 K8A O49 -21.2(18) 2_647 2_647
O10 K8 K8A O49 -81.8(12) . 2_647
W4 K8 K8A O49 -9.9(10) 2_647 2_647
Cs20 K8 K8A O49 34(3) 2_637 2_647
Cs23 K8 K8A O49 -111.1(13) . 2_647
K1 K8 K8A O49 79.3(16) 2_647 2_647
O19W K8 K8A O20 118(3) . 1_455
O25W K8 K8A O20 60.5(18) 2_647 1_455
O30W K8 K8A O20 -58.8(6) 1_455 1_455
O1 K8 K8A O20 -136.2(9) 2_647 1_455
O10 K8 K8A O20 163.2(8) . 1_455
O49 K8 K8A O20 -114.9(13) 2_647 1_455
W4 K8 K8A O20 -124.8(6) 2_647 1_455
Cs20 K8 K8A O20 -81(2) 2_637 1_455
Cs23 K8 K8A O20 133.9(12) . 1_455
K1 K8 K8A O20 -35.6(12) 2_647 1_455
O19W K8 K8A O53 -31(5) . .
O25W K8 K8A O53 -88(3) 2_647 .
O20 K8 K8A O53 -149(3) 1_455 .
O30W K8 K8A O53 152(2) 1_455 .
O1 K8 K8A O53 75(3) 2_647 .
O10 K8 K8A O53 14(2) . .
O49 K8 K8A O53 96(3) 2_647 .
W4 K8 K8A O53 86(3) 2_647 .
Cs20 K8 K8A O53 130(2) 2_637 .
Cs23 K8 K8A O53 -15(4) . .
K1 K8 K8A O53 175(4) 2_647 .
O19W K8 K8A O10 -45(3) . .
O25W K8 K8A O10 -103(2) 2_647 .
O20 K8 K8A O10 -163.2(8) 1_455 .
O30W K8 K8A O10 138.0(7) 1_455 .
O1 K8 K8A O10 60.6(10) 2_647 .
O49 K8 K8A O10 81.8(12) 2_647 .
W4 K8 K8A O10 72.0(5) 2_647 .
Cs20 K8 K8A O10 115(2) 2_637 .
Cs23 K8 K8A O10 -29.3(14) . .
K1 K8 K8A O10 161.2(16) 2_647 .
O19W K8 K8A O30W 177(3) . 1_455
O25W K8 K8A O30W 119.3(19) 2_647 1_455
O20 K8 K8A O30W 58.8(6) 1_455 1_455
O1 K8 K8A O30W -77.4(9) 2_647 1_455
O10 K8 K8A O30W -138.0(7) . 1_455
O49 K8 K8A O30W -56.1(13) 2_647 1_455
W4 K8 K8A O30W -66.0(4) 2_647 1_455
Cs20 K8 K8A O30W -23(2) 2_637 1_455
Cs23 K8 K8A O30W -167.3(15) . 1_455
K1 K8 K8A O30W 23.2(16) 2_647 1_455
O19W K8 K8A W12 -32(4) . .
O25W K8 K8A W12 -89(2) 2_647 .
O20 K8 K8A W12 -149.4(13) 1_455 .
O30W K8 K8A W12 151.8(9) 1_455 .
O1 K8 K8A W12 74.5(14) 2_647 .
O10 K8 K8A W12 13.9(9) . .
O49 K8 K8A W12 95.7(16) 2_647 .
W4 K8 K8A W12 85.8(9) 2_647 .
Cs20 K8 K8A W12 129.3(19) 2_637 .
Cs23 K8 K8A W12 -15(2) . .
K1 K8 K8A W12 175(2) 2_647 .
O19W K8 K8A W4 -117(3) . 2_647
O25W K8 K8A W4 -175(2) 2_647 2_647
O20 K8 K8A W4 124.8(6) 1_455 2_647
O30W K8 K8A W4 66.0(4) 1_455 2_647
O1 K8 K8A W4 -11.4(9) 2_647 2_647
O10 K8 K8A W4 -72.0(5) . 2_647
O49 K8 K8A W4 9.9(10) 2_647 2_647
Cs20 K8 K8A W4 43(2) 2_637 2_647
Cs23 K8 K8A W4 -101.3(12) . 2_647
K1 K8 K8A W4 89.2(14) 2_647 2_647
O19W K8 K8A K1 153(2) . 2_647
O25W K8 K8A K1 96(2) 2_647 2_647
O20 K8 K8A K1 35.6(12) 1_455 2_647
O30W K8 K8A K1 -23.2(16) 1_455 2_647
O1 K8 K8A K1 -100.6(16) 2_647 2_647
O10 K8 K8A K1 -161.2(16) . 2_647
O49 K8 K8A K1 -79.3(16) 2_647 2_647
W4 K8 K8A K1 -89.2(14) 2_647 2_647
Cs20 K8 K8A K1 -46(3) 2_637 2_647
Cs23 K8 K8A K1 169.6(5) . 2_647
O19W K8 K8A Cs20 -161(5) . 2_637
O25W K8 K8A Cs20 141.9(18) 2_647 2_637
O20 K8 K8A Cs20 81(2) 1_455 2_637
O30W K8 K8A Cs20 23(2) 1_455 2_637
O1 K8 K8A Cs20 -55(2) 2_647 2_637
O10 K8 K8A Cs20 -115(2) . 2_637
O49 K8 K8A Cs20 -34(3) 2_647 2_637
W4 K8 K8A Cs20 -43(2) 2_647 2_637
Cs23 K8 K8A Cs20 -145(3) . 2_637
K1 K8 K8A Cs20 46(3) 2_647 2_637
Cs23 O19W K8A K8 -144(5) . .
K8 O19W K8A O25W -132(4) . 2_647
Cs23 O19W K8A O25W 84(3) . 2_647
K8 O19W K8A O49 69(4) . 2_647
Cs23 O19W K8A O49 -75(3) . 2_647
K8 O19W K8A O20 -66(3) . 1_455
Cs23 O19W K8A O20 150(2) . 1_455
K8 O19W K8A O53 157(4) . .
Cs23 O19W K8A O53 13(3) . .
K8 O19W K8A O10 125(4) . .
Cs23 O19W K8A O10 -19(2) . .
K8 O19W K8A O30W -4(3) . 1_455
Cs23 O19W K8A O30W -148(2) . 1_455
K8 O19W K8A W12 148(4) . .
Cs23 O19W K8A W12 4(2) . .
K8 O19W K8A W4 64(3) . 2_647
Cs23 O19W K8A W4 -80(2) . 2_647
K8 O19W K8A K1 -46(4) . 2_647
Cs23 O19W K8A K1 169.8(12) . 2_647
K8 O19W K8A Cs20 12(3) . 2_637
Cs23 O19W K8A Cs20 -132(3) . 2_637
W12 O53 K8A K8 -1(3) . .
Nb6 O53 K8A K8 156(3) . .
W12 O53 K8A O25W -111.5(12) . 2_647
Nb6 O53 K8A O25W 45.4(16) . 2_647
W12 O53 K8A O19W -18.8(14) . .
Nb6 O53 K8A O19W 138.1(16) . .
W12 O53 K8A O49 106.1(9) . 2_647
Nb6 O53 K8A O49 -97.1(14) . 2_647
W12 O53 K8A O20 -138.0(11) . 1_455
Nb6 O53 K8A O20 19(2) . 1_455
W12 O53 K8A O10 17.5(7) . .
Nb6 O53 K8A O10 174.3(16) . .
W12 O53 K8A O30W 131.7(14) . 1_455
Nb6 O53 K8A O30W -71(2) . 1_455
Nb6 O53 K8A W12 156.8(19) . .
W12 O53 K8A W4 82.9(8) . 2_647
Nb6 O53 K8A W4 -120.3(12) . 2_647
W12 O53 K8A K1 174.8(7) . 2_647
Nb6 O53 K8A K1 -28.4(16) . 2_647
W12 O53 K8A Cs20 56.7(16) . 2_637
Nb6 O53 K8A Cs20 -146.5(12) . 2_637
W12 O10 K8A K8 148(2) . .
Cs23 O10 K8A K8 40(2) . .
W12 O10 K8A O25W 30.0(14) . 2_647
K8 O10 K8A O25W -118(3) . 2_647
Cs23 O10 K8A O25W -77.6(12) . 2_647
W12 O10 K8A O19W 119.2(15) . .
K8 O10 K8A O19W -28(2) . .
Cs23 O10 K8A O19W 11.6(12) . .
W12 O10 K8A O49 -103.9(10) . 2_647
K8 O10 K8A O49 108(2) . 2_647
Cs23 O10 K8A O49 148.5(7) . 2_647
W12 O10 K8A O20 85(3) . 1_455
K8 O10 K8A O20 -63(3) . 1_455
Cs23 O10 K8A O20 -23(3) . 1_455
W12 O10 K8A O53 -19.0(7) . .
K8 O10 K8A O53 -167(2) . .
Cs23 O10 K8A O53 -126.6(9) . .
W12 O10 K8A O30W -148.1(11) . 1_455
K8 O10 K8A O30W 64(2) . 1_455
Cs23 O10 K8A O30W 104.3(12) . 1_455
K8 O10 K8A W12 -148(2) . .
Cs23 O10 K8A W12 -107.6(11) . .
W12 O10 K8A W4 -125.5(9) . 2_647
K8 O10 K8A W4 87(2) . 2_647
Cs23 O10 K8A W4 126.9(6) . 2_647
W12 O10 K8A K1 -71(2) . 2_647
K8 O10 K8A K1 141(3) . 2_647
Cs23 O10 K8A K1 -178.7(14) . 2_647
W12 O10 K8A Cs20 -177.7(8) . 2_637
K8 O10 K8A Cs20 34.7(19) . 2_637
Cs23 O10 K8A Cs20 74.7(7) . 2_637
O10 W12 K8A K8 -34(2) . .
O53 W12 K8A K8 179(3) . .
O72 W12 K8A K8 79(2) . .
O105 W12 K8A K8 19(3) . .
O82 W12 K8A K8 -115(2) . .
O76 W12 K8A K8 152(2) . .
Cs23 W12 K8A K8 16(2) . .
O10 W12 K8A O25W -150.7(14) . 2_647
O53 W12 K8A O25W 62.1(12) . 2_647
O72 W12 K8A O25W -38.5(11) . 2_647
O105 W12 K8A O25W -98.0(15) . 2_647
O82 W12 K8A O25W 127.8(11) . 2_647
O76 W12 K8A O25W 35.2(12) . 2_647
Cs23 W12 K8A O25W -101.0(9) . 2_647
O10 W12 K8A O19W -51.9(14) . .
O53 W12 K8A O19W 160.9(15) . .
O72 W12 K8A O19W 60.3(13) . .
O105 W12 K8A O19W 0.9(18) . .
O82 W12 K8A O19W -133.4(13) . .
O76 W12 K8A O19W 134.0(12) . .
Cs23 W12 K8A O19W -2.1(11) . .
O10 W12 K8A O49 75.0(11) . 2_647
O53 W12 K8A O49 -72.3(10) . 2_647
O72 W12 K8A O49 -172.9(9) . 2_647
O105 W12 K8A O49 127.7(13) . 2_647
O82 W12 K8A O49 -6.6(11) . 2_647
O76 W12 K8A O49 -99.2(8) . 2_647
Cs23 W12 K8A O49 124.7(7) . 2_647
O10 W12 K8A O20 -143(2) . 1_455
O53 W12 K8A O20 69.3(17) . 1_455
O72 W12 K8A O20 -31.3(16) . 1_455
O105 W12 K8A O20 -91(2) . 1_455
O82 W12 K8A O20 135.0(16) . 1_455
O76 W12 K8A O20 42.4(18) . 1_455
Cs23 W12 K8A O20 -93.7(16) . 1_455
O10 W12 K8A O53 147.2(13) . .
O72 W12 K8A O53 -100.6(10) . .
O105 W12 K8A O53 -160.0(14) . .
O82 W12 K8A O53 65.7(11) . .
O76 W12 K8A O53 -26.9(11) . .
Cs23 W12 K8A O53 -163.0(9) . .
O53 W12 K8A O10 -147.2(13) . .
O72 W12 K8A O10 112.2(11) . .
O105 W12 K8A O10 52.7(16) . .
O82 W12 K8A O10 -81.5(12) . .
O76 W12 K8A O10 -174.1(10) . .
Cs23 W12 K8A O10 49.7(9) . .
O10 W12 K8A O30W 56.3(19) . 1_455
O53 W12 K8A O30W -90.9(19) . 1_455
O72 W12 K8A O30W 168.5(19) . 1_455
O105 W12 K8A O30W 109(2) . 1_455
O82 W12 K8A O30W -25(2) . 1_455
O76 W12 K8A O30W -117.8(17) . 1_455
Cs23 W12 K8A O30W 106.0(18) . 1_455
O10 W12 K8A W4 50.6(9) . 2_647
O53 W12 K8A W4 -96.6(9) . 2_647
O72 W12 K8A W4 162.8(7) . 2_647
O105 W12 K8A W4 103.4(12) . 2_647
O82 W12 K8A W4 -30.9(9) . 2_647
O76 W12 K8A W4 -123.5(6) . 2_647
Cs23 W12 K8A W4 100.4(4) . 2_647
O10 W12 K8A K1 139.9(14) . 2_647
O53 W12 K8A K1 -7.3(10) . 2_647
O72 W12 K8A K1 -107.9(11) . 2_647
O105 W12 K8A K1 -167.3(12) . 2_647
O82 W12 K8A K1 58.4(12) . 2_647
O76 W12 K8A K1 -34.2(12) . 2_647
Cs23 W12 K8A K1 -170.3(9) . 2_647
O10 W12 K8A Cs20 2.8(10) . 2_637
O53 W12 K8A Cs20 -144.5(11) . 2_637
O72 W12 K8A Cs20 114.9(9) . 2_637
O105 W12 K8A Cs20 55.5(15) . 2_637
O82 W12 K8A Cs20 -78.7(10) . 2_637
O76 W12 K8A Cs20 -171.4(6) . 2_637
Cs23 W12 K8A Cs20 52.5(6) . 2_637
